data_4127292
loop_
_publ_author_name
'Wang, Zhi'
'Liu, Jia-Wei'
'Su, Hai-Feng'
'Zhao, Quan-Qin'
'Kurmoo, Mohamedally'
'Wang, Xing-Po'
'Tung, Chen-Ho'
'Sun, Di'
'Zheng, Lan-Sun'

_publ_section_title
;
 Chalcogens-Induced Ag<sub>6</sub>Z<sub>4</sub>@Ag<sub>36</sub> (Z = S or
 Se) Core-Shell Nanoclusters: Enlarged Tetrahedral Core and Homochiral
 Crystallization.
;
_journal_name_full 'Journal of the American Chemical Society'
_journal_paper_doi 10.1021/jacs.9b09460
_journal_year 2019
_chemical_formula_moiety 'C252 H312 Ag42 F18 O24 S28'
_chemical_formula_sum 'C252 H312 Ag42 F18 O24 S28'
_chemical_formula_weight 9495.22
_space_group_crystal_system orthorhombic
_space_group_IT_number 19
_space_group_name_Hall 'P 2ac 2ab'
_space_group_name_H-M_alt 'P 21 21 21'
_symmetry_space_group_name_Hall 'P 2ac 2ab'
_symmetry_space_group_name_H-M 'P 21 21 21'
_atom_sites_solution_hydrogens mixed
_atom_sites_solution_primary direct
_audit_creation_date 2018-07-27
_audit_creation_method
;
Olex2 1.2
(compiled 2017.03.28 svn.r3405 for OlexSys, GUI svn.r5337)
;
_cell_angle_alpha 90
_cell_angle_beta 90
_cell_angle_gamma 90
_cell_formula_units_Z 4
_cell_length_a 31.1081(6)
_cell_length_b 34.5316(5)
_cell_length_c 35.2060(6)
_cell_measurement_reflns_used 20589
_cell_measurement_temperature 100(2)
_cell_measurement_theta_max 74.9630
_cell_measurement_theta_min 3.7570
_cell_volume 37818.7(11)
_computing_cell_refinement 'CrysAlisPro 1.171.39.46 (Rigaku OD, 2018)'
_computing_data_collection 'CrysAlisPro 1.171.39.46 (Rigaku OD, 2018)'
_computing_data_reduction 'CrysAlisPro 1.171.39.46 (Rigaku OD, 2018)'
_computing_molecular_graphics 'Olex2 (Dolomanov et al., 2009)'
_computing_publication_material 'Olex2 (Dolomanov et al., 2009)'
_computing_structure_refinement 'XL (Sheldrick, 2008)'
_computing_structure_solution 'SIR2004 (Burla et al., 2007)'
_diffrn_ambient_temperature 100(2)
_diffrn_detector 'CCD plate'
_diffrn_detector_type HyPix
_diffrn_measured_fraction_theta_full 0.992
_diffrn_measured_fraction_theta_max 0.992
_diffrn_measurement_details
;
List of Runs (angles in degrees, time in seconds):

  # Type    Start    End  Width  t~exp~   \w     \q     \k     \f   Frames
--------------------------------------------------------------------------
  1  \w     31.00  95.00   1.00    9.06    --   48.45-125.00 150.00   64
  2  \w     36.00 117.00   1.00   80.00    --  107.75 -68.00  17.00   81
  3  \w     47.00  77.00   1.00   80.00    --  107.75 -82.00 140.00   30
  4  \w    104.00 171.00   1.00   80.00    --  107.75  57.00  60.00   67
  5  \w    103.00 178.00   1.00   80.00    --  107.75 125.00 -30.00   75
  6  \w   -120.00 -39.00   1.00    9.06    --  -48.45 -37.00-120.00   81
  7  \w   -154.00 -74.00   1.00   80.00    --  -86.25 -71.00-109.00   80
;
_diffrn_measurement_device 'four-circle diffractometer'
_diffrn_measurement_device_type 'XtaLAB Synergy, Dualflex, HyPix'
_diffrn_measurement_method '\w scans'
_diffrn_orient_matrix_type 'CrysAlisPro convention (1999,Acta A55,543-557)'
_diffrn_orient_matrix_UB_11 0.0401699000
_diffrn_orient_matrix_UB_12 0.0257868000
_diffrn_orient_matrix_UB_13 0.0035640000
_diffrn_orient_matrix_UB_21 0.0157963000
_diffrn_orient_matrix_UB_22 -0.0248233000
_diffrn_orient_matrix_UB_23 0.0336403000
_diffrn_orient_matrix_UB_31 0.0242687000
_diffrn_orient_matrix_UB_32 -0.0266458000
_diffrn_orient_matrix_UB_33 -0.0277478000
_diffrn_radiation_monochromator mirror
_diffrn_radiation_probe x-ray
_diffrn_radiation_type CuK\a
_diffrn_radiation_wavelength 1.54184
_diffrn_reflns_av_R_equivalents 0.1353
_diffrn_reflns_av_unetI/netI 0.1629
_diffrn_reflns_Laue_measured_fraction_full 0.992
_diffrn_reflns_Laue_measured_fraction_max 0.992
_diffrn_reflns_limit_h_max 37
_diffrn_reflns_limit_h_min -33
_diffrn_reflns_limit_k_max 29
_diffrn_reflns_limit_k_min -41
_diffrn_reflns_limit_l_max 42
_diffrn_reflns_limit_l_min -41
_diffrn_reflns_number 122921
_diffrn_reflns_point_group_measured_fraction_full 0.936
_diffrn_reflns_point_group_measured_fraction_max 0.936
_diffrn_reflns_theta_full 67.080
_diffrn_reflns_theta_max 67.080
_diffrn_reflns_theta_min 3.586
_diffrn_source 'micro-focus sealed X-ray tube'
_diffrn_source_type 'PhotonJet (Cu) X-ray Source'
_exptl_absorpt_coefficient_mu 18.855
_exptl_absorpt_correction_T_max 1.00000
_exptl_absorpt_correction_T_min 0.20005
_exptl_absorpt_correction_type multi-scan
_exptl_absorpt_process_details
;
CrysAlisPro 1.171.39.46 (Rigaku Oxford Diffraction, 2018)
Empirical absorption correction using spherical harmonics,
 implemented in SCALE3 ABSPACK scaling algorithm.
;
_exptl_crystal_colour 'clear light red'
_exptl_crystal_colour_lustre clear
_exptl_crystal_colour_modifier light
_exptl_crystal_colour_primary red
_exptl_crystal_density_diffrn 1.668
_exptl_crystal_description block
_exptl_crystal_F_000 18400
_exptl_crystal_size_max 0.05
_exptl_crystal_size_mid 0.02
_exptl_crystal_size_min 0.01
_refine_diff_density_max 2.364
_refine_diff_density_min -1.541
_refine_diff_density_rms 0.184
_refine_ls_abs_structure_details
;
 Flack x determined using 9052 quotients [(I+)-(I-)]/[(I+)+(I-)]
 (Parsons, Flack and Wagner, Acta Cryst. B69 (2013) 249-259).
;
_refine_ls_abs_structure_Flack 0.113(11)
_refine_ls_extinction_method none
_refine_ls_goodness_of_fit_ref 0.980
_refine_ls_hydrogen_treatment constr
_refine_ls_matrix_type full
_refine_ls_number_parameters 1996
_refine_ls_number_reflns 63202
_refine_ls_number_restraints 1328
_refine_ls_restrained_S_all 6.573
_refine_ls_R_factor_all 0.1602
_refine_ls_R_factor_gt 0.1050
_refine_ls_shift/su_max 0.005
_refine_ls_shift/su_mean 0.000
_refine_ls_structure_factor_coef Fsqd
_refine_ls_weighting_details 'w=1/[\s^2^(Fo^2^)+(0.1870P)^2^] where P=(Fo^2^+2Fc^2^)/3'
_refine_ls_weighting_scheme calc
_refine_ls_wR_factor_gt 0.2779
_refine_ls_wR_factor_ref 0.3333
_reflns_Friedel_coverage 0.788
_reflns_Friedel_fraction_full 0.874
_reflns_Friedel_fraction_max 0.874
_reflns_number_gt 32540
_reflns_number_total 63202
_reflns_threshold_expression 'I > 2\s(I)'
_cod_data_source_file ja9b09460_si_002.cif
_cod_data_source_block Ag42aAAAA
_cod_original_cell_volume 37818.8(11)
_cod_database_code 4127292
_shelx_shelxl_version_number 2014/7
_chemical_oxdiff_formula AgS
_shelx_space_group_comment
;
The symmetry employed for this shelxl refinement is uniquely defined
by the following loop, which should always be used as a source of
symmetry information in preference to the above space-group names.
They are only intended as comments.
;
_diffrn_oxdiff_ac3_digest_frames
;
016f8429b74663491828b5bc51fccaba1b00478d97a
;
_reflns_odcompleteness_completeness 99.14
_reflns_odcompleteness_iscentric 1
_reflns_odcompleteness_theta 66.97
_olex2_refinement_description
;
1. Fixed Uiso
 At 1.2 times of:
  All C(H) groups
 At 1.5 times of:
  All C(H,H,H) groups
2. Restrained distances
 C78-C79
 1.55 with sigma of 0.001
 C127-C128
 1.55 with sigma of 0.001
 C107-C108
 1.55 with sigma of 0.001
 C47-C49
 1.55 with sigma of 0.001
 C187-C185
 1.55 with sigma of 0.01
 C227-C230
 1.55 with sigma of 0.001
 C229-C230
 2.35 with sigma of 0.001
 C229-C228
 2.35 with sigma of 0.001
 C228-C230
 2.35 with sigma of 0.001
 C117-C114
 1.55 with sigma of 0.02
 C117-C119
 1.55 with sigma of 0.001
 C114-C119
 2.35 with sigma of 0.001
 S8-C172
 2.85 with sigma of 0.001
 S8-C173
 2.85 with sigma of 0.001
 C147-C144
 2.35 with sigma of 0.001
 C146-C147
 2.35 with sigma of 0.001
 C217-C213
 2.35 with sigma of 0.001
 C215-C217
 2.35 with sigma of 0.001
 C211-S21
 1.82 with sigma of 0.001
 S21-C212
 2.75 with sigma of 0.001
 S21-C216
 2.75 with sigma of 0.001
 C191-S18
 1.82 with sigma of 0.001
 C197-C195
 1.55 with sigma of 0.001
 C197-C194
 1.55 with sigma of 0.001
 C197-C193
 2.35 with sigma of 0.001
 C195-C197
 2.35 with sigma of 0.001
 C187-C184
 2.35 with sigma of 0.001
 C187-C186
 2.35 with sigma of 0.001
 C97-C100
 1.55 with sigma of 0.001
 C100-C95
 2.35 with sigma of 0.001
 C98-C100
 2.35 with sigma of 0.001
 C98-C95
 2.35 with sigma of 0.001
 C95-C100
 2.35 with sigma of 0.001
 S14-C23
 2.8 with sigma of 0.001
 S14-C22
 2.8 with sigma of 0.001
 C27-C24
 2.35 with sigma of 0.01
 C27-C26
 2.35 with sigma of 0.01
 C27-C29
 1.55 with sigma of 0.001
 C29-C25
 2.35 with sigma of 0.001
 C176-C179
 2.35 with sigma of 0.001
 C201-S19
 1.82 with sigma of 0.001
 C207-C210
 1.55 with sigma of 0.001
 C207-C208
 1.55 with sigma of 0.001
 C206-C208
 2.35 with sigma of 0.001
 C206-C210
 2.35 with sigma of 0.001
 C207-C205
 2.35 with sigma of 0.001
 C207-C204
 2.35 with sigma of 0.001
 C208-C210
 2.35 with sigma of 0.001
 O9-C245
 1.25 with sigma of 0.001
 O10-C245
 1.25 with sigma of 0.001
 C242-C241
 1.55 with sigma of 0.001
 C241-O7
 1.25 with sigma of 0.001
 C241-O8
 1.25 with sigma of 0.001
 C242-O7
 2.2 with sigma of 0.001
 C242-O8
 2.2 with sigma of 0.001
 F1-C242
 1.45 with sigma of 0.02
 C242-F3
 1.45 with sigma of 0.02
 C242-F2
 1.45 with sigma of 0.02
 F1-F3
 2.4 with sigma of 0.001
 F3-F2
 2.4 with sigma of 0.001
 F1-F2
 2.4 with sigma of 0.001
 C245-C246
 1.55 with sigma of 0.001
 C246-F18
 1.45 with sigma of 0.001
 C246-F16
 1.45 with sigma of 0.001
 C246-F17
 1.45 with sigma of 0.001
 F18-F16
 2.4 with sigma of 0.001
 F16-F17
 2.4 with sigma of 0.001
 F17-F18
 2.4 with sigma of 0.001
 F18-C245
 2.35 with sigma of 0.001
 C245-F16
 2.35 with sigma of 0.001
 C245-F17
 2.35 with sigma of 0.001
 C248-C247
 1.55 with sigma of 0.001
 C247-O3
 1.25 with sigma of 0.001
 C247-O4
 1.25 with sigma of 0.001
 O3-C248
 2.3 with sigma of 0.02
 C248-O4
 2.3 with sigma of 0.02
 C248-F8
 1.45 with sigma of 0.001
 F9-C248
 1.45 with sigma of 0.001
 F8-C248
 1.45 with sigma of 0.001
 F9-F8
 2.4 with sigma of 0.001
 C248-F7
 1.45 with sigma of 0.001
 F8-F7
 2.4 with sigma of 0.001
 F9-F7
 2.4 with sigma of 0.001
 C244-C243
 1.55 with sigma of 0.001
 C243-O2
 1.25 with sigma of 0.001
 C243-O1
 1.25 with sigma of 0.001
 C244-O2
 2.35 with sigma of 0.001
 C244-O1
 2.35 with sigma of 0.001
 C244-F13
 1.45 with sigma of 0.001
 C244-F14
 1.45 with sigma of 0.001
 C244-F15
 1.45 with sigma of 0.001
 F14-F13
 2.4 with sigma of 0.001
 F14-F15
 2.4 with sigma of 0.001
 F13-F15
 2.4 with sigma of 0.001
 C251-O11
 1.25 with sigma of 0.001
 O12-C251
 1.25 with sigma of 0.001
 C251-C252
 1.55 with sigma of 0.001
 O11-C252
 2.35 with sigma of 0.001
 C252-O12
 2.35 with sigma of 0.001
 F4-F5
 2.4 with sigma of 0.001
 F5-F6
 2.4 with sigma of 0.001
 F4-C252
 1.45 with sigma of 0.001
 F6-C252
 1.45 with sigma of 0.001
 C252-F5
 1.45 with sigma of 0.001
 C250-F10
 1.45 with sigma of 0.001
 C250-F11
 1.45 with sigma of 0.001
 F11-F10
 2.4 with sigma of 0.001
 C249-O5
 1.25 with sigma of 0.001
 C249-O6
 1.25 with sigma of 0.001
 C249-C250
 1.55 with sigma of 0.001
 C250-F12
 1.45 with sigma of 0.001
 F10-F12
 2.4 with sigma of 0.001
 F11-F12
 2.4 with sigma of 0.001
 C249-F12
 2.4 with sigma of 0.001
 C249-F10
 2.4 with sigma of 0.001
 C249-F11
 2.4 with sigma of 0.001
 C247-F9
 2.4 with sigma of 0.001
 C247-F7
 2.4 with sigma of 0.001
 C247-F8
 2.4 with sigma of 0.001
 C243-F13
 2.4 with sigma of 0.001
 C243-F15
 2.4 with sigma of 0.001
 C243-F14
 2.4 with sigma of 0.001
 C15-C20
 2.35 with sigma of 0.001
 Ag39-O4W
 2.5 with sigma of 0.001
 Ag38-O11W
 2.5 with sigma of 0.001
 Ag24-O10W
 2.5 with sigma of 0.001
 Ag13-O6W
 2.5 with sigma of 0.001
 Ag10-O1W
 2.5 with sigma of 0.001
 Ag19-O3W
 2.5 with sigma of 0.001
 Ag23-O12W
 2.5 with sigma of 0.001
 Ag27-O8W
 2.5 with sigma of 0.001
 Ag16-O9W
 2.5 with sigma of 0.001
 Ag31-O7W
 2.5 with sigma of 0.001
 Ag35-O5W
 2.5 with sigma of 0.001
 Ag20-O2W
 2.5 with sigma of 0.001
 C217-C219
 1.55 with sigma of 0.001
 C214-C219
 2.35 with sigma of 0.001
 C8-C10
 1.55 with sigma of 0.001
 C197-C198
 1.55 with sigma of 0.001
 C194-C198
 2.35 with sigma of 0.001
 C185-C190
 2.35 with sigma of 0.01
 C187-C190
 1.55 with sigma of 0.01
 C117-C118
 1.55 with sigma of 0.02
 C118-C119
 2.35 with sigma of 0.001
 C114-C118
 2.35 with sigma of 0.001
 C176-C180
 2.35 with sigma of 0.001
 C180-C179
 2.35 with sigma of 0.001
 C218-C217
 1.55 with sigma of 0.001
 C218-C214
 2.35 with sigma of 0.001
 C214-C218
 2.35 with sigma of 0.001
 C218-C219
 2.35 with sigma of 0.001
 C185-C188
 2.35 with sigma of 0.01
 C187-C188
 1.55 with sigma of 0.001
 C188-C187
 1.55 with sigma of 0.01
 C190-C188
 2.35 with sigma of 0.001
 C197-C200
 1.55 with sigma of 0.001
 C194-C200
 2.35 with sigma of 0.001
 C200-C198
 2.35 with sigma of 0.001
 C198-C200
 2.35 with sigma of 0.001
 C49-C48
 2.35 with sigma of 0.01
 C178-C179
 2.35 with sigma of 0.001
 C176-C178
 2.35 with sigma of 0.001
 C180-C178
 2.35 with sigma of 0.001
 C207-C209
 1.55 with sigma of 0.001
 C209-C206
 2.35 with sigma of 0.001
 C208-C209
 2.35 with sigma of 0.001
 C210-C209
 2.35 with sigma of 0.001
 C27-C30
 1.55 with sigma of 0.001
 C25-C30
 2.35 with sigma of 0.01
 C30-C29
 1.55 with sigma of 0.001
 C29-C30
 2.35 with sigma of 0.001
 C95-C99
 2.35 with sigma of 0.001
 C97-C99
 1.55 with sigma of 0.001
 C99-C98
 2.35 with sigma of 0.001
 C99-C100
 2.35 with sigma of 0.001
 C98-C99
 2.35 with sigma of 0.001
 C100-C99
 2.35 with sigma of 0.001
 C99-C95
 2.35 with sigma of 0.001
 C117-C120
 1.55 with sigma of 0.001
 C119-C120
 2.35 with sigma of 0.001
 C114-C120
 2.35 with sigma of 0.001
 C118-C120
 2.35 with sigma of 0.001
 C27-C28
 1.55 with sigma of 0.001
 C28-C27
 1.55 with sigma of 0.001
 C25-C28
 2.35 with sigma of 0.01
 C29-C28
 2.35 with sigma of 0.001
 C28-C29
 2.35 with sigma of 0.001
 C28-C30
 1.55 with sigma of 0.001
 C30-C28
 2.35 with sigma of 0.01
 C20-C17
 2.35 with sigma of 0.001
 C18-C17
 1.55 with sigma of 0.001
 C17-C20
 2.35 with sigma of 0.001
 C17-C15
 2.35 with sigma of 0.001
 C147-C149
 1.55 with sigma of 0.001
 C145-C149
 2.35 with sigma of 0.001
 C19-C20
 2.35 with sigma of 0.001
 C20-C19
 2.35 with sigma of 0.001
 C15-C19
 2.35 with sigma of 0.001
 C19-C17
 2.35 with sigma of 0.001
 C17-C19
 2.35 with sigma of 0.001
 C145-C150
 2.35 with sigma of 0.001
 C49-C50
 2.35 with sigma of 0.01
 C50-C48
 2.35 with sigma of 0.01
 C197-C199
 1.55 with sigma of 0.001
 C194-C199
 2.35 with sigma of 0.001
 C198-C199
 2.35 with sigma of 0.001
 C200-C199
 2.35 with sigma of 0.001
 C67-C68
 1.55 with sigma of 0.001
 C237-C238
 2.35 with sigma of 0.001
 C38-C40
 2.35 with sigma of 0.001
 C137-C134 = C137-C138 = C137-C139 = C137-C140
 1.55 with sigma of 0.001
 C87-C89
 1.55 with sigma of 0.001
 C157-C159
 1.55 with sigma of 0.001
 C217-C220
 1.55 with sigma of 0.001
 C220-C214
 2.35 with sigma of 0.001
 C214-C220
 2.35 with sigma of 0.001
 C220-C219
 2.35 with sigma of 0.001
 C218-C220
 2.35 with sigma of 0.001
 C39-C40
 2.35 with sigma of 0.001
 C38-C39
 2.35 with sigma of 0.001
 C57-C59
 1.55 with sigma of 0.001
 C59-C58
 2.35 with sigma of 0.001
 C167-C168
 1.55 with sigma of 0.001
 C145-C148
 2.35 with sigma of 0.001
 C189-C185
 2.35 with sigma of 0.01
 C189-C187
 1.55 with sigma of 0.01
 C190-C189
 2.35 with sigma of 0.001
 C188-C189
 2.35 with sigma of 0.001
 C176-C177
 1.55 with sigma of 0.001
 C179-C177
 1.55 with sigma of 0.001
 C177-C174
 2.35 with sigma of 0.001
 C175-C177
 2.35 with sigma of 0.001
 C177-C180
 1.55 with sigma of 0.001
 C177-C178
 1.55 with sigma of 0.001
 C177-C176 = C177-C178 = C177-C179 = C177-C180
 1.55 with sigma of 0.001
 C98-C97
 1.55 with sigma of 0.001
 C239-C238
 1.55 with sigma of 0.001
 C240-C238
 2.35 with sigma of 0.001
 C239-C237
 1.55 with sigma of 0.001
 C237-C240
 2.35 with sigma of 0.001
 C37-C36
 2.35 with sigma of 0.001
 C34-C37
 2.35 with sigma of 0.001
 C37-C35
 1.55 with sigma of 0.001
 C35-C40
 2.35 with sigma of 0.001
 C37-C40
 1.55 with sigma of 0.001
 C40-C35
 2.35 with sigma of 0.001
 C35-C38
 2.35 with sigma of 0.001
 C37-C38
 1.55 with sigma of 0.001
 C38-C35
 2.35 with sigma of 0.001
 C35-C39
 2.35 with sigma of 0.001
 C37-C39
 1.55 with sigma of 0.001
 C39-C35
 2.35 with sigma of 0.001
 C35-C37
 1.55 with sigma of 0.001
 C239-C240
 1.55 with sigma of 0.001
 C194-C197
 1.55 with sigma of 0.001
 C206-C207
 1.55 with sigma of 0.001
 C214-C217
 1.55 with sigma of 0.001
 C234-C233 = C234-C235
 1.55 with sigma of 0.01
 C231-S20
 1.8 with sigma of 0.001
 C232-S20
 2.7 with sigma of 0.001
 S20-C236
 2.7 with sigma of 0.001
 C234-C238
 2.35 with sigma of 0.001
 C234-C237
 2.35 with sigma of 0.001
 C239-C234
 1.55 with sigma of 0.001
 C234-C240
 2.35 with sigma of 0.001
 C95-C97
 1.55 with sigma of 0.001
 C124-C129 \\sim C124-C130 \\sim C124-C128 \\sim C129-C130 \\sim C129-C128
\\sim C130-C128
 with sigma of 0.002
 C127-C124 \\sim C127-C129 \\sim C127-C130 \\sim C127-C128
 with sigma of 0.001
 C221-C229 \\sim C221-C228 \\sim C221-C230 \\sim C229-C228 \\sim C228-C230
 with sigma of 0.002
 C227-C221 \\sim C227-C229 \\sim C227-C228 \\sim C227-C230
 with sigma of 0.001
 C74-C79 \\sim C77-C79 \\sim C79-C80
 with sigma of 0.002
 C78-C74 \\sim C78-C77 \\sim C78-C79 \\sim C78-C80
 with sigma of 0.001
 C110-C106 \\sim C110-C109 \\sim C110-C108 \\sim C106-C109 \\sim C106-C108
\\sim C109-C108
 with sigma of 0.002
 C107-C110 \\sim C107-C106 \\sim C107-C109 \\sim C107-C108
 with sigma of 0.001
 C176-C178 \\sim C176-C179 \\sim C176-C180 \\sim C178-C179 \\sim C178-C180
 with sigma of 0.002
 C25-C28 \\sim C25-C30 \\sim C25-C29 \\sim C28-C30 \\sim C28-C29
 with sigma of 0.002
 C27-C25 \\sim C27-C28 \\sim C27-C30 \\sim C27-C29
 with sigma of 0.001
 C15-C20 \\sim C19-C20
 with sigma of 0.002
 C18-C15 \\sim C18-C17 \\sim C18-C19 \\sim C18-C20
 with sigma of 0.001
 C50-C48 \\sim C50-C45 \\sim C48-C45 \\sim C48-C49 \\sim C45-C49
 with sigma of 0.002
 C47-C50 \\sim C47-C48 \\sim C47-C45 \\sim C47-C49
 with sigma of 0.001
 C4-C10 \\sim C4-C9 \\sim C4-C7 \\sim C10-C9 \\sim C10-C7 \\sim C9-C7
 with sigma of 0.002
 C8-C4 \\sim C8-C10 \\sim C8-C9 \\sim C8-C7
 with sigma of 0.001
 C67-C65 \\sim C67-C69 \\sim C67-C68 \\sim C67-C70
 with sigma of 0.001
 C134-C138 \\sim C134-C139 \\sim C134-C140 \\sim C138-C139 \\sim C138-C140
\\sim C139-C140
 with sigma of 0.002
 C137-C134 \\sim C137-C138 \\sim C137-C139 \\sim C137-C140
 with sigma of 0.001
 C88-C85 \\sim C88-C89 \\sim C85-C89 \\sim C85-C90 \\sim C89-C90
 with sigma of 0.002
 C87-C88 \\sim C87-C85 \\sim C87-C89 \\sim C87-C90
 with sigma of 0.001
 C154-C158 \\sim C154-C159 \\sim C154-C160 \\sim C158-C159 \\sim C158-C160
\\sim C159-C160
 with sigma of 0.002
 C157-C154 \\sim C157-C158 \\sim C157-C159 \\sim C157-C160
 with sigma of 0.001
 C54-C60 \\sim C54-C59 \\sim C54-C58 \\sim C60-C59 \\sim C60-C58
 with sigma of 0.002
 C57-C54 \\sim C57-C60 \\sim C57-C59 \\sim C57-C58
 with sigma of 0.001
 C164-C170 \\sim C164-C169 \\sim C164-C168 \\sim C170-C169 \\sim C170-C168
\\sim C169-C168
 with sigma of 0.002
 C167-C164 \\sim C167-C170 \\sim C167-C169 \\sim C167-C168
 with sigma of 0.001
 C145-C148 \\sim C145-C149 \\sim C145-C150 \\sim C148-C149 \\sim C148-C150
\\sim C149-C150
 with sigma of 0.002
 C147-C145 \\sim C147-C148 \\sim C147-C149 \\sim C147-C150
 with sigma of 0.001
 C185-C190 \\sim C185-C189 \\sim C189-C188
 with sigma of 0.002
 C177-C176 \\sim C177-C178 \\sim C177-C179 \\sim C177-C180
 with sigma of 0.001
3. Restrained planarity
 C132, C131, C136, C135, C134, C133, C137
 with sigma of 0.001
 C114, C113, C112, C111, C116, C115, C117, S23
 with sigma of 0.001
 C143, C141, C142, C146, C145, C144, C147
 with sigma of 0.001
 C214, C213, C212, C211, C216, C215, C217, S21
 with sigma of 0.001
 C191, C192, C193, C194, C195, C196, C197, S18
 with sigma of 0.001
 C183, C184, C185, C186, C181, C182, C187, S17
 with sigma of 0.001
 C26, C22, C21, C23, C24, C25, C27, S14
 with sigma of 0.001
 C202, C205, C206, C204, C203, C201, C207, S19
 with sigma of 0.001
 C241, C242, O7, O8
 with sigma of 0.01
 C243, C244, O1, O2
 with sigma of 0.01
 C249, C250, O5, O6
 with sigma of 0.01
 C247, C248, O3, O4
 with sigma of 0.01
 C2, C3, C4, C5, C6, C1, C8, S13
 with sigma of 0.01
 C174, C176, C175, C172, C171, C173, C177, S8
 with sigma of 0.0001
 C33, C31, C32, C36, C35, C34, C37, S16
 with sigma of 0.001
 C234, C233, C232, C231, C236, C235, C239, S20
 with sigma of 0.001
4. Uiso/Uaniso restraints and constraints
C127 \\sim C128 \\sim C129 \\sim C130: within 1.7A with sigma of 0.004 and
sigma for terminal atoms of 0.008
C224 \\sim C223 \\sim C222 \\sim C221 \\sim C226 \\sim C225: within 1.7A with
sigma of 0.004 and sigma for terminal atoms of 0.008
C183 \\sim C184 \\sim C185 \\sim C186 \\sim C181 \\sim C182: within 1.7A with
sigma of 0.004 and sigma for terminal atoms of 0.008
C174 \\sim C176 \\sim C175 \\sim C172 \\sim C171 \\sim C173: within 1.7A with
sigma of 0.004 and sigma for terminal atoms of 0.008
C46 \\sim C42 \\sim C41: within 1.7A with sigma of 0.004 and sigma for terminal
atoms of 0.008
C114 \\sim C113 \\sim C112 \\sim C111 \\sim C116 \\sim C115: within 1.7A with
sigma of 0.004 and sigma for terminal atoms of 0.008
C224 \\sim C223 \\sim C222 \\sim C221 \\sim C226 \\sim C225 \\sim C227 \\sim
C228 \\sim C229 \\sim C230: within 1.7A with sigma of 0.004 and sigma for
terminal atoms of 0.008
C117: within 1.7A with sigma of 0.004 and sigma for terminal atoms of 0.008
C124 \\sim C125 \\sim C126 \\sim C121 \\sim C122 \\sim C123 \\sim C127 \\sim
C128 \\sim C129 \\sim C130: within 1.7A with sigma of 0.004 and sigma for
terminal atoms of 0.008
C214 \\sim C213 \\sim C212 \\sim C211 \\sim C216 \\sim C215: within 1.7A with
sigma of 0.004 and sigma for terminal atoms of 0.008
C191 \\sim C192 \\sim C193 \\sim C194 \\sim C195 \\sim C196: within 1.7A with
sigma of 0.004 and sigma for terminal atoms of 0.008
C191 \\sim C192 \\sim C193 \\sim C194 \\sim C195 \\sim C196 \\sim C197: within
1.7A with sigma of 0.004 and sigma for terminal atoms of 0.008
C95 \\sim C94 \\sim C93 \\sim C91 \\sim C92 \\sim C96: within 1.7A with sigma
of 0.004 and sigma for terminal atoms of 0.008
C202 \\sim C205 \\sim C206 \\sim C204 \\sim C203 \\sim C201: within 1.7A with
sigma of 0.004 and sigma for terminal atoms of 0.008
C202 \\sim C205 \\sim C206 \\sim C204 \\sim C203 \\sim C201 \\sim C207 \\sim
S19: within 1.7A with sigma of 0.004 and sigma for terminal atoms of 0.008
O9 \\sim O10: within 1.7A with sigma of 0.004 and sigma for terminal atoms of
0.008
C241 \\sim C242 \\sim F1 \\sim F2 \\sim F3 \\sim O7 \\sim O8: within 1.7A with
sigma of 0.004 and sigma for terminal atoms of 0.008
C245 \\sim C246 \\sim F16 \\sim F17 \\sim F18 \\sim O9 \\sim O10: within 1.7A
with sigma of 0.004 and sigma for terminal atoms of 0.008
C247 \\sim C248 \\sim F7 \\sim F8 \\sim F9 \\sim O3 \\sim O4: within 1.7A with
sigma of 0.004 and sigma for terminal atoms of 0.008
C243 \\sim C244 \\sim F13 \\sim F14 \\sim F15 \\sim O1 \\sim O2: within 1.7A
with sigma of 0.004 and sigma for terminal atoms of 0.008
C251 \\sim C252 \\sim F4 \\sim F5 \\sim F6 \\sim O11 \\sim O12: within 1.7A
with sigma of 0.004 and sigma for terminal atoms of 0.008
C249 \\sim C250 \\sim O5 \\sim O6: within 1.7A with sigma of 0.004 and sigma
for terminal atoms of 0.008
C249 \\sim C250 \\sim F10 \\sim F11 \\sim F12 \\sim O5 \\sim O6: within 1.7A
with sigma of 0.004 and sigma for terminal atoms of 0.008
C76 \\sim C75 \\sim C74 \\sim C73 \\sim C72 \\sim C71 \\sim C77 \\sim C78 \\sim
C79 \\sim C80: within 1.7A with sigma of 0.004 and sigma for terminal atoms of
0.008
C103 \\sim C102 \\sim C101 \\sim C104 \\sim C105 \\sim C106 \\sim C107 \\sim
C108 \\sim C109 \\sim C110: within 1.7A with sigma of 0.004 and sigma for
terminal atoms of 0.008
C202 \\sim C205 \\sim C206 \\sim C204 \\sim C203 \\sim C201 \\sim C207 \\sim
C208 \\sim C209 \\sim C210: within 1.7A with sigma of 0.004 and sigma for
terminal atoms of 0.008
C98 \\sim C99 \\sim C100: within 1.7A with sigma of 0.004 and sigma for
terminal atoms of 0.008
C95 \\sim C94 \\sim C93 \\sim C91 \\sim C92 \\sim C96 \\sim C97 \\sim C98 \\sim
C99 \\sim C100: within 1.7A with sigma of 0.004 and sigma for terminal atoms of
0.008
C114 \\sim C113 \\sim C112 \\sim C111 \\sim C116 \\sim C115 \\sim C117 \\sim
C118 \\sim C119 \\sim C120: within 1.7A with sigma of 0.004 and sigma for
terminal atoms of 0.008
C26 \\sim C22 \\sim C21 \\sim C23 \\sim C24 \\sim C25 \\sim C27 \\sim C28 \\sim
C29 \\sim C30: within 1.7A with sigma of 0.004 and sigma for terminal atoms of
0.008
C13 \\sim C14 \\sim C15 \\sim C16 \\sim C12 \\sim C11 \\sim C17 \\sim C18 \\sim
C19 \\sim C20: within 1.7A with sigma of 0.004 and sigma for terminal atoms of
0.008
C44 \\sim C45 \\sim C46 \\sim C42 \\sim C41 \\sim C43 \\sim C47 \\sim C48 \\sim
C50: within 1.7A with sigma of 0.004 and sigma for terminal atoms of 0.008
C197 \\sim C198 \\sim C199 \\sim C200: within 1.7A with sigma of 0.004 and
sigma for terminal atoms of 0.008
C2 \\sim C3 \\sim C4 \\sim C5 \\sim C6 \\sim C1 \\sim C7 \\sim C8 \\sim C9
\\sim C10: within 1.7A with sigma of 0.004 and sigma for terminal atoms of 0.008
C62 \\sim C63 \\sim C64 \\sim C65 \\sim C66 \\sim C61 \\sim C68 \\sim C69 \\sim
C70: within 1.7A with sigma of 0.004 and sigma for terminal atoms of 0.08
C62 \\sim C63 \\sim C64 \\sim C65 \\sim C66 \\sim C61 \\sim C67 \\sim C68 \\sim
C69 \\sim C70: within 1.7A with sigma of 0.004 and sigma for terminal atoms of
0.008
C132 \\sim C131 \\sim C136 \\sim C135 \\sim C134 \\sim C133 \\sim C137 \\sim
C138 \\sim C139 \\sim C140: within 1.7A with sigma of 0.004 and sigma for
terminal atoms of 0.008
C83 \\sim C81 \\sim C82 \\sim C86 \\sim C85 \\sim C84 \\sim C87 \\sim C88 \\sim
C89 \\sim C90: within 1.7A with sigma of 0.004 and sigma for terminal atoms of
0.08
C152 \\sim C153 \\sim C154 \\sim C155 \\sim C156 \\sim C151 \\sim C157 \\sim
C158 \\sim C159 \\sim C160: within 1.7A with sigma of 0.004 and sigma for
terminal atoms of 0.008
C214 \\sim C213 \\sim C212 \\sim C211 \\sim C216 \\sim C215 \\sim C217 \\sim
C218 \\sim C219 \\sim C220: within 1.7A with sigma of 0.004 and sigma for
terminal atoms of 0.008
C53 \\sim C54 \\sim C55 \\sim C56 \\sim C51 \\sim C52 \\sim C57 \\sim C58 \\sim
C59 \\sim C60: within 1.7A with sigma of 0.004 and sigma for terminal atoms of
0.008
C162 \\sim C161 \\sim C166 \\sim C165 \\sim C164 \\sim C163 \\sim C167 \\sim
C168 \\sim C169 \\sim C170: within 1.7A with sigma of 0.004 and sigma for
terminal atoms of 0.008
C143 \\sim C141 \\sim C142 \\sim C146 \\sim C145 \\sim C144 \\sim C147 \\sim
C148 \\sim C149 \\sim C150: within 1.7A with sigma of 0.004 and sigma for
terminal atoms of 0.008
C183 \\sim C184 \\sim C185 \\sim C186 \\sim C181 \\sim C182 \\sim C187 \\sim
C188 \\sim C189 \\sim C190: within 1.7A with sigma of 0.004 and sigma for
terminal atoms of 0.008
C174 \\sim C176 \\sim C175 \\sim C172 \\sim C171 \\sim C173 \\sim C177 \\sim
C178 \\sim C179 \\sim C180: within 1.7A with sigma of 0.004 and sigma for
terminal atoms of 0.008
C33 \\sim C31 \\sim C32 \\sim C36 \\sim C35 \\sim C34: within 1.7A with sigma
of 0.004 and sigma for terminal atoms of 0.008
C33 \\sim C31 \\sim C32 \\sim C36 \\sim C35 \\sim C34 \\sim C37: within 1.7A
with sigma of 0.004 and sigma for terminal atoms of 0.008
C33 \\sim C31 \\sim C32 \\sim C36 \\sim C35 \\sim C34 \\sim C37 \\sim C38 \\sim
C39: within 1.7A with sigma of 0.004 and sigma for terminal atoms of 0.008
C33 \\sim C31 \\sim C32 \\sim C36 \\sim C35 \\sim C34 \\sim C37 \\sim C38 \\sim
C39 \\sim C40: within 1.7A with sigma of 0.004 and sigma for terminal atoms of
0.008
C234 \\sim C233 \\sim C232 \\sim C231 \\sim C236 \\sim C235: within 1.7A with
sigma of 0.002 and sigma for terminal atoms of 0.002
C234 \\sim C233 \\sim C232 \\sim C231 \\sim C236 \\sim C235 \\sim C237 \\sim
C238 \\sim C239 \\sim C240: within 1.7A with sigma of 0.004 and sigma for
terminal atoms of 0.008
S20 \\sim C231 \\sim C236 \\sim C235 \\sim C234 \\sim C233 \\sim C232 \\sim
C239 \\sim C240 \\sim C237 \\sim C238: within 1.7A with sigma of 0.004 and
sigma for terminal atoms of 0.008
5.a Riding coordinates:
 C9(H9A,H9B,H9C), C10(H10A,H10B,H10C), C17(H17A,H17B,H17C), C19(H19A,H19B,
 H19C), C28(H28A,H28B,H28C), C30(H30A,H30B,H30C), C38(H38A,H38B,H38C), C39(H39A,
 H39B,H39C), C40(H40A,H40B,H40C), C48(H48A,H48B,H48C), C50(H50A,H50B,H50C),
 C58(H58A,H58B,H58C), C59(H59A,H59B,H59C), C60(H60A,H60B,H60C), C68(H68A,H68B,
 H68C), C80(H80A,H80B,H80C), C88(H88A,H88B,H88C), C89(H89A,H89B,H89C), C99(H99A,
 H99B,H99C), C110(H11A,H11B,H11C), C118(H11D,H11E,H11F), C120(H12A,H12B,H12C),
 C138(H13D,H13E,H13F), C140(H14A,H14B,H14C), C148(H14D,H14E,H14F), C149(H14G,
 H14H,H14I), C150(H15A,H15B,H15C), C159(H15G,H15H,H15I), C160(H16A,H16B,H16C),
 C168(H16D,H16E,H16F), C178(H17G,H17H,H17I), C180(H18A,H18B,H18C), C188(H18D,
 H18E,H18F), C190(H19D,H19E,H19F), C198(H19G,H19H,H19I), C199(H19J,H19K,H19L),
 C200(H20D,H20E,H20F), C209(H20J,H20K,H20L), C218(H21D,H21E,H21F), C219(H21G,
 H21H,H21I), C220(H22A,H22B,H22C), C237(H23D,H23E,H23F), C238(H23G,H23H,H23I),
 C240(H24A,H24B,H24C)
5.b Me refined with riding coordinates:
 C189(H18G,H18H,H18I)
5.c Aromatic/amide H refined with riding coordinates:
 C2(H2), C3(H3), C5(H5), C6(H6), C13(H13), C14(H14), C16(H16), C12(H12),
 C26(H26), C22(H22), C23(H23), C24(H24), C33(H33), C32(H32), C36(H36), C34(H34),
  C44(H44), C46(H46), C42(H42), C43(H43), C53(H53), C55(H55), C56(H56),
 C52(H52), C63(H63), C64(H64), C66(H66), C61(H61), C76(H76), C75(H75), C73(H73),
  C72(H72), C83(H83), C82(H82), C86(H86), C84(H84), C94(H94), C93(H93),
 C92(H92), C96(H96), C103(H103), C102(H102), C104(H104), C105(H105), C113(H113),
  C112(H112), C116(H116), C115(H115), C125(H125), C126(H126), C122(H122),
 C123(H123), C132(H132), C136(H136), C135(H135), C133(H133), C143(H143),
 C142(H142), C146(H146), C144(H144), C152(H152), C153(H153), C155(H155),
 C156(H156), C162(H162), C166(H166), C165(H165), C163(H163), C174(H174),
 C175(H175), C172(H172), C173(H173), C183(H183), C184(H184), C186(H186),
 C181(H181), C192(H192), C193(H193), C195(H195), C196(H196), C202(H202),
 C205(H205), C204(H204), C203(H203), C213(H213), C212(H212), C216(H216),
 C215(H215), C223(H223), C222(H222), C226(H226), C225(H225), C233(H233),
 C232(H232), C236(H236), C235(H235)
5.d Fitted hexagon refined as free rotating group:
 C2(C3,C4,C5,C6,C1), C13(C14,C15,C16,C12,C11), C26(C22,C21,C23,C24,C25),
 C33(C31,C32,C36,C35,C34), C44(C45,C46,C42,C41,C43), C53(C54,C55,C56,C51,C52),
 C62(C63,C64,C65,C66,C61), C76(C75,C74,C73,C72,C71), C83(C81,C82,C86,C85,C84),
 C95(C94,C93,C91,C92,C96), C103(C102,C101,C104,C105,C106), C114(C113,C112,C111,
 C116,C115), C124(C125,C126,C121,C122,C123), C132(C131,C136,C135,C134,C133),
 C143(C141,C142,C146,C145,C144), C152(C153,C154,C155,C156,C151), C162(C161,C166,
 C165,C164,C163), C174(C176,C175,C172,C171,C173), C183(C184,C185,C186,C181,
 C182), C191(C192,C193,C194,C195,C196), C202(C205,C206,C204,C203,C201),
 C214(C213,C212,C211,C216,C215), C224(C223,C222,C221,C226,C225), C234(C233,C232,
 C231,C236,C235)
5.e Idealised Me refined as rotating group:
 C7(H7A,H7B,H7C), C20(H20A,H20B,H20C), C29(H29A,H29B,H29C), C49(H49A,H49B,
 H49C), C69(H69A,H69B,H69C), C70(H70A,H70B,H70C), C77(H77A,H77B,H77C), C79(H79A,
 H79B,H79C), C90(H90A,H90B,H90C), C98(H98A,H98B,H98C), C100(H10D,H10E,H10F),
 C108(H10G,H10H,H10I), C109(H10J,H10K,H10L), C119(H11G,H11H,H11I), C128(H12D,
 H12E,H12F), C129(H12G,H12H,H12I), C130(H13A,H13B,H13C), C139(H13G,H13H,H13I),
 C158(H15D,H15E,H15F), C169(H16G,H16H,H16I), C170(H17D,H17E,H17F), C179(H17J,
 H17K,H17L), C208(H20G,H20H,H20I), C210(H21A,H21B,H21C), C228(H22D,H22E,H22F),
 C229(H22G,H22H,H22I), C230(H23A,H23B,H23C)
;
_olex2_submission_special_instructions 'No special instructions were received'
_oxdiff_exptl_absorpt_empirical_details
;
Empirical correction (ABSPACK) includes:
- Absorption correction using spherical harmonics
- Frame scaling
;
_oxdiff_exptl_absorpt_empirical_full_max 3.063
_oxdiff_exptl_absorpt_empirical_full_min 0.298

loop_
_space_group_symop_operation_xyz
'x, y, z'
'-x+1/2, -y, z+1/2'
'-x, y+1/2, -z+1/2'
'x+1/2, -y+1/2, -z'

loop_
_atom_site_label
_atom_site_type_symbol
_atom_site_fract_x
_atom_site_fract_y
_atom_site_fract_z
_atom_site_U_iso_or_equiv
_atom_site_adp_type
_atom_site_occupancy
_atom_site_site_symmetry_order
_atom_site_calc_flag
_atom_site_refinement_flags_posn
_atom_site_refinement_flags_adp
Ag1 Ag 0.52809(8) 0.53583(6) 0.51736(6) 0.0761(5) Uani 1 1 d . .
Ag2 Ag 0.47387(7) 0.51129(5) 0.45377(6) 0.0722(5) Uani 1 1 d . .
Ag3 Ag 0.44154(7) 0.50535(6) 0.53190(6) 0.0742(5) Uani 1 1 d . .
Ag4 Ag 0.51853(7) 0.45907(5) 0.55240(6) 0.0725(5) Uani 1 1 d . .
Ag5 Ag 0.55009(7) 0.46559(5) 0.47403(6) 0.0742(5) Uani 1 1 d . .
Ag6 Ag 0.46404(7) 0.43454(5) 0.48875(6) 0.0744(5) Uani 1 1 d . .
Ag7 Ag 0.50919(12) 0.60172(7) 0.46935(9) 0.1086(9) Uani 1 1 d . .
Ag8 Ag 0.44567(11) 0.58449(7) 0.56359(12) 0.1198(11) Uani 1 1 d . .
Ag9 Ag 0.39952(10) 0.56098(6) 0.46398(8) 0.0976(8) Uani 1 1 d . .
Ag10 Ag 0.27185(14) 0.51319(12) 0.46727(14) 0.1397(12) Uani 1 1 d D .
Ag11 Ag 0.31693(13) 0.52680(12) 0.54219(14) 0.1447(14) Uani 1 1 d . .
Ag12 Ag 0.37547(14) 0.54749(8) 0.60832(14) 0.1404(14) Uani 1 1 d . .
Ag13 Ag 0.50368(14) 0.60390(9) 0.64873(14) 0.1383(13) Uani 1 1 d D .
Ag14 Ag 0.56166(15) 0.61506(9) 0.58133(11) 0.1354(14) Uani 1 1 d . .
Ag15 Ag 0.59473(18) 0.62430(10) 0.49833(13) 0.1515(16) Uani 1 1 d . .
Ag16 Ag 0.56700(13) 0.61026(10) 0.37042(11) 0.1261(11) Uani 1 1 d D .
Ag17 Ag 0.48321(11) 0.56859(8) 0.36210(9) 0.1038(8) Uani 1 1 d . .
Ag18 Ag 0.39054(11) 0.53792(8) 0.38523(9) 0.1104(9) Uani 1 1 d . .
Ag19 Ag 0.31239(17) 0.48795(11) 0.39360(14) 0.1498(14) Uani 1 1 d D .
Ag20 Ag 0.29165(13) 0.42931(11) 0.45418(13) 0.1350(12) Uani 1 1 d D .
Ag21 Ag 0.36790(15) 0.37447(10) 0.45044(12) 0.1342(12) Uani 1 1 d . .
Ag22 Ag 0.45213(12) 0.32585(8) 0.47594(9) 0.1139(9) Uani 1 1 d . .
Ag23 Ag 0.54255(15) 0.29216(11) 0.47945(12) 0.1355(12) Uani 1 1 d D .
Ag24 Ag 0.63329(19) 0.31525(16) 0.50135(15) 0.1732(19) Uani 1 1 d D .
Ag25 Ag 0.63741(12) 0.39414(11) 0.44265(11) 0.1288(12) Uani 1 1 d . .
Ag26 Ag 0.64469(11) 0.47968(9) 0.40678(10) 0.1130(9) Uani 1 1 d . .
Ag27 Ag 0.63746(13) 0.55223(10) 0.35944(11) 0.1248(11) Uani 1 1 d D .
Ag28 Ag 0.52120(9) 0.49334(7) 0.38491(8) 0.0925(7) Uani 1 1 d . .
Ag29 Ag 0.42630(10) 0.43101(7) 0.41378(8) 0.0946(7) Uani 1 1 d . .
Ag30 Ag 0.54298(11) 0.39276(8) 0.43110(8) 0.1063(9) Uani 1 1 d . .
Ag31 Ag 0.64413(16) 0.61322(11) 0.42127(14) 0.1474(14) Uani 1 1 d D .
Ag32 Ag 0.62640(10) 0.51204(7) 0.48208(9) 0.0999(8) Uani 1 1 d . .
Ag33 Ag 0.58545(10) 0.53104(8) 0.58079(8) 0.1014(8) Uani 1 1 d . .
Ag34 Ag 0.60550(9) 0.42752(8) 0.55033(8) 0.0991(7) Uani 1 1 d . .
Ag35 Ag 0.53553(14) 0.53571(9) 0.69006(12) 0.1325(12) Uani 1 1 d D .
Ag36 Ag 0.54319(13) 0.45568(10) 0.65771(11) 0.1248(10) Uani 1 1 d . .
Ag37 Ag 0.56549(15) 0.37755(14) 0.60852(14) 0.1521(15) Uani 1 1 d . .
Ag38 Ag 0.56552(18) 0.30423(15) 0.56197(15) 0.1637(17) Uani 1 1 d D .
Ag39 Ag 0.43900(15) 0.55218(9) 0.69056(14) 0.1447(14) Uani 1 1 d D .
Ag40 Ag 0.46106(10) 0.45877(6) 0.61817(8) 0.0967(7) Uani 1 1 d . .
Ag41 Ag 0.46034(10) 0.37430(7) 0.54505(8) 0.1003(8) Uani 1 1 d . .
Ag42 Ag 0.37197(11) 0.44890(8) 0.53866(8) 0.1061(9) Uani 1 1 d . .
C2 C 0.7536(8) 0.5205(9) 0.4036(9) 0.186(10) Uiso 1 1 d . U
H2 H 0.7398 0.4988 0.3925 0.223 Uiso 1 1 calc R .
C3 C 0.7981(7) 0.5240(9) 0.4020(9) 0.190(10) Uiso 1 1 d G U
H3 H 0.8147 0.5046 0.3896 0.227 Uiso 1 1 calc R .
C4 C 0.8183(6) 0.5558(9) 0.4183(6) 0.193(10) Uiso 1 1 d DG U
C5 C 0.7940(10) 0.5841(9) 0.4363(9) 0.190(10) Uiso 1 1 d G U
H5 H 0.8078 0.6059 0.4475 0.228 Uiso 1 1 calc R .
C6 C 0.7495(9) 0.5807(10) 0.4380(9) 0.187(10) Uiso 1 1 d G U
H6 H 0.7329 0.6001 0.4503 0.225 Uiso 1 1 calc R .
C1 C 0.7293(6) 0.5489(10) 0.4217(6) 0.185(10) Uiso 1 1 d G U
C7 C 0.8793(10) 0.6042(5) 0.4185(11) 0.209(14) Uiso 1 1 d D U
H7A H 0.8621 0.6184 0.3997 0.314 Uiso 1 1 calc GR .
H7B H 0.9099 0.6076 0.4128 0.314 Uiso 1 1 calc GR .
H7C H 0.8732 0.6143 0.4439 0.314 Uiso 1 1 calc GR .
C8 C 0.8678(6) 0.5606(5) 0.4169(5) 0.200(10) Uiso 1 1 d D U
C9 C 0.8853(10) 0.5429(10) 0.3796(6) 0.208(14) Uiso 1 1 d D U
H9A H 0.8622 0.5402 0.3616 0.313 Uiso 1 1 d R .
H9B H 0.8974 0.5179 0.3848 0.313 Uiso 1 1 d R .
H9C H 0.9071 0.5595 0.3692 0.313 Uiso 1 1 d R .
C10 C 0.8882(6) 0.5395(9) 0.4513(6) 0.210(14) Uiso 1 1 d D U
H10A H 0.9028 0.5584 0.4668 0.315 Uiso 1 1 d R .
H10B H 0.9085 0.5204 0.4428 0.315 Uiso 1 1 d R .
H10C H 0.8661 0.5272 0.4660 0.315 Uiso 1 1 d R .
C13 C 0.6847(5) 0.6028(9) 0.5781(8) 0.156(8) Uiso 1 1 d . U
H13 H 0.6602 0.6125 0.5911 0.187 Uiso 1 1 calc R .
C14 C 0.7257(6) 0.6139(9) 0.5894(8) 0.159(8) Uiso 1 1 d G U
H14 H 0.7292 0.6313 0.6101 0.191 Uiso 1 1 calc R .
C15 C 0.7615(5) 0.5996(8) 0.5704(7) 0.161(7) Uiso 1 1 d DG U
C16 C 0.7563(7) 0.5741(9) 0.5402(8) 0.159(8) Uiso 1 1 d G U
H16 H 0.7808 0.5643 0.5272 0.191 Uiso 1 1 calc R .
C12 C 0.7153(9) 0.5630(10) 0.5289(9) 0.158(8) Uiso 1 1 d G U
H12 H 0.7118 0.5456 0.5083 0.189 Uiso 1 1 calc R .
C11 C 0.6795(6) 0.5773(9) 0.5479(9) 0.154(8) Uiso 1 1 d G U
C17 C 0.8298(7) 0.6198(7) 0.5491(5) 0.162(12) Uiso 1 1 d D U
H17A H 0.8466 0.5999 0.5372 0.243 Uiso 1 1 d R .
H17B H 0.8484 0.6400 0.5580 0.243 Uiso 1 1 d R .
H17C H 0.8098 0.6303 0.5310 0.243 Uiso 1 1 d R .
C18 C 0.8057(4) 0.6033(4) 0.5813(4) 0.168(8) Uiso 1 1 d D U
C19 C 0.8101(9) 0.6289(6) 0.6130(4) 0.172(12) Uiso 1 1 d D U
H19A H 0.7867 0.6470 0.6130 0.258 Uiso 1 1 d R .
H19B H 0.8368 0.6428 0.6110 0.258 Uiso 1 1 d R .
H19C H 0.8099 0.6143 0.6362 0.258 Uiso 1 1 d R .
C20 C 0.8238(8) 0.5661(4) 0.5900(7) 0.178(12) Uiso 1 1 d D U
H20A H 0.8006 0.5477 0.5951 0.267 Uiso 1 1 calc GR .
H20B H 0.8423 0.5683 0.6124 0.267 Uiso 1 1 calc GR .
H20C H 0.8408 0.5570 0.5683 0.267 Uiso 1 1 calc GR .
C26 C 0.7788(3) 0.4656(4) 0.4947(4) 0.195(10) Uiso 1 1 d D U
H26 H 0.7992 0.4794 0.4799 0.235 Uiso 1 1 calc R .
C22 C 0.7358(3) 0.4648(4) 0.4839(4) 0.193(11) Uiso 1 1 d DG U
H22 H 0.7268 0.4781 0.4616 0.232 Uiso 1 1 calc R .
C21 C 0.7060(2) 0.4447(2) 0.5057(2) 0.190(11) Uiso 1 1 d G U
C23 C 0.7192(3) 0.4253(4) 0.5383(3) 0.193(11) Uiso 1 1 d DG U
H23 H 0.6988 0.4115 0.5532 0.231 Uiso 1 1 calc R .
C24 C 0.7621(3) 0.4261(5) 0.5491(4) 0.194(10) Uiso 1 1 d DG U
H24 H 0.7711 0.4129 0.5714 0.232 Uiso 1 1 calc R .
C25 C 0.7919(3) 0.4463(3) 0.5273(4) 0.196(10) Uiso 1 1 d DG U
C27 C 0.8371(3) 0.4473(3) 0.5385(3) 0.199(10) Uiso 1 1 d D U
C28 C 0.8511(4) 0.4854(4) 0.5552(7) 0.201(14) Uiso 1 1 d D U
H28A H 0.8788 0.4825 0.5667 0.302 Uiso 1 1 d R .
H28B H 0.8306 0.4935 0.5740 0.302 Uiso 1 1 d R .
H28C H 0.8526 0.5045 0.5354 0.302 Uiso 1 1 d R .
C29 C 0.8639(3) 0.4426(8) 0.5036(4) 0.209(14) Uiso 1 1 d D U
H29A H 0.8549 0.4193 0.4899 0.313 Uiso 1 1 calc GR .
H29B H 0.8942 0.4403 0.5108 0.313 Uiso 1 1 calc GR .
H29C H 0.8601 0.4653 0.4872 0.313 Uiso 1 1 calc GR .
C30 C 0.8509(5) 0.4148(5) 0.5635(6) 0.205(14) Uiso 1 1 d D U
H30A H 0.8609 0.3935 0.5483 0.308 Uiso 1 1 d R .
H30B H 0.8270 0.4065 0.5787 0.308 Uiso 1 1 d R .
H30C H 0.8737 0.4234 0.5799 0.308 Uiso 1 1 d R .
C33 C 0.6815(4) 0.3672(6) 0.6208(5) 0.258(16) Uiso 1 1 d . U
H33 H 0.6658 0.3907 0.6225 0.309 Uiso 1 1 calc R .
C31 C 0.6706(4) 0.3397(7) 0.5936(4) 0.257(16) Uiso 1 1 d G U
C32 C 0.6937(6) 0.3053(7) 0.5912(4) 0.257(16) Uiso 1 1 d G U
H32 H 0.6862 0.2865 0.5726 0.309 Uiso 1 1 calc R .
C36 C 0.7277(6) 0.2984(5) 0.6158(5) 0.258(16) Uiso 1 1 d DG U
H36 H 0.7435 0.2750 0.6142 0.309 Uiso 1 1 calc R .
C35 C 0.7386(4) 0.3259(4) 0.6430(4) 0.258(16) Uiso 1 1 d DG U
C34 C 0.7156(4) 0.3603(5) 0.6455(4) 0.258(16) Uiso 1 1 d DG U
H34 H 0.7231 0.3791 0.6640 0.309 Uiso 1 1 calc R .
C37 C 0.7715(5) 0.3193(5) 0.6668(4) 0.260(16) Uiso 1 1 d D U
C38 C 0.8113(5) 0.3407(8) 0.6563(6) 0.258(18) Uiso 1 1 d D U
H38A H 0.8354 0.3233 0.6575 0.387 Uiso 1 1 d R .
H38B H 0.8154 0.3614 0.6741 0.387 Uiso 1 1 d R .
H38C H 0.8091 0.3511 0.6311 0.387 Uiso 1 1 d R .
C39 C 0.7842(8) 0.2778(5) 0.6687(9) 0.263(18) Uiso 1 1 d D U
H39A H 0.7938 0.2696 0.6440 0.395 Uiso 1 1 d R .
H39B H 0.7603 0.2619 0.6765 0.395 Uiso 1 1 d R .
H39C H 0.8072 0.2751 0.6866 0.395 Uiso 1 1 d R .
C40 C 0.7620(6) 0.3308(10) 0.7067(4) 0.265(18) Uiso 1 1 d D U
H40A H 0.7378 0.3481 0.7078 0.398 Uiso 1 1 d R .
H40B H 0.7869 0.3436 0.7168 0.398 Uiso 1 1 d R .
H40C H 0.7560 0.3081 0.7215 0.398 Uiso 1 1 d R .
C44 C 0.6958(8) 0.4669(10) 0.6888(8) 0.172(9) Uiso 1 1 d . U
H44 H 0.6996 0.4578 0.7140 0.207 Uiso 1 1 calc R .
C45 C 0.7282(6) 0.4881(10) 0.6712(8) 0.173(9) Uiso 1 1 d DG U
C46 C 0.7226(9) 0.5014(10) 0.6343(9) 0.171(9) Uiso 1 1 d G U
H46 H 0.7448 0.5159 0.6223 0.206 Uiso 1 1 calc R .
C42 C 0.6846(12) 0.4936(12) 0.6149(8) 0.168(9) Uiso 1 1 d G U
H42 H 0.6808 0.5028 0.5897 0.202 Uiso 1 1 calc R .
C41 C 0.6522(9) 0.4725(12) 0.6325(11) 0.165(9) Uiso 1 1 d G U
C43 C 0.6578(7) 0.4591(11) 0.6694(11) 0.169(9) Uiso 1 1 d G U
H43 H 0.6357 0.4447 0.6814 0.203 Uiso 1 1 calc R .
C47 C 0.7739(5) 0.4920(5) 0.6876(5) 0.175(9) Uiso 1 1 d D U
C48 C 0.8078(7) 0.4908(12) 0.6557(7) 0.178(13) Uiso 1 1 d D U
H48A H 0.7940 0.4865 0.6317 0.268 Uiso 1 1 d R .
H48B H 0.8275 0.4700 0.6608 0.268 Uiso 1 1 d R .
H48C H 0.8231 0.5148 0.6551 0.268 Uiso 1 1 d R .
C49 C 0.7782(12) 0.5297(6) 0.7107(8) 0.18(2) Uiso 1 1 d D .
H49A H 0.7651 0.5511 0.6966 0.264 Uiso 1 1 calc GR .
H49B H 0.8087 0.5353 0.7151 0.264 Uiso 1 1 calc GR .
H49C H 0.7636 0.5267 0.7352 0.264 Uiso 1 1 calc GR .
C50 C 0.7827(12) 0.4602(7) 0.7172(8) 0.187(13) Uiso 1 1 d D U
H50A H 0.7668 0.4657 0.7399 0.280 Uiso 1 1 d R .
H50B H 0.8129 0.4596 0.7229 0.280 Uiso 1 1 d R .
H50C H 0.7740 0.4355 0.7073 0.280 Uiso 1 1 d R .
C53 C 0.6880(6) 0.6088(7) 0.6879(9) 0.172(9) Uani 1 1 d . U
H53 H 0.7169 0.5998 0.6886 0.207 Uiso 1 1 calc R .
C54 C 0.6770(7) 0.6432(6) 0.7059(8) 0.173(9) Uani 1 1 d DG U
C55 C 0.6348(8) 0.6564(7) 0.7047(10) 0.173(9) Uani 1 1 d G U
H55 H 0.6273 0.6799 0.7170 0.207 Uiso 1 1 calc R .
C56 C 0.6036(6) 0.6352(9) 0.6856(11) 0.173(9) Uani 1 1 d G U
H56 H 0.5748 0.6442 0.6848 0.207 Uiso 1 1 calc R .
C51 C 0.6147(8) 0.6008(9) 0.6676(11) 0.171(9) Uani 1 1 d G U
C52 C 0.6569(9) 0.5876(7) 0.6687(10) 0.172(9) Uani 1 1 d G U
H52 H 0.6644 0.5641 0.6564 0.206 Uiso 1 1 calc R .
C57 C 0.7102(5) 0.6677(4) 0.7283(5) 0.175(9) Uani 1 1 d D U
C58 C 0.7155(10) 0.7086(5) 0.7109(9) 0.180(10) Uani 1 1 d D U
H58A H 0.6937 0.7127 0.6920 0.270 Uiso 1 1 d R .
H58B H 0.7434 0.7106 0.6994 0.270 Uiso 1 1 d R .
H58C H 0.7127 0.7279 0.7304 0.270 Uiso 1 1 d R .
C59 C 0.7566(5) 0.6527(8) 0.7220(10) 0.180(10) Uani 1 1 d D U
H59A H 0.7606 0.6290 0.7357 0.271 Uiso 1 1 d R .
H59B H 0.7768 0.6717 0.7309 0.271 Uiso 1 1 d R .
H59C H 0.7611 0.6482 0.6954 0.271 Uiso 1 1 d R .
C60 C 0.6988(11) 0.6697(10) 0.7711(5) 0.176(10) Uani 1 1 d D U
H60A H 0.7138 0.6498 0.7847 0.264 Uiso 1 1 d R .
H60B H 0.6684 0.6663 0.7742 0.264 Uiso 1 1 d R .
H60C H 0.7071 0.6946 0.7808 0.264 Uiso 1 1 d R .
C62 C 0.5587(10) 0.5468(10) 0.2896(4) 0.125(5) Uani 1 1 d . U
C63 C 0.5948(7) 0.5538(10) 0.2674(7) 0.125(5) Uani 1 1 d G U
H63 H 0.6223 0.5561 0.2790 0.150 Uiso 1 1 calc R .
C64 C 0.5908(8) 0.5575(10) 0.2283(7) 0.125(5) Uani 1 1 d G U
H64 H 0.6155 0.5623 0.2131 0.150 Uiso 1 1 calc R .
C65 C 0.5506(10) 0.5542(10) 0.2113(4) 0.125(5) Uani 1 1 d DG U
C66 C 0.5145(7) 0.5472(10) 0.2335(7) 0.126(5) Uani 1 1 d G U
H66 H 0.4870 0.5449 0.2219 0.151 Uiso 1 1 calc R .
C61 C 0.5185(8) 0.5435(10) 0.2726(7) 0.125(5) Uani 1 1 d G U
H61 H 0.4938 0.5386 0.2878 0.151 Uiso 1 1 calc R .
C67 C 0.5488(6) 0.5566(6) 0.1674(4) 0.127(5) Uani 1 1 d D U
C68 C 0.5043(7) 0.5743(12) 0.1575(13) 0.133(7) Uani 1 1 d D U
H68A H 0.4844 0.5537 0.1526 0.200 Uiso 1 1 d R .
H68B H 0.5071 0.5901 0.1353 0.200 Uiso 1 1 d R .
H68C H 0.4940 0.5897 0.1783 0.200 Uiso 1 1 d R .
C69 C 0.5706(12) 0.5218(8) 0.1475(11) 0.127(7) Uani 1 1 d D U
H69A H 0.5967 0.5146 0.1615 0.191 Uiso 1 1 calc GR .
H69B H 0.5783 0.5289 0.1214 0.191 Uiso 1 1 calc GR .
H69C H 0.5508 0.4998 0.1470 0.191 Uiso 1 1 calc GR .
C70 C 0.5802(10) 0.5894(9) 0.1556(13) 0.124(7) Uani 1 1 d D U
H70A H 0.5665 0.6146 0.1598 0.186 Uiso 1 1 calc GR .
H70B H 0.5875 0.5866 0.1287 0.186 Uiso 1 1 calc GR .
H70C H 0.6064 0.5876 0.1709 0.186 Uiso 1 1 calc GR .
C76 C 0.4682(8) 0.4578(11) 0.3006(6) 0.148(7) Uani 1 1 d . U
H76 H 0.4958 0.4554 0.3119 0.177 Uiso 1 1 calc R .
C75 C 0.4622(9) 0.4475(11) 0.2629(6) 0.149(7) Uani 1 1 d G U
H75 H 0.4857 0.4381 0.2483 0.178 Uiso 1 1 calc R .
C74 C 0.4218(10) 0.4511(10) 0.2463(6) 0.149(7) Uani 1 1 d DG U
C73 C 0.3874(9) 0.4649(11) 0.2676(8) 0.149(7) Uani 1 1 d G U
H73 H 0.3598 0.4673 0.2563 0.179 Uiso 1 1 calc R .
C72 C 0.3935(9) 0.4752(11) 0.3054(7) 0.148(7) Uani 1 1 d G U
H72 H 0.3700 0.4846 0.3200 0.178 Uiso 1 1 calc R .
C71 C 0.4338(10) 0.4716(11) 0.3219(5) 0.147(7) Uani 1 1 d G U
C77 C 0.3960(15) 0.4774(7) 0.1810(11) 0.156(9) Uani 1 1 d D U
H77A H 0.3647 0.4794 0.1835 0.234 Uiso 1 1 calc GR .
H77B H 0.4035 0.4740 0.1541 0.234 Uiso 1 1 calc GR .
H77C H 0.4094 0.5011 0.1907 0.234 Uiso 1 1 calc GR .
C78 C 0.4123(7) 0.4421(6) 0.2040(4) 0.153(7) Uani 1 1 d D U
C79 C 0.3790(9) 0.4088(7) 0.2014(9) 0.160(9) Uani 1 1 d D U
H79A H 0.3927 0.3844 0.2087 0.241 Uiso 1 1 calc GR .
H79B H 0.3684 0.4068 0.1752 0.241 Uiso 1 1 calc GR .
H79C H 0.3549 0.4142 0.2185 0.241 Uiso 1 1 calc GR .
C80 C 0.4531(8) 0.4310(14) 0.1812(11) 0.158(9) Uani 1 1 d D U
H80A H 0.4473 0.4091 0.1653 0.236 Uiso 1 1 d R .
H80B H 0.4765 0.4253 0.1979 0.236 Uiso 1 1 d R .
H80C H 0.4605 0.4529 0.1656 0.236 Uiso 1 1 d R .
C83 C 0.6054(9) 0.4467(6) 0.3167(5) 0.116(5) Uani 1 1 d . U
H83 H 0.6202 0.4692 0.3250 0.139 Uiso 1 1 calc R .
C81 C 0.5810(9) 0.4253(6) 0.3422(4) 0.114(5) Uani 1 1 d G U
C82 C 0.5594(9) 0.3923(7) 0.3301(5) 0.114(5) Uani 1 1 d G U
H82 H 0.5427 0.3777 0.3476 0.137 Uiso 1 1 calc R .
C86 C 0.5621(8) 0.3807(6) 0.2924(5) 0.114(5) Uani 1 1 d G U
H86 H 0.5474 0.3582 0.2841 0.137 Uiso 1 1 calc R .
C85 C 0.5865(8) 0.4021(6) 0.2668(3) 0.114(5) Uani 1 1 d DG U
C84 C 0.6082(8) 0.4351(6) 0.2789(4) 0.116(5) Uani 1 1 d G U
H84 H 0.6248 0.4497 0.2614 0.139 Uiso 1 1 calc R .
C87 C 0.5890(5) 0.3917(4) 0.2240(3) 0.113(6) Uani 1 1 d D U
C88 C 0.5811(15) 0.4288(6) 0.2001(6) 0.142(17) Uani 1 1 d D U
H88A H 0.5524 0.4379 0.2046 0.213 Uiso 1 1 d R .
H88B H 0.5846 0.4229 0.1737 0.213 Uiso 1 1 d R .
H88C H 0.6013 0.4485 0.2073 0.213 Uiso 1 1 d R .
C89 C 0.5538(7) 0.3615(6) 0.2146(7) 0.17(2) Uani 1 1 d D U
H89A H 0.5644 0.3360 0.2203 0.258 Uiso 1 1 d R .
H89B H 0.5466 0.3630 0.1881 0.258 Uiso 1 1 d R .
H89C H 0.5286 0.3666 0.2296 0.258 Uiso 1 1 d R .
C90 C 0.6338(6) 0.3741(10) 0.2153(9) 0.130(16) Uani 1 1 d D U
H90A H 0.6562 0.3908 0.2259 0.195 Uiso 1 1 calc GR .
H90B H 0.6377 0.3721 0.1877 0.195 Uiso 1 1 calc GR .
H90C H 0.6358 0.3483 0.2267 0.195 Uiso 1 1 calc GR .
C95 C 0.4534(9) 0.3034(5) 0.3071(5) 0.203(9) Uani 1 1 d D U
C94 C 0.4548(15) 0.3437(5) 0.3068(6) 0.201(9) Uani 1 1 d G U
H94 H 0.4525 0.3574 0.2835 0.242 Uiso 1 1 calc R .
C93 C 0.4596(18) 0.3639(5) 0.3407(9) 0.201(9) Uani 1 1 d G U
H93 H 0.4606 0.3914 0.3405 0.241 Uiso 1 1 calc R .
C91 C 0.4630(18) 0.3439(9) 0.3748(7) 0.200(9) Uani 1 1 d G U
C92 C 0.4616(19) 0.3036(9) 0.3751(5) 0.202(9) Uani 1 1 d G U
H92 H 0.4640 0.2900 0.3984 0.242 Uiso 1 1 calc R .
C96 C 0.4568(15) 0.2834(5) 0.3412(6) 0.203(9) Uani 1 1 d G U
H96 H 0.4559 0.2559 0.3414 0.243 Uiso 1 1 calc R .
C97 C 0.4470(5) 0.2833(4) 0.2787(4) 0.205(9) Uani 1 1 d D U
C98 C 0.4475(11) 0.3036(7) 0.2402(5) 0.208(11) Uani 1 1 d D U
H98A H 0.4199 0.3167 0.2361 0.312 Uiso 1 1 calc GR .
H98B H 0.4520 0.2844 0.2201 0.312 Uiso 1 1 calc GR .
H98C H 0.4708 0.3227 0.2396 0.312 Uiso 1 1 calc GR .
C99 C 0.4042(5) 0.2619(7) 0.2767(9) 0.206(11) Uani 1 1 d D U
H99A H 0.3886 0.2542 0.2543 0.309 Uiso 1 1 d R .
H99B H 0.3867 0.2789 0.2917 0.309 Uiso 1 1 d R .
H99C H 0.4113 0.2393 0.2913 0.309 Uiso 1 1 d R .
C100 C 0.4785(6) 0.2502(6) 0.2716(8) 0.211(11) Uani 1 1 d D U
H10D H 0.4963 0.2562 0.2494 0.317 Uiso 1 1 calc GR .
H10E H 0.4624 0.2262 0.2670 0.317 Uiso 1 1 calc GR .
H10F H 0.4970 0.2468 0.2939 0.317 Uiso 1 1 calc GR .
C103 C 0.6340(11) 0.3033(6) 0.3358(6) 0.156(7) Uani 1 1 d . U
H103 H 0.6451 0.3160 0.3139 0.187 Uiso 1 1 calc R .
C102 C 0.6227(13) 0.3247(5) 0.3677(7) 0.157(7) Uani 1 1 d G U
H102 H 0.6260 0.3521 0.3676 0.188 Uiso 1 1 calc R .
C101 C 0.6065(13) 0.3061(7) 0.3996(6) 0.156(7) Uani 1 1 d G U
C104 C 0.6017(13) 0.2661(7) 0.3997(6) 0.156(7) Uani 1 1 d G U
H104 H 0.5907 0.2534 0.4216 0.187 Uiso 1 1 calc R .
C105 C 0.6130(11) 0.2447(5) 0.3678(7) 0.155(7) Uani 1 1 d G U
H105 H 0.6097 0.2173 0.3679 0.187 Uiso 1 1 calc R .
C106 C 0.6292(10) 0.2633(6) 0.3358(5) 0.156(7) Uani 1 1 d DG U
C107 C 0.6355(5) 0.2433(4) 0.2968(4) 0.158(7) Uani 1 1 d D U
C108 C 0.5976(7) 0.2541(9) 0.2702(7) 0.164(9) Uani 1 1 d D U
H10G H 0.5866 0.2306 0.2580 0.246 Uiso 1 1 calc GR .
H10H H 0.6077 0.2722 0.2507 0.246 Uiso 1 1 calc GR .
H10I H 0.5747 0.2662 0.2851 0.246 Uiso 1 1 calc GR .
C109 C 0.6783(6) 0.2571(9) 0.2789(8) 0.163(9) Uani 1 1 d D U
H10J H 0.6774 0.2529 0.2513 0.245 Uiso 1 1 calc GR .
H10K H 0.7022 0.2424 0.2898 0.245 Uiso 1 1 calc GR .
H10L H 0.6823 0.2848 0.2841 0.245 Uiso 1 1 calc GR .
C110 C 0.6368(12) 0.1988(4) 0.3023(8) 0.157(9) Uani 1 1 d D U
H11A H 0.6130 0.1876 0.2888 0.235 Uiso 1 1 d R .
H11B H 0.6343 0.1928 0.3289 0.235 Uiso 1 1 d R .
H11C H 0.6632 0.1883 0.2927 0.235 Uiso 1 1 d R .
C114 C 0.2856(4) 0.3520(8) 0.2965(5) 0.229(13) Uiso 1 1 d D U
C113 C 0.3059(6) 0.3319(9) 0.3256(6) 0.228(13) Uiso 1 1 d G U
H113 H 0.3082 0.3045 0.3244 0.274 Uiso 1 1 calc R .
C112 C 0.3228(5) 0.3518(12) 0.3564(5) 0.228(13) Uiso 1 1 d G U
H112 H 0.3367 0.3381 0.3763 0.273 Uiso 1 1 calc R .
C111 C 0.3195(5) 0.3919(12) 0.3582(6) 0.226(13) Uiso 1 1 d G U
C116 C 0.2992(7) 0.4121(9) 0.3291(9) 0.229(13) Uiso 1 1 d G U
H116 H 0.2969 0.4395 0.3303 0.274 Uiso 1 1 calc R .
C115 C 0.2822(6) 0.3921(8) 0.2982(7) 0.230(13) Uiso 1 1 d G U
H115 H 0.2683 0.4059 0.2783 0.275 Uiso 1 1 calc R .
C117 C 0.2702(5) 0.3301(8) 0.2679(6) 0.230(13) Uiso 1 1 d D U
C118 C 0.2718(11) 0.2913(6) 0.2688(10) 0.230(16) Uiso 1 1 d D U
H11D H 0.2655 0.2814 0.2440 0.344 Uiso 1 1 d R .
H11E H 0.2506 0.2823 0.2865 0.344 Uiso 1 1 d R .
H11F H 0.2997 0.2825 0.2767 0.344 Uiso 1 1 d R .
C119 C 0.2233(5) 0.3427(10) 0.2599(8) 0.235(16) Uiso 1 1 d D U
H11G H 0.2095 0.3506 0.2837 0.352 Uiso 1 1 calc GR .
H11H H 0.2074 0.3209 0.2488 0.352 Uiso 1 1 calc GR .
H11I H 0.2232 0.3645 0.2421 0.352 Uiso 1 1 calc GR .
C120 C 0.2910(8) 0.3442(10) 0.2304(5) 0.235(16) Uiso 1 1 d D U
H12A H 0.2725 0.3625 0.2180 0.352 Uiso 1 1 d R .
H12B H 0.2955 0.3223 0.2140 0.352 Uiso 1 1 d R .
H12C H 0.3181 0.3562 0.2359 0.352 Uiso 1 1 d R .
C124 C 0.2605(10) 0.6546(5) 0.3729(7) 0.186(9) Uani 1 1 d D U
C125 C 0.2779(13) 0.6569(7) 0.4091(8) 0.186(9) Uani 1 1 d G U
H125 H 0.2774 0.6807 0.4225 0.223 Uiso 1 1 calc R .
C126 C 0.2961(15) 0.6242(10) 0.4258(8) 0.185(9) Uani 1 1 d G U
H126 H 0.3080 0.6258 0.4506 0.222 Uiso 1 1 calc R .
C121 C 0.2968(15) 0.5893(8) 0.4062(11) 0.184(9) Uani 1 1 d G U
C122 C 0.2794(16) 0.5870(6) 0.3699(11) 0.184(9) Uani 1 1 d G U
H122 H 0.2799 0.5631 0.3565 0.221 Uiso 1 1 calc R .
C123 C 0.2612(13) 0.6196(8) 0.3532(8) 0.185(9) Uani 1 1 d G U
H123 H 0.2493 0.6181 0.3284 0.222 Uiso 1 1 calc R .
C127 C 0.2424(5) 0.6910(5) 0.3528(5) 0.188(9) Uani 1 1 d D U
C128 C 0.1939(5) 0.6852(10) 0.3446(10) 0.190(11) Uani 1 1 d D U
H12D H 0.1904 0.6701 0.3212 0.285 Uiso 1 1 calc GR .
H12E H 0.1800 0.7105 0.3415 0.285 Uiso 1 1 calc GR .
H12F H 0.1805 0.6713 0.3658 0.285 Uiso 1 1 calc GR .
C129 C 0.2667(9) 0.6976(10) 0.3149(6) 0.190(11) Uani 1 1 d D U
H12G H 0.2902 0.6788 0.3128 0.285 Uiso 1 1 calc GR .
H12H H 0.2785 0.7239 0.3145 0.285 Uiso 1 1 calc GR .
H12I H 0.2468 0.6943 0.2936 0.285 Uiso 1 1 calc GR .
C130 C 0.2484(12) 0.7268(6) 0.3789(8) 0.191(11) Uani 1 1 d D U
H13A H 0.2246 0.7282 0.3970 0.286 Uiso 1 1 calc GR .
H13B H 0.2489 0.7503 0.3634 0.286 Uiso 1 1 calc GR .
H13C H 0.2756 0.7244 0.3927 0.286 Uiso 1 1 calc GR .
C132 C 0.3972(8) 0.6502(4) 0.3874(6) 0.173(8) Uani 1 1 d . U
H132 H 0.3795 0.6291 0.3800 0.207 Uiso 1 1 calc R .
C131 C 0.4309(10) 0.6443(4) 0.4127(7) 0.172(8) Uani 1 1 d G U
C136 C 0.4568(11) 0.6752(5) 0.4235(10) 0.173(8) Uani 1 1 d G U
H136 H 0.4798 0.6711 0.4408 0.208 Uiso 1 1 calc R .
C135 C 0.4491(9) 0.7120(4) 0.4091(9) 0.174(8) Uani 1 1 d G U
H135 H 0.4668 0.7331 0.4165 0.209 Uiso 1 1 calc R .
C134 C 0.4154(7) 0.7179(3) 0.3838(5) 0.174(8) Uani 1 1 d DG U
C133 C 0.3895(7) 0.6870(4) 0.3729(6) 0.173(8) Uani 1 1 d G U
H133 H 0.3665 0.6911 0.3556 0.208 Uiso 1 1 calc R .
C137 C 0.4090(5) 0.7598(3) 0.3690(4) 0.175(8) Uani 1 1 d D U
C138 C 0.3645(5) 0.7631(8) 0.3494(8) 0.178(10) Uani 1 1 d D U
H13D H 0.3567 0.7384 0.3387 0.267 Uiso 1 1 d R .
H13E H 0.3660 0.7821 0.3295 0.267 Uiso 1 1 d R .
H13F H 0.3432 0.7707 0.3676 0.267 Uiso 1 1 d R .
C139 C 0.4448(6) 0.7697(5) 0.3400(7) 0.181(10) Uani 1 1 d D U
H13G H 0.4633 0.7901 0.3504 0.272 Uiso 1 1 calc GR .
H13H H 0.4318 0.7787 0.3163 0.272 Uiso 1 1 calc GR .
H13I H 0.4621 0.7465 0.3350 0.272 Uiso 1 1 calc GR .
C140 C 0.4111(11) 0.7885(4) 0.4028(5) 0.174(10) Uani 1 1 d D U
H14A H 0.3865 0.7848 0.4188 0.261 Uiso 1 1 d R .
H14B H 0.4113 0.8145 0.3932 0.261 Uiso 1 1 d R .
H14C H 0.4368 0.7839 0.4172 0.261 Uiso 1 1 d R .
C143 C 0.3064(8) 0.6316(4) 0.5455(6) 0.227(13) Uiso 1 1 d . U
H143 H 0.2909 0.6124 0.5591 0.273 Uiso 1 1 calc R .
C141 C 0.3465(8) 0.6229(5) 0.5302(9) 0.226(13) Uiso 1 1 d G U
C142 C 0.3692(7) 0.6510(6) 0.5103(12) 0.226(13) Uiso 1 1 d G U
H142 H 0.3965 0.6451 0.4998 0.272 Uiso 1 1 calc R .
C146 C 0.3519(6) 0.6879(5) 0.5058(9) 0.228(13) Uiso 1 1 d DG U
H146 H 0.3674 0.7071 0.4922 0.273 Uiso 1 1 calc R .
C145 C 0.3118(5) 0.6966(4) 0.5211(4) 0.228(13) Uiso 1 1 d DG U
C144 C 0.2891(6) 0.6685(4) 0.5410(5) 0.228(13) Uiso 1 1 d DG U
H144 H 0.2618 0.6744 0.5514 0.274 Uiso 1 1 calc R .
C147 C 0.2946(5) 0.7333(4) 0.5165(4) 0.231(13) Uiso 1 1 d D U
C148 C 0.2931(11) 0.7545(5) 0.5517(5) 0.229(16) Uiso 1 1 d D U
H14D H 0.2639 0.7556 0.5605 0.344 Uiso 1 1 d R .
H14E H 0.3037 0.7802 0.5478 0.344 Uiso 1 1 d R .
H14F H 0.3105 0.7415 0.5703 0.344 Uiso 1 1 d R .
C149 C 0.2499(5) 0.7305(5) 0.5027(10) 0.232(16) Uiso 1 1 d D U
H14G H 0.2305 0.7360 0.5231 0.347 Uiso 1 1 d R .
H14H H 0.2447 0.7048 0.4934 0.347 Uiso 1 1 d R .
H14I H 0.2456 0.7488 0.4826 0.347 Uiso 1 1 d R .
C150 C 0.3178(7) 0.7559(5) 0.4890(7) 0.234(16) Uiso 1 1 d D U
H15A H 0.3041 0.7805 0.4858 0.352 Uiso 1 1 d R .
H15B H 0.3182 0.7424 0.4652 0.352 Uiso 1 1 d R .
H15C H 0.3468 0.7597 0.4976 0.352 Uiso 1 1 d R .
C152 C 0.3890(11) 0.6651(6) 0.6195(6) 0.194(10) Uani 1 1 d . U
H152 H 0.3931 0.6587 0.5935 0.233 Uiso 1 1 calc R .
C153 C 0.3682(11) 0.6993(6) 0.6293(6) 0.195(9) Uani 1 1 d G U
H153 H 0.3581 0.7162 0.6100 0.234 Uiso 1 1 calc R .
C154 C 0.3622(9) 0.7087(5) 0.6673(7) 0.194(9) Uani 1 1 d DG U
C155 C 0.3771(11) 0.6840(6) 0.6955(6) 0.193(9) Uani 1 1 d G U
H155 H 0.3730 0.6904 0.7215 0.232 Uiso 1 1 calc R .
C156 C 0.3979(13) 0.6498(7) 0.6857(7) 0.192(10) Uani 1 1 d G U
H156 H 0.4080 0.6329 0.7050 0.230 Uiso 1 1 calc R .
C151 C 0.4039(12) 0.6404(6) 0.6477(8) 0.191(10) Uani 1 1 d G U
C157 C 0.3408(5) 0.7484(4) 0.6756(4) 0.195(9) Uani 1 1 d D U
C158 C 0.3652(9) 0.7807(6) 0.6540(8) 0.197(11) Uani 1 1 d D U
H15D H 0.3944 0.7718 0.6480 0.295 Uiso 1 1 calc GR .
H15E H 0.3667 0.8039 0.6699 0.295 Uiso 1 1 calc GR .
H15F H 0.3500 0.7868 0.6304 0.295 Uiso 1 1 calc GR .
C159 C 0.2933(6) 0.7474(9) 0.6622(10) 0.197(11) Uani 1 1 d D U
H15G H 0.2924 0.7432 0.6353 0.296 Uiso 1 1 d R .
H15H H 0.2797 0.7716 0.6681 0.296 Uiso 1 1 d R .
H15I H 0.2785 0.7268 0.6749 0.296 Uiso 1 1 d R .
C160 C 0.3424(12) 0.7566(8) 0.7188(5) 0.193(11) Uani 1 1 d D U
H16A H 0.3518 0.7827 0.7232 0.290 Uiso 1 1 d R .
H16B H 0.3621 0.7390 0.7307 0.290 Uiso 1 1 d R .
H16C H 0.3142 0.7531 0.7294 0.290 Uiso 1 1 d R .
C162 C 0.4673(12) 0.6950(6) 0.5666(10) 0.168(9) Uiso 1 1 d . U
H162 H 0.4552 0.6791 0.5858 0.202 Uiso 1 1 calc R .
C161 C 0.4921(13) 0.6786(5) 0.5380(11) 0.165(9) Uiso 1 1 d G U
C166 C 0.5099(13) 0.7018(9) 0.5099(10) 0.168(9) Uiso 1 1 d G U
H166 H 0.5269 0.6906 0.4904 0.202 Uiso 1 1 calc R .
C165 C 0.5028(12) 0.7416(8) 0.5103(9) 0.172(9) Uiso 1 1 d G U
H165 H 0.5149 0.7575 0.4911 0.206 Uiso 1 1 calc R .
C164 C 0.4779(11) 0.7580(5) 0.5389(9) 0.173(8) Uiso 1 1 d DG U
C163 C 0.4602(11) 0.7348(7) 0.5670(9) 0.171(9) Uiso 1 1 d G U
H163 H 0.4432 0.7460 0.5865 0.205 Uiso 1 1 calc R .
C167 C 0.4763(5) 0.8028(5) 0.5361(5) 0.177(9) Uiso 1 1 d D U
C168 C 0.5211(6) 0.8198(9) 0.5456(11) 0.188(13) Uiso 1 1 d D U
H16D H 0.5206 0.8308 0.5706 0.282 Uiso 1 1 d R .
H16E H 0.5282 0.8395 0.5274 0.282 Uiso 1 1 d R .
H16F H 0.5424 0.7996 0.5446 0.282 Uiso 1 1 d R .
C169 C 0.4427(8) 0.8186(9) 0.5647(8) 0.185(13) Uiso 1 1 d D U
H16G H 0.4139 0.8163 0.5538 0.278 Uiso 1 1 calc GR .
H16H H 0.4489 0.8459 0.5701 0.278 Uiso 1 1 calc GR .
H16I H 0.4443 0.8037 0.5883 0.278 Uiso 1 1 calc GR .
C170 C 0.4633(12) 0.8148(9) 0.4952(6) 0.181(12) Uiso 1 1 d D U
H17D H 0.4892 0.8199 0.4802 0.272 Uiso 1 1 calc GR .
H17E H 0.4456 0.8383 0.4963 0.272 Uiso 1 1 calc GR .
H17F H 0.4468 0.7938 0.4834 0.272 Uiso 1 1 calc GR .
C174 C 0.55748(7) 0.75479(17) 0.39127(7) 0.288(19) Uiso 1 1 d D U
H174 H 0.5414 0.7675 0.3720 0.346 Uiso 1 1 calc R .
C176 C 0.58524(8) 0.77594(17) 0.41423(8) 0.289(18) Uiso 1 1 d DG U
C175 C 0.60874(10) 0.75738(17) 0.44244(9) 0.288(19) Uiso 1 1 d DG U
H175 H 0.6277 0.7718 0.4581 0.346 Uiso 1 1 calc R .
C172 C 0.60449(10) 0.71767(17) 0.44769(9) 0.287(19) Uiso 1 1 d DG U
H172 H 0.6206 0.7050 0.4670 0.345 Uiso 1 1 calc R .
C171 C 0.57674(8) 0.69652(17) 0.42473(8) 0.287(19) Uiso 1 1 d G U
C173 C 0.55323(7) 0.71508(17) 0.39652(7) 0.288(19) Uiso 1 1 d DG U
H173 H 0.5343 0.7006 0.3808 0.346 Uiso 1 1 calc R .
C177 C 0.58708(9) 0.81718(17) 0.40618(9) 0.290(18) Uiso 1 1 d D U
C178 C 0.6288(3) 0.8272(2) 0.3887(6) 0.29(2) Uiso 1 1 d D U
H17G H 0.6288 0.8541 0.3816 0.441 Uiso 1 1 d R .
H17H H 0.6351 0.8116 0.3669 0.441 Uiso 1 1 d R .
H17I H 0.6503 0.8229 0.4078 0.441 Uiso 1 1 d R .
C179 C 0.5523(4) 0.8282(2) 0.3797(5) 0.29(2) Uiso 1 1 d D U
H17J H 0.5556 0.8554 0.3725 0.436 Uiso 1 1 calc GR .
H17K H 0.5244 0.8244 0.3921 0.436 Uiso 1 1 calc GR .
H17L H 0.5539 0.8120 0.3569 0.436 Uiso 1 1 calc GR .
C180 C 0.5820(7) 0.83967(18) 0.44164(14) 0.29(2) Uiso 1 1 d D U
H18A H 0.5526 0.8480 0.4427 0.437 Uiso 1 1 d R .
H18B H 0.6006 0.8619 0.4424 0.437 Uiso 1 1 d R .
H18C H 0.5881 0.8233 0.4630 0.437 Uiso 1 1 d R .
C183 C 0.4372(11) 0.4433(5) 0.7455(5) 0.282(18) Uiso 1 1 d . U
H183 H 0.4103 0.4489 0.7339 0.339 Uiso 1 1 calc R .
C184 C 0.4385(8) 0.4206(5) 0.7781(6) 0.284(18) Uiso 1 1 d DG U
H184 H 0.4127 0.4108 0.7887 0.341 Uiso 1 1 calc R .
C185 C 0.4778(7) 0.4123(4) 0.7952(5) 0.285(17) Uiso 1 1 d DG U
C186 C 0.5156(8) 0.4267(6) 0.7796(7) 0.284(18) Uiso 1 1 d DG U
H186 H 0.5424 0.4211 0.7913 0.341 Uiso 1 1 calc R .
C181 C 0.5142(12) 0.4494(6) 0.7470(7) 0.283(18) Uiso 1 1 d G U
H181 H 0.5401 0.4592 0.7364 0.339 Uiso 1 1 calc R .
C182 C 0.4750(13) 0.4577(3) 0.7300(5) 0.281(18) Uiso 1 1 d G U
C187 C 0.4791(7) 0.3907(5) 0.8262(6) 0.287(18) Uiso 1 1 d D U
C188 C 0.4401(7) 0.3630(8) 0.8291(10) 0.29(2) Uiso 1 1 d D U
H18D H 0.4476 0.3385 0.8181 0.428 Uiso 1 1 d R .
H18E H 0.4161 0.3738 0.8158 0.428 Uiso 1 1 d R .
H18F H 0.4327 0.3593 0.8553 0.428 Uiso 1 1 d R .
C189 C 0.5157(7) 0.3641(8) 0.8285(9) 0.29(2) Uiso 1 1 d D U
H18G H 0.5141 0.3494 0.8523 0.436 Uiso 1 1 calc R .
H18H H 0.5149 0.3462 0.8069 0.436 Uiso 1 1 calc R .
H18I H 0.5426 0.3789 0.8279 0.436 Uiso 1 1 calc R .
C190 C 0.4774(14) 0.4118(7) 0.8620(5) 0.29(2) Uiso 1 1 d D U
H19D H 0.4945 0.3984 0.8806 0.431 Uiso 1 1 d R .
H19E H 0.4482 0.4133 0.8707 0.431 Uiso 1 1 d R .
H19F H 0.4885 0.4375 0.8584 0.431 Uiso 1 1 d R .
C191 C 0.4645(8) 0.3577(4) 0.6441(2) 0.32(2) Uiso 1 1 d D U
C192 C 0.4221(8) 0.3624(4) 0.6560(4) 0.32(2) Uiso 1 1 d G U
H192 H 0.4056 0.3835 0.6467 0.385 Uiso 1 1 calc R .
C193 C 0.4040(6) 0.3363(4) 0.6813(4) 0.32(2) Uiso 1 1 d DG U
H193 H 0.3751 0.3395 0.6894 0.386 Uiso 1 1 calc R .
C194 C 0.4283(5) 0.3054(3) 0.6949(3) 0.32(2) Uiso 1 1 d DG U
C195 C 0.4706(5) 0.3007(5) 0.6831(4) 0.32(2) Uiso 1 1 d DG U
H195 H 0.4871 0.2796 0.6924 0.385 Uiso 1 1 calc R .
C196 C 0.4887(6) 0.3269(6) 0.6577(4) 0.32(2) Uiso 1 1 d G U
H196 H 0.5176 0.3237 0.6497 0.384 Uiso 1 1 calc R .
C197 C 0.4112(5) 0.2801(4) 0.7193(4) 0.32(2) Uiso 1 1 d D U
C198 C 0.3836(8) 0.2499(5) 0.7010(5) 0.32(2) Uiso 1 1 d D U
H19G H 0.3869 0.2507 0.6739 0.484 Uiso 1 1 d R .
H19H H 0.3543 0.2555 0.7076 0.484 Uiso 1 1 d R .
H19I H 0.3912 0.2246 0.7102 0.484 Uiso 1 1 d R .
C199 C 0.3831(8) 0.2981(5) 0.7489(5) 0.32(2) Uiso 1 1 d D U
H19J H 0.3570 0.3070 0.7373 0.478 Uiso 1 1 d R .
H19K H 0.3978 0.3196 0.7605 0.478 Uiso 1 1 d R .
H19L H 0.3765 0.2791 0.7680 0.478 Uiso 1 1 d R .
C200 C 0.4438(6) 0.2573(6) 0.7412(6) 0.32(2) Uiso 1 1 d D U
H20D H 0.4358 0.2305 0.7395 0.484 Uiso 1 1 d R .
H20E H 0.4431 0.2654 0.7673 0.484 Uiso 1 1 d R .
H20F H 0.4723 0.2607 0.7313 0.484 Uiso 1 1 d R .
C202 C 0.4380(6) 0.2436(3) 0.5318(5) 0.32(2) Uiso 1 1 d . U
H202 H 0.4329 0.2539 0.5072 0.382 Uiso 1 1 calc R .
C205 C 0.4150(5) 0.2116(4) 0.5444(4) 0.32(2) Uiso 1 1 d DG U
H205 H 0.3942 0.1999 0.5283 0.383 Uiso 1 1 calc R .
C206 C 0.4225(4) 0.1966(3) 0.5804(4) 0.32(2) Uiso 1 1 d DG U
C204 C 0.4529(5) 0.2138(4) 0.6039(5) 0.32(2) Uiso 1 1 d DG U
H204 H 0.4580 0.2035 0.6286 0.382 Uiso 1 1 calc R .
C203 C 0.4759(5) 0.2458(4) 0.5914(7) 0.32(2) Uiso 1 1 d G U
H203 H 0.4967 0.2575 0.6075 0.382 Uiso 1 1 calc R .
C201 C 0.4684(5) 0.2608(2) 0.5553(6) 0.32(2) Uiso 1 1 d DG U
C207 C 0.4008(5) 0.1664(4) 0.5923(5) 0.32(2) Uiso 1 1 d D U
C208 C 0.3575(6) 0.1612(7) 0.5739(8) 0.32(2) Uiso 1 1 d D U
H20G H 0.3581 0.1722 0.5482 0.482 Uiso 1 1 calc GR .
H20H H 0.3356 0.1746 0.5890 0.482 Uiso 1 1 calc GR .
H20I H 0.3506 0.1336 0.5725 0.482 Uiso 1 1 calc GR .
C209 C 0.3909(11) 0.1663(7) 0.6341(5) 0.32(2) Uiso 1 1 d D U
H20J H 0.4168 0.1623 0.6484 0.482 Uiso 1 1 d R .
H20K H 0.3710 0.1457 0.6393 0.482 Uiso 1 1 d R .
H20L H 0.3783 0.1906 0.6412 0.482 Uiso 1 1 d R .
C210 C 0.4227(7) 0.1281(3) 0.5858(10) 0.32(2) Uiso 1 1 d D U
H21A H 0.4042 0.1071 0.5948 0.482 Uiso 1 1 calc GR .
H21B H 0.4500 0.1276 0.5998 0.482 Uiso 1 1 calc GR .
H21C H 0.4284 0.1247 0.5587 0.482 Uiso 1 1 calc GR .
C214 C 0.2889(3) 0.4176(3) 0.6819(3) 0.31(2) Uiso 1 1 d D U
C213 C 0.3130(4) 0.4487(4) 0.6952(3) 0.31(2) Uiso 1 1 d DG U
H213 H 0.3094 0.4574 0.7206 0.368 Uiso 1 1 calc R .
C212 C 0.3423(4) 0.4669(3) 0.6714(2) 0.31(2) Uiso 1 1 d DG U
H212 H 0.3587 0.4882 0.6805 0.367 Uiso 1 1 calc R .
C211 C 0.3475(2) 0.4542(2) 0.6343(2) 0.30(2) Uiso 1 1 d DG U
C216 C 0.3235(4) 0.4231(3) 0.6209(3) 0.31(2) Uiso 1 1 d DG U
H216 H 0.3270 0.4144 0.5955 0.368 Uiso 1 1 calc R .
C215 C 0.2942(4) 0.4048(3) 0.6447(3) 0.31(2) Uiso 1 1 d DG U
H215 H 0.2777 0.3836 0.6356 0.369 Uiso 1 1 calc R .
C217 C 0.2613(4) 0.4003(4) 0.7043(4) 0.31(2) Uiso 1 1 d D U
C218 C 0.2157(4) 0.4016(9) 0.6903(6) 0.31(2) Uiso 1 1 d D U
H21D H 0.2046 0.4275 0.6929 0.467 Uiso 1 1 d R .
H21E H 0.1986 0.3841 0.7051 0.467 Uiso 1 1 d R .
H21F H 0.2149 0.3941 0.6641 0.467 Uiso 1 1 d R .
C219 C 0.2588(8) 0.4165(7) 0.7438(4) 0.31(2) Uiso 1 1 d D U
H21G H 0.2772 0.4017 0.7602 0.461 Uiso 1 1 d R .
H21H H 0.2297 0.4147 0.7528 0.461 Uiso 1 1 d R .
H21I H 0.2678 0.4430 0.7439 0.461 Uiso 1 1 d R .
C220 C 0.2699(7) 0.3580(4) 0.7102(8) 0.31(2) Uiso 1 1 d D U
H22A H 0.2824 0.3541 0.7348 0.466 Uiso 1 1 d R .
H22B H 0.2894 0.3489 0.6910 0.466 Uiso 1 1 d R .
H22C H 0.2434 0.3438 0.7084 0.466 Uiso 1 1 d R .
C224 C 0.2445(8) 0.4519(12) 0.5464(10) 0.199(11) Uiso 1 1 d . U
C223 C 0.2313(11) 0.4699(11) 0.5797(11) 0.202(11) Uiso 1 1 d G U
H223 H 0.2472 0.4911 0.5896 0.242 Uiso 1 1 calc R .
C222 C 0.1947(11) 0.4569(11) 0.5985(9) 0.203(11) Uiso 1 1 d G U
H222 H 0.1857 0.4692 0.6213 0.244 Uiso 1 1 calc R .
C221 C 0.1714(7) 0.4260(10) 0.5840(8) 0.203(10) Uiso 1 1 d DG U
C226 C 0.1846(10) 0.4080(10) 0.5506(10) 0.200(11) Uiso 1 1 d G U
H226 H 0.1686 0.3868 0.5407 0.240 Uiso 1 1 calc R .
C225 C 0.2211(11) 0.4210(13) 0.5318(9) 0.199(11) Uiso 1 1 d G U
H225 H 0.2302 0.4087 0.5091 0.239 Uiso 1 1 calc R .
C227 C 0.1336(6) 0.4145(5) 0.6054(4) 0.206(11) Uiso 1 1 d D U
C228 C 0.0944(7) 0.4298(9) 0.5887(8) 0.216(14) Uiso 1 1 d D U
H22D H 0.0810 0.4479 0.6065 0.325 Uiso 1 1 calc GR .
H22E H 0.0746 0.4085 0.5833 0.325 Uiso 1 1 calc GR .
H22F H 0.1014 0.4434 0.5650 0.325 Uiso 1 1 calc GR .
C229 C 0.1301(12) 0.3727(5) 0.6084(10) 0.207(14) Uiso 1 1 d D U
H22G H 0.1333 0.3611 0.5831 0.311 Uiso 1 1 calc GR .
H22H H 0.1020 0.3658 0.6189 0.311 Uiso 1 1 calc GR .
H22I H 0.1528 0.3629 0.6252 0.311 Uiso 1 1 calc GR .
C230 C 0.1365(11) 0.4297(9) 0.6447(5) 0.209(14) Uiso 1 1 d D U
H23A H 0.1668 0.4334 0.6515 0.313 Uiso 1 1 calc GR .
H23B H 0.1234 0.4111 0.6623 0.313 Uiso 1 1 calc GR .
H23C H 0.1213 0.4545 0.6463 0.313 Uiso 1 1 calc GR .
C234 C 0.3107(6) 0.2895(5) 0.5848(3) 0.67(3) Uiso 1 1 d D U
C233 C 0.2929(4) 0.3255(6) 0.5771(4) 0.67(3) Uiso 1 1 d DG U
H233 H 0.2646 0.3314 0.5855 0.805 Uiso 1 1 calc R .
C232 C 0.3164(3) 0.3530(4) 0.5570(4) 0.67(3) Uiso 1 1 d DG U
H232 H 0.3042 0.3776 0.5517 0.805 Uiso 1 1 calc R .
C231 C 0.3577(3) 0.3444(3) 0.5446(2) 0.67(3) Uiso 1 1 d DG U
C236 C 0.3756(5) 0.3083(3) 0.5524(4) 0.67(3) Uiso 1 1 d DG U
H236 H 0.4038 0.3024 0.5439 0.805 Uiso 1 1 calc R .
C235 C 0.3521(7) 0.2809(3) 0.5724(4) 0.67(3) Uiso 1 1 d DG U
H235 H 0.3643 0.2562 0.5777 0.805 Uiso 1 1 calc R .
C237 C 0.2550(8) 0.2851(8) 0.6300(8) 0.67(3) Uiso 1 1 d D U
H23D H 0.2639 0.3117 0.6285 1.006 Uiso 1 1 d R .
H23E H 0.2556 0.2767 0.6559 1.006 Uiso 1 1 d R .
H23F H 0.2263 0.2828 0.6202 1.006 Uiso 1 1 d R .
C238 C 0.3175(8) 0.2472(7) 0.6371(7) 0.67(3) Uiso 1 1 d D U
H23G H 0.3381 0.2677 0.6397 1.007 Uiso 1 1 d R .
H23H H 0.3318 0.2239 0.6293 1.007 Uiso 1 1 d R .
H23I H 0.3035 0.2429 0.6610 1.007 Uiso 1 1 d R .
C239 C 0.2850(5) 0.2593(4) 0.6068(4) 0.67(3) Uiso 1 1 d D U
C240 C 0.2680(10) 0.2330(6) 0.5881(5) 0.67(3) Uiso 1 1 d D U
H24A H 0.2720 0.2369 0.5613 1.006 Uiso 1 1 d R .
H24B H 0.2379 0.2303 0.5935 1.006 Uiso 1 1 d R .
H24C H 0.2829 0.2100 0.5958 1.006 Uiso 1 1 d R .
C241 C 0.6240(9) 0.6834(6) 0.5576(6) 0.259(12) Uiso 1 1 d D U
C242 C 0.6453(10) 0.7232(7) 0.5655(8) 0.265(12) Uiso 1 1 d D U
C243 C 0.7016(6) 0.4144(5) 0.3716(5) 0.225(10) Uiso 1 1 d D U
C244 C 0.7277(5) 0.3991(4) 0.3374(4) 0.232(10) Uiso 1 1 d D U
C245 C 0.3982(7) 0.5748(9) 0.3037(5) 0.187(8) Uiso 1 1 d D U
C246 C 0.3795(5) 0.5805(5) 0.2636(4) 0.198(8) Uiso 1 1 d D U
C247 C 0.3759(7) 0.2820(5) 0.4383(6) 0.240(12) Uiso 1 1 d D U
C248 C 0.3584(5) 0.2471(5) 0.4155(5) 0.249(11) Uiso 1 1 d D U
C249 C 0.2826(6) 0.5583(8) 0.6286(6) 0.292(14) Uiso 1 1 d D U
C250 C 0.2421(6) 0.5652(5) 0.6532(5) 0.293(14) Uiso 1 1 d D U
C251 C 0.5820(18) 0.3783(10) 0.7011(6) 0.277(13) Uiso 1 1 d D U
C252 C 0.5933(7) 0.3551(7) 0.7375(5) 0.280(13) Uiso 1 1 d D U
F1 F 0.6230(11) 0.7519(13) 0.5416(9) 0.277(14) Uiso 1 1 d D U
F2 F 0.6900(9) 0.7195(13) 0.5529(10) 0.265(14) Uiso 1 1 d D U
F3 F 0.6433(13) 0.7344(15) 0.6051(6) 0.269(14) Uiso 1 1 d D U
F4 F 0.6383(8) 0.3446(14) 0.7397(13) 0.286(15) Uiso 1 1 d D U
F5 F 0.5803(11) 0.3790(9) 0.7695(9) 0.285(15) Uiso 1 1 d D U
F6 F 0.5647(13) 0.3223(9) 0.7324(12) 0.280(15) Uiso 1 1 d D U
F7 F 0.3840(8) 0.2139(5) 0.4263(9) 0.266(14) Uiso 1 1 d D U
F8 F 0.3137(5) 0.2426(8) 0.4263(9) 0.256(14) Uiso 1 1 d D U
F9 F 0.3632(10) 0.2567(9) 0.3757(4) 0.257(14) Uiso 1 1 d D U
F10 F 0.2123(7) 0.5345(6) 0.6441(10) 0.293(16) Uiso 1 1 d D U
F11 F 0.2561(10) 0.5638(11) 0.6924(4) 0.306(16) Uiso 1 1 d D U
F12 F 0.2256(9) 0.6030(5) 0.6428(10) 0.285(16) Uiso 1 1 d D U
F13 F 0.7210(10) 0.4262(6) 0.3067(5) 0.244(13) Uiso 1 1 d D U
F14 F 0.7722(5) 0.3977(9) 0.3493(8) 0.231(12) Uiso 1 1 d D U
F15 F 0.7109(9) 0.3611(5) 0.3287(7) 0.247(13) Uiso 1 1 d D U
F16 F 0.3663(9) 0.6203(5) 0.2626(9) 0.205(11) Uiso 1 1 d D U
F17 F 0.4144(7) 0.5716(8) 0.2385(5) 0.216(11) Uiso 1 1 d D U
F18 F 0.3444(6) 0.5535(6) 0.2615(8) 0.215(11) Uiso 1 1 d D U
O1 O 0.6928(12) 0.3890(8) 0.3957(6) 0.225(11) Uiso 1 1 d D U
O1W O 0.2033(9) 0.4945(18) 0.4351(14) 0.24(3) Uiso 1 1 d D .
O2 O 0.6934(12) 0.4498(6) 0.3700(9) 0.220(11) Uiso 1 1 d D U
O2W O 0.2547(18) 0.3653(8) 0.448(2) 0.30(4) Uiso 1 1 d D .
O3 O 0.4069(10) 0.2734(12) 0.4592(10) 0.234(12) Uiso 1 1 d D U
O3W O 0.295(2) 0.502(2) 0.3256(6) 0.31(4) Uiso 1 1 d D .
O4 O 0.3551(13) 0.3120(7) 0.4309(13) 0.239(12) Uiso 1 1 d D U
O4W O 0.470(3) 0.5995(16) 0.7366(15) 0.44(7) Uiso 1 1 d D .
O5 O 0.3168(11) 0.5661(18) 0.6455(16) 0.291(15) Uiso 1 1 d D U
O5W O 0.5920(11) 0.5092(14) 0.7334(11) 0.22(2) Uiso 1 1 d D .
O6 O 0.277(2) 0.5462(16) 0.5955(8) 0.291(15) Uiso 1 1 d D U
O6W O 0.506(4) 0.6762(2) 0.652(3) 0.41(6) Uiso 1 1 d D .
O7 O 0.6111(15) 0.6731(10) 0.5897(8) 0.257(13) Uiso 1 1 d D U
O7W O 0.6949(15) 0.6500(16) 0.4629(14) 0.28(3) Uiso 1 1 d D .
O8 O 0.6290(17) 0.6792(11) 0.5226(6) 0.257(13) Uiso 1 1 d D U
O8W O 0.6849(9) 0.5121(9) 0.3177(8) 0.149(11) Uiso 1 1 d D .
O9 O 0.3707(11) 0.5670(13) 0.3284(9) 0.180(9) Uiso 1 1 d D U
O9W O 0.6207(14) 0.6469(16) 0.3317(15) 0.30(4) Uiso 1 1 d D .
O10 O 0.4350(8) 0.5867(12) 0.3121(13) 0.180(9) Uiso 1 1 d D U
O10W O 0.7068(8) 0.3334(18) 0.4789(17) 0.26(3) Uiso 1 1 d D .
O11 O 0.592(2) 0.3611(13) 0.6711(5) 0.274(14) Uiso 1 1 d D U
O11W O 0.586(2) 0.2734(17) 0.6237(9) 0.31(4) Uiso 1 1 d D .
O12 O 0.5608(15) 0.4083(9) 0.7074(12) 0.277(14) Uiso 1 1 d D U
O12W O 0.5144(17) 0.2371(10) 0.4406(13) 0.23(2) Uiso 1 1 d D .
S1 S 0.5495(2) 0.53303(17) 0.44997(18) 0.0661(15) Uani 1 1 d . .
S2 S 0.5324(3) 0.40453(17) 0.5089(2) 0.0775(19) Uani 1 1 d . .
S3 S 0.4058(3) 0.48087(17) 0.4739(2) 0.0713(17) Uani 1 1 d . .
S4 S 0.4955(3) 0.52121(17) 0.5809(2) 0.0726(17) Uani 1 1 d . .
S5 S 0.5022(4) 0.6264(2) 0.5355(3) 0.096(3) Uani 1 1 d . .
S6 S 0.3733(3) 0.5758(2) 0.5300(2) 0.087(2) Uani 1 1 d . .
S7 S 0.4493(3) 0.59569(19) 0.4217(2) 0.086(2) Uani 1 1 d . .
S8 S 0.57097(10) 0.64257(17) 0.43187(10) 0.117(4) Uani 1 1 d D .
S9 S 0.3253(3) 0.5486(2) 0.4273(3) 0.098(3) Uani 1 1 d . .
S10 S 0.4296(5) 0.5962(3) 0.6345(4) 0.125(4) Uani 1 1 d . .
S11 S 0.5755(3) 0.5756(3) 0.6420(3) 0.098(2) Uani 1 1 d . .
S12 S 0.6250(4) 0.5663(2) 0.5311(3) 0.099(3) Uani 1 1 d . .
S13 S 0.6720(4) 0.5458(3) 0.4246(3) 0.105(3) Uani 1 1 d . .
S14 S 0.6494(3) 0.4436(2) 0.4914(3) 0.093(2) Uani 1 1 d D .
S15 S 0.6007(3) 0.4668(2) 0.6107(2) 0.0799(18) Uani 1 1 d . .
S16 S 0.6234(4) 0.3538(3) 0.5623(3) 0.109(3) Uani 1 1 d . .
S17 S 0.4770(4) 0.4884(2) 0.6863(2) 0.107(3) Uani 1 1 d . .
S18 S 0.4891(3) 0.3915(2) 0.6109(2) 0.097(3) Uani 1 1 d D .
S19 S 0.4951(3) 0.3023(2) 0.5339(3) 0.106(3) Uani 1 1 d D U
S20 S 0.3874(3) 0.3789(2) 0.5193(3) 0.097(2) Uani 1 1 d D U
S21 S 0.3853(3) 0.4778(2) 0.6036(2) 0.090(2) Uani 1 1 d D .
S22 S 0.2911(4) 0.4628(3) 0.5153(4) 0.120(3) Uani 1 1 d . .
S23 S 0.3419(3) 0.4210(3) 0.3994(3) 0.109(3) Uani 1 1 d . .
S24 S 0.4668(3) 0.3692(2) 0.4206(2) 0.086(2) Uani 1 1 d . .
S25 S 0.5930(5) 0.3316(3) 0.4421(3) 0.120(4) Uani 1 1 d . .
S26 S 0.5792(3) 0.4428(2) 0.3898(2) 0.0809(19) Uani 1 1 d . .
S27 S 0.4444(3) 0.4864(2) 0.3693(2) 0.0815(19) Uani 1 1 d . .
S28 S 0.5603(3) 0.5454(2) 0.3405(3) 0.097(2) Uani 1 1 d . .

loop_
_atom_site_aniso_label
_atom_site_aniso_U_11
_atom_site_aniso_U_22
_atom_site_aniso_U_33
_atom_site_aniso_U_23
_atom_site_aniso_U_13
_atom_site_aniso_U_12
Ag1 0.0892(15) 0.0698(10) 0.0692(12) -0.0036(8) 0.0003(11) -0.0127(9)
Ag2 0.0798(14) 0.0663(9) 0.0705(12) -0.0043(8) -0.0036(10) -0.0047(9)
Ag3 0.0793(14) 0.0717(10) 0.0717(12) -0.0071(9) -0.0030(11) -0.0055(9)
Ag4 0.0846(14) 0.0597(9) 0.0732(12) -0.0041(8) -0.0001(10) -0.0023(8)
Ag5 0.0802(14) 0.0666(9) 0.0757(12) -0.0019(9) 0.0000(11) -0.0074(9)
Ag6 0.0776(13) 0.0655(10) 0.0800(13) -0.0041(8) 0.0005(11) -0.0067(9)
Ag7 0.155(3) 0.0720(12) 0.0990(18) 0.0028(11) -0.0057(18) 0.0007(14)
Ag8 0.114(2) 0.0651(12) 0.180(3) 0.0061(14) 0.009(2) 0.0003(12)
Ag9 0.116(2) 0.0710(12) 0.1063(18) 0.0007(11) 0.0108(16) 0.0100(11)
Ag10 0.122(3) 0.132(2) 0.165(3) 0.002(2) 0.020(3) -0.005(2)
Ag11 0.119(3) 0.140(3) 0.174(4) -0.041(2) 0.038(3) -0.029(2)
Ag12 0.158(3) 0.0768(15) 0.186(4) -0.0072(17) 0.041(3) -0.0079(17)
Ag13 0.145(3) 0.0893(17) 0.181(4) 0.0059(19) -0.022(3) -0.0046(18)
Ag14 0.173(3) 0.0922(17) 0.141(3) 0.0274(16) -0.047(3) -0.0457(19)
Ag15 0.209(4) 0.0961(18) 0.149(3) 0.0029(18) -0.045(3) -0.044(2)
Ag16 0.142(3) 0.1079(19) 0.128(2) -0.0124(17) 0.001(2) -0.0193(18)
Ag17 0.114(2) 0.0942(15) 0.1036(19) -0.0026(13) -0.0011(16) 0.0045(14)
Ag18 0.132(2) 0.0891(14) 0.110(2) -0.0036(13) 0.0064(18) 0.0282(15)
Ag19 0.186(4) 0.106(2) 0.157(3) -0.019(2) 0.008(3) -0.012(2)
Ag20 0.127(3) 0.122(2) 0.155(3) -0.010(2) 0.024(2) -0.0134(19)
Ag21 0.159(3) 0.113(2) 0.131(3) -0.0023(18) -0.015(2) -0.018(2)
Ag22 0.140(3) 0.0930(15) 0.108(2) 0.0053(13) -0.0066(19) -0.0210(16)
Ag23 0.152(3) 0.122(2) 0.132(3) -0.0175(19) 0.005(2) 0.000(2)
Ag24 0.178(5) 0.187(4) 0.155(4) -0.064(3) -0.019(3) 0.000(3)
Ag25 0.121(3) 0.141(2) 0.125(2) -0.050(2) 0.007(2) -0.0178(19)
Ag26 0.097(2) 0.121(2) 0.121(2) -0.0219(16) -0.0010(17) -0.0141(15)
Ag27 0.135(3) 0.114(2) 0.125(2) -0.0004(17) -0.012(2) -0.0045(18)
Ag28 0.0848(16) 0.1012(15) 0.0914(16) -0.0182(12) -0.0090(13) 0.0018(12)
Ag29 0.116(2) 0.0779(12) 0.0899(16) -0.0086(11) -0.0045(14) 0.0106(12)
Ag30 0.120(2) 0.1075(17) 0.0914(17) -0.0246(13) 0.0074(16) -0.0252(15)
Ag31 0.161(4) 0.120(2) 0.161(3) -0.010(2) -0.006(3) -0.018(2)
Ag32 0.0980(18) 0.0857(14) 0.116(2) -0.0071(13) -0.0206(16) -0.0135(12)
Ag33 0.105(2) 0.0972(15) 0.1026(18) 0.0141(13) -0.0145(16) -0.0196(13)
Ag34 0.0876(17) 0.1092(17) 0.1007(18) -0.0217(14) -0.0106(15) 0.0089(13)
Ag35 0.156(3) 0.0889(16) 0.152(3) 0.0141(17) -0.007(2) -0.0305(18)
Ag36 0.133(3) 0.1097(19) 0.131(3) 0.0202(17) 0.009(2) -0.0005(18)
Ag37 0.138(3) 0.169(3) 0.149(3) 0.022(3) 0.004(3) 0.037(3)
Ag38 0.168(4) 0.169(4) 0.154(4) 0.004(3) -0.025(3) -0.032(3)
Ag39 0.166(4) 0.0856(17) 0.183(4) -0.0019(18) 0.021(3) 0.0047(19)
Ag40 0.1077(19) 0.0697(11) 0.1129(18) 0.0022(11) 0.0232(15) -0.0071(11)
Ag41 0.110(2) 0.0891(14) 0.1013(18) 0.0147(12) 0.0089(16) -0.0035(13)
Ag42 0.120(2) 0.1077(17) 0.0909(17) -0.0055(13) 0.0093(16) -0.0329(15)
C53 0.20(2) 0.133(13) 0.187(17) -0.080(12) -0.066(16) 0.045(13)
C54 0.20(2) 0.134(12) 0.188(17) -0.078(12) -0.067(16) 0.046(12)
C55 0.20(2) 0.133(13) 0.188(17) -0.078(12) -0.065(16) 0.046(13)
C56 0.20(2) 0.132(13) 0.188(17) -0.079(12) -0.065(16) 0.045(13)
C51 0.20(2) 0.129(13) 0.186(17) -0.082(12) -0.066(16) 0.044(13)
C52 0.20(2) 0.131(13) 0.187(17) -0.081(12) -0.067(16) 0.044(13)
C57 0.20(2) 0.137(13) 0.190(17) -0.075(12) -0.067(16) 0.046(13)
C58 0.20(2) 0.142(16) 0.20(2) -0.065(16) -0.068(19) 0.042(16)
C59 0.20(2) 0.146(16) 0.20(2) -0.075(15) -0.067(19) 0.044(16)
C60 0.20(2) 0.140(16) 0.19(2) -0.075(15) -0.063(19) 0.048(16)
C62 0.099(11) 0.151(12) 0.125(11) 0.024(10) 0.019(10) -0.002(10)
C63 0.098(11) 0.153(12) 0.125(11) 0.022(10) 0.019(10) 0.000(10)
C64 0.097(11) 0.154(12) 0.124(11) 0.022(10) 0.018(10) 0.002(10)
C65 0.098(10) 0.153(12) 0.124(10) 0.022(10) 0.019(9) 0.002(9)
C66 0.099(11) 0.153(12) 0.124(11) 0.023(10) 0.019(9) -0.001(10)
C61 0.100(11) 0.152(12) 0.124(11) 0.024(10) 0.018(10) -0.002(10)
C67 0.099(11) 0.155(12) 0.126(11) 0.022(10) 0.019(9) 0.004(9)
C68 0.105(14) 0.162(16) 0.133(14) 0.025(13) 0.015(13) 0.003(13)
C69 0.101(14) 0.154(15) 0.127(14) 0.020(13) 0.018(13) 0.009(13)
C70 0.099(14) 0.151(15) 0.123(14) 0.024(13) 0.023(13) 0.004(13)
C76 0.153(16) 0.166(15) 0.123(12) -0.034(11) -0.041(12) 0.046(12)
C75 0.154(16) 0.167(15) 0.124(12) -0.037(11) -0.040(11) 0.044(12)
C74 0.156(16) 0.168(14) 0.125(12) -0.039(11) -0.040(11) 0.043(12)
C73 0.156(16) 0.167(15) 0.124(12) -0.038(11) -0.042(11) 0.045(12)
C72 0.154(16) 0.167(15) 0.124(12) -0.036(11) -0.043(12) 0.046(12)
C71 0.153(16) 0.165(15) 0.123(12) -0.035(11) -0.042(12) 0.048(12)
C77 0.160(19) 0.175(17) 0.133(15) -0.040(14) -0.036(15) 0.044(15)
C78 0.158(16) 0.172(15) 0.129(12) -0.040(11) -0.039(11) 0.040(12)
C79 0.162(19) 0.184(18) 0.136(16) -0.035(15) -0.037(15) 0.036(15)
C80 0.164(19) 0.178(18) 0.131(16) -0.041(14) -0.036(15) 0.035(15)
C83 0.159(15) 0.120(10) 0.069(8) -0.012(8) 0.015(9) -0.027(10)
C81 0.157(15) 0.118(10) 0.067(8) -0.012(8) 0.015(9) -0.027(10)
C82 0.157(15) 0.118(10) 0.068(8) -0.013(8) 0.014(9) -0.028(10)
C86 0.157(15) 0.118(10) 0.068(8) -0.014(8) 0.013(9) -0.028(10)
C85 0.156(15) 0.118(10) 0.067(8) -0.015(7) 0.012(9) -0.028(10)
C84 0.158(15) 0.120(10) 0.068(8) -0.013(8) 0.014(9) -0.027(10)
C87 0.154(15) 0.118(11) 0.066(9) -0.016(8) 0.011(10) -0.028(11)
C88 0.16(4) 0.18(4) 0.08(2) 0.01(3) -0.01(3) -0.02(4)
C89 0.30(7) 0.12(3) 0.09(3) -0.02(2) -0.03(4) -0.01(4)
C90 0.07(2) 0.15(3) 0.16(4) -0.03(3) 0.08(3) -0.01(2)
C95 0.35(3) 0.107(11) 0.150(15) -0.036(10) 0.01(2) 0.013(15)
C94 0.35(3) 0.104(11) 0.150(15) -0.035(10) 0.01(2) 0.014(15)
C93 0.35(3) 0.103(11) 0.149(15) -0.035(10) 0.01(2) 0.015(15)
C91 0.35(3) 0.101(11) 0.149(15) -0.035(10) 0.01(2) 0.013(16)
C92 0.35(3) 0.104(11) 0.150(15) -0.035(10) 0.01(2) 0.014(15)
C96 0.35(3) 0.106(11) 0.151(15) -0.035(10) 0.01(2) 0.013(15)
C97 0.35(3) 0.113(12) 0.152(15) -0.036(10) 0.01(2) 0.010(15)
C98 0.35(3) 0.120(15) 0.151(18) -0.039(14) 0.01(2) 0.009(18)
C99 0.35(3) 0.116(15) 0.151(18) -0.035(14) 0.01(2) 0.005(18)
C100 0.35(3) 0.126(15) 0.155(18) -0.033(14) 0.01(2) 0.009(18)
C103 0.223(19) 0.095(9) 0.151(15) -0.025(9) -0.006(14) 0.020(11)
C102 0.22(2) 0.095(10) 0.151(15) -0.025(9) -0.006(14) 0.019(11)
C101 0.22(2) 0.094(10) 0.152(15) -0.025(9) -0.006(14) 0.019(12)
C104 0.22(2) 0.094(10) 0.152(15) -0.026(9) -0.005(14) 0.019(11)
C105 0.222(19) 0.093(9) 0.151(15) -0.027(9) -0.005(14) 0.020(11)
C106 0.221(19) 0.094(9) 0.151(14) -0.026(8) -0.006(14) 0.020(11)
C107 0.22(2) 0.099(9) 0.152(15) -0.023(9) -0.007(14) 0.019(11)
C108 0.22(2) 0.113(13) 0.157(18) -0.018(13) -0.011(17) 0.020(15)
C109 0.22(2) 0.109(13) 0.157(18) -0.025(13) -0.005(17) 0.015(15)
C110 0.22(2) 0.097(13) 0.153(17) -0.019(13) -0.006(17) 0.018(15)
C124 0.23(2) 0.172(16) 0.153(16) -0.021(13) -0.063(16) 0.078(16)
C125 0.23(2) 0.171(16) 0.153(16) -0.023(13) -0.063(16) 0.078(16)
C126 0.23(2) 0.170(16) 0.152(16) -0.023(13) -0.065(16) 0.078(16)
C121 0.23(2) 0.169(16) 0.151(16) -0.023(13) -0.066(16) 0.077(17)
C122 0.23(2) 0.170(16) 0.151(16) -0.022(13) -0.066(16) 0.077(16)
C123 0.23(2) 0.171(16) 0.152(16) -0.022(13) -0.066(16) 0.077(16)
C127 0.23(2) 0.175(16) 0.154(16) -0.019(13) -0.062(16) 0.078(16)
C128 0.23(2) 0.179(19) 0.157(19) -0.015(16) -0.063(19) 0.077(19)
C129 0.24(2) 0.178(19) 0.154(19) -0.020(16) -0.062(19) 0.074(19)
C130 0.24(2) 0.177(19) 0.157(19) -0.013(16) -0.057(19) 0.083(19)
C132 0.26(2) 0.080(8) 0.177(18) 0.008(10) -0.030(16) 0.028(12)
C131 0.26(2) 0.079(8) 0.176(18) 0.010(10) -0.030(16) 0.028(12)
C136 0.26(2) 0.081(8) 0.178(18) 0.010(10) -0.028(16) 0.027(12)
C135 0.26(2) 0.082(8) 0.179(18) 0.008(10) -0.027(15) 0.026(12)
C134 0.26(2) 0.082(8) 0.179(17) 0.007(9) -0.027(15) 0.026(12)
C133 0.26(2) 0.081(8) 0.178(18) 0.007(10) -0.029(15) 0.027(12)
C137 0.26(2) 0.082(8) 0.181(18) 0.007(10) -0.026(15) 0.026(12)
C138 0.26(3) 0.086(12) 0.19(2) 0.007(13) -0.024(18) 0.028(15)
C139 0.27(3) 0.090(12) 0.19(2) 0.003(13) -0.023(18) 0.025(15)
C140 0.26(3) 0.078(12) 0.18(2) 0.004(13) -0.023(18) 0.028(15)
C152 0.31(2) 0.096(10) 0.176(17) -0.018(10) 0.091(18) 0.061(13)
C153 0.31(2) 0.097(10) 0.177(17) -0.018(10) 0.091(18) 0.060(13)
C154 0.31(2) 0.095(9) 0.178(17) -0.016(9) 0.092(18) 0.059(13)
C155 0.31(2) 0.095(10) 0.176(17) -0.016(10) 0.092(18) 0.059(13)
C156 0.31(2) 0.093(10) 0.174(17) -0.018(10) 0.093(18) 0.060(13)
C151 0.31(2) 0.092(10) 0.174(17) -0.020(10) 0.093(18) 0.062(13)
C157 0.31(2) 0.095(9) 0.180(17) -0.015(10) 0.092(18) 0.058(13)
C158 0.31(3) 0.098(13) 0.18(2) -0.008(13) 0.10(2) 0.050(16)
C159 0.31(3) 0.099(13) 0.186(19) -0.011(13) 0.09(2) 0.062(17)
C160 0.31(3) 0.091(13) 0.179(19) -0.021(13) 0.09(2) 0.061(16)
S1 0.077(4) 0.064(3) 0.058(3) 0.003(3) 0.002(3) -0.005(3)
S2 0.105(6) 0.057(3) 0.071(4) -0.014(3) 0.006(4) 0.001(3)
S3 0.085(5) 0.062(3) 0.067(4) -0.002(3) -0.005(4) -0.008(3)
S4 0.082(5) 0.059(3) 0.076(4) -0.015(3) 0.006(4) 0.001(3)
S5 0.131(7) 0.066(4) 0.092(5) -0.005(3) -0.016(5) -0.003(4)
S6 0.106(6) 0.077(4) 0.079(5) -0.001(3) 0.003(4) 0.019(4)
S7 0.100(6) 0.061(3) 0.097(5) 0.012(3) -0.011(5) 0.009(3)
S8 0.159(10) 0.088(5) 0.104(7) 0.004(4) 0.019(7) -0.034(6)
S9 0.087(6) 0.085(5) 0.122(7) -0.005(4) -0.009(5) 0.022(4)
S10 0.155(11) 0.092(5) 0.128(8) -0.037(5) -0.019(8) 0.017(6)
S11 0.115(7) 0.091(5) 0.087(5) 0.003(4) -0.006(5) -0.013(4)
S12 0.119(7) 0.089(5) 0.090(5) -0.010(4) -0.005(5) -0.034(5)
S13 0.100(7) 0.107(6) 0.108(7) -0.003(5) 0.006(5) -0.021(5)
S14 0.085(6) 0.094(5) 0.101(6) 0.002(4) -0.017(5) 0.003(4)
S15 0.068(4) 0.085(4) 0.086(5) -0.007(3) -0.004(4) -0.008(3)
S16 0.123(8) 0.091(5) 0.112(7) -0.011(5) -0.021(6) 0.011(5)
S17 0.162(10) 0.078(4) 0.080(5) 0.003(4) 0.003(6) -0.002(5)
S18 0.130(8) 0.067(4) 0.094(6) 0.013(3) 0.004(5) 0.006(4)
S19 0.129(8) 0.072(4) 0.117(7) 0.003(4) -0.004(6) 0.015(4)
S20 0.079(5) 0.094(5) 0.117(7) -0.001(4) 0.003(5) -0.032(4)
S21 0.105(6) 0.077(4) 0.088(5) 0.001(3) 0.005(5) -0.007(4)
S22 0.094(7) 0.117(7) 0.150(10) -0.014(6) 0.019(7) -0.023(5)
S23 0.095(7) 0.095(5) 0.136(8) -0.020(5) -0.014(6) -0.007(4)
S24 0.102(6) 0.070(4) 0.086(5) -0.002(3) -0.001(4) 0.010(3)
S25 0.166(11) 0.076(5) 0.119(8) -0.018(4) 0.016(7) 0.006(5)
S26 0.078(5) 0.075(4) 0.089(5) -0.017(3) -0.004(4) 0.000(3)
S27 0.089(5) 0.074(4) 0.081(4) -0.021(3) -0.008(4) 0.000(3)
S28 0.095(6) 0.088(5) 0.107(6) 0.007(4) 0.003(5) 0.000(4)

loop_
_atom_type_symbol
_atom_type_description
_atom_type_scat_dispersion_real
_atom_type_scat_dispersion_imag
_atom_type_scat_source
C C 0.0181 0.0091 'International Tables Vol C Tables 4.2.6.8 and 6.1.1.4'
H H 0.0000 0.0000 'International Tables Vol C Tables 4.2.6.8 and 6.1.1.4'
Ag Ag 0.1306 4.2820 'International Tables Vol C Tables 4.2.6.8 and 6.1.1.4'
F F 0.0727 0.0534 'International Tables Vol C Tables 4.2.6.8 and 6.1.1.4'
O O 0.0492 0.0322 'International Tables Vol C Tables 4.2.6.8 and 6.1.1.4'
S S 0.3331 0.5567 'International Tables Vol C Tables 4.2.6.8 and 6.1.1.4'

loop_
_geom_angle_atom_site_label_1
_geom_angle_atom_site_label_2
_geom_angle_atom_site_label_3
_geom_angle
Ag2 Ag1 Ag3 60.08(7)
Ag2 Ag1 Ag4 90.10(8)
Ag2 Ag1 Ag5 59.98(7)
Ag3 Ag1 Ag4 60.71(7)
Ag3 Ag1 Ag5 90.47(8)
Ag4 Ag1 Ag5 59.88(7)
Ag7 Ag1 Ag2 70.37(9)
Ag7 Ag1 Ag3 101.37(11)
Ag7 Ag1 Ag4 158.99(12)
Ag7 Ag1 Ag5 113.08(10)
Ag33 Ag1 Ag2 159.81(10)
Ag33 Ag1 Ag3 114.51(10)
Ag33 Ag1 Ag4 71.55(8)
Ag33 Ag1 Ag5 102.21(11)
Ag33 Ag1 Ag7 128.86(11)
S1 Ag1 Ag2 53.73(17)
S1 Ag1 Ag3 113.64(18)
S1 Ag1 Ag4 113.32(16)
S1 Ag1 Ag5 53.63(15)
S1 Ag1 Ag7 61.56(16)
S1 Ag1 Ag33 125.5(2)
S1 Ag1 S4 163.7(2)
S4 Ag1 Ag2 113.0(2)
S4 Ag1 Ag3 53.24(19)
S4 Ag1 Ag4 53.34(14)
S4 Ag1 Ag5 112.96(15)
S4 Ag1 Ag7 126.66(19)
S4 Ag1 Ag33 62.9(2)
Ag1 Ag2 Ag3 60.08(7)
Ag1 Ag2 Ag5 60.30(7)
Ag1 Ag2 Ag6 90.02(8)
Ag1 Ag2 Ag7 54.35(7)
Ag3 Ag2 Ag5 90.65(9)
Ag3 Ag2 Ag6 60.57(7)
Ag3 Ag2 Ag7 91.37(8)
Ag5 Ag2 Ag6 59.83(7)
Ag5 Ag2 Ag7 101.31(9)
Ag6 Ag2 Ag7 143.60(10)
Ag9 Ag2 Ag1 101.14(9)
Ag9 Ag2 Ag3 69.65(9)
Ag9 Ag2 Ag5 158.62(11)
Ag9 Ag2 Ag6 113.48(10)
Ag9 Ag2 Ag7 71.97(9)
Ag9 Ag2 Ag28 129.33(11)
Ag28 Ag2 Ag1 114.08(10)
Ag28 Ag2 Ag3 160.24(10)
Ag28 Ag2 Ag5 71.25(9)
Ag28 Ag2 Ag6 102.14(9)
Ag28 Ag2 Ag7 99.74(10)
S1 Ag2 Ag1 53.52(16)
S1 Ag2 Ag3 113.43(17)
S1 Ag2 Ag5 53.72(15)
S1 Ag2 Ag6 113.30(17)
S1 Ag2 Ag7 54.18(16)
S1 Ag2 Ag9 125.81(16)
S1 Ag2 Ag28 62.43(16)
S3 Ag2 Ag1 113.47(18)
S3 Ag2 Ag3 53.68(17)
S3 Ag2 Ag5 113.23(18)
S3 Ag2 Ag6 53.59(17)
S3 Ag2 Ag7 129.08(18)
S3 Ag2 Ag9 62.12(17)
S3 Ag2 Ag28 125.72(18)
S3 Ag2 S1 164.0(2)
Ag1 Ag3 Ag2 59.83(7)
Ag1 Ag3 Ag4 59.69(7)
Ag1 Ag3 Ag6 89.42(9)
Ag1 Ag3 Ag8 72.21(9)
Ag1 Ag3 Ag9 91.61(9)
Ag2 Ag3 Ag4 89.37(9)
Ag2 Ag3 Ag6 59.76(7)
Ag2 Ag3 Ag8 105.92(10)
Ag2 Ag3 Ag9 54.70(7)
Ag4 Ag3 Ag9 143.21(10)
Ag6 Ag3 Ag4 59.31(7)
Ag6 Ag3 Ag9 101.57(8)
Ag8 Ag3 Ag4 111.78(11)
Ag8 Ag3 Ag6 161.23(12)
Ag8 Ag3 Ag9 75.82(10)
Ag42 Ag3 Ag1 158.83(11)
Ag42 Ag3 Ag2 112.12(9)
Ag42 Ag3 Ag4 102.63(10)
Ag42 Ag3 Ag6 70.50(9)
Ag42 Ag3 Ag8 128.20(12)
Ag42 Ag3 Ag9 98.77(10)
S3 Ag3 Ag1 113.0(2)
S3 Ag3 Ag2 53.42(18)
S3 Ag3 Ag4 112.28(19)
S3 Ag3 Ag6 53.19(17)
S3 Ag3 Ag8 130.34(18)
S3 Ag3 Ag9 55.16(16)
S3 Ag3 Ag42 60.46(18)
S4 Ag3 Ag1 54.43(19)
S4 Ag3 Ag2 114.0(2)
S4 Ag3 Ag4 53.18(16)
S4 Ag3 Ag6 112.37(17)
S4 Ag3 Ag8 60.09(16)
S4 Ag3 Ag9 129.78(17)
S4 Ag3 Ag42 126.5(2)
S4 Ag3 S3 163.3(3)
Ag1 Ag4 Ag3 59.60(7)
Ag5 Ag4 Ag1 60.19(7)
Ag5 Ag4 Ag3 90.00(8)
Ag6 Ag4 Ag1 89.91(8)
Ag6 Ag4 Ag3 60.24(7)
Ag6 Ag4 Ag5 59.86(7)
Ag34 Ag4 Ag1 103.45(10)
Ag34 Ag4 Ag3 160.60(11)
Ag34 Ag4 Ag5 72.26(9)
Ag34 Ag4 Ag6 114.13(9)
Ag34 Ag4 Ag40 125.81(11)
Ag40 Ag4 Ag1 113.41(9)
Ag40 Ag4 Ag3 72.62(9)
Ag40 Ag4 Ag5 161.45(12)
Ag40 Ag4 Ag6 104.49(10)
S2 Ag4 Ag1 114.22(19)
S2 Ag4 Ag3 113.6(2)
S2 Ag4 Ag5 54.28(18)
S2 Ag4 Ag6 53.6(2)
S2 Ag4 Ag34 62.4(2)
S2 Ag4 Ag40 126.6(2)
S2 Ag4 S4 164.7(3)
S4 Ag4 Ag1 54.35(18)
S4 Ag4 Ag3 53.00(19)
S4 Ag4 Ag5 114.27(19)
S4 Ag4 Ag6 113.1(2)
S4 Ag4 Ag34 127.0(2)
S4 Ag4 Ag40 60.36(18)
Ag2 Ag5 Ag1 59.72(7)
Ag2 Ag5 Ag4 89.97(9)
Ag2 Ag5 Ag30 105.90(11)
Ag4 Ag5 Ag1 59.93(7)
Ag4 Ag5 Ag30 113.08(9)
Ag6 Ag5 Ag1 89.86(8)
Ag6 Ag5 Ag2 60.13(7)
Ag6 Ag5 Ag4 60.03(7)
Ag6 Ag5 Ag30 73.11(9)
Ag30 Ag5 Ag1 162.23(12)
Ag32 Ag5 Ag1 71.44(9)
Ag32 Ag5 Ag2 112.97(9)
Ag32 Ag5 Ag4 103.05(10)
Ag32 Ag5 Ag6 160.02(11)
Ag32 Ag5 Ag30 126.07(12)
S1 Ag5 Ag1 53.23(16)
S1 Ag5 Ag2 53.53(18)
S1 Ag5 Ag4 112.98(17)
S1 Ag5 Ag6 113.41(19)
S1 Ag5 Ag30 128.83(18)
S1 Ag5 Ag32 61.08(18)
S1 Ag5 S2 163.4(3)
S2 Ag5 Ag1 112.91(17)
S2 Ag5 Ag2 113.2(2)
S2 Ag5 Ag4 53.22(15)
S2 Ag5 Ag6 53.4(2)
S2 Ag5 Ag30 60.97(16)
S2 Ag5 Ag32 127.1(2)
Ag2 Ag6 Ag3 59.67(7)
Ag4 Ag6 Ag2 89.97(8)
Ag4 Ag6 Ag3 60.44(7)
Ag5 Ag6 Ag2 60.05(7)
Ag5 Ag6 Ag3 90.26(8)
Ag5 Ag6 Ag4 60.10(7)
Ag29 Ag6 Ag2 72.40(8)
Ag29 Ag6 Ag3 114.01(9)
Ag29 Ag6 Ag4 160.68(10)
Ag29 Ag6 Ag5 103.00(10)
Ag41 Ag6 Ag2 161.01(11)
Ag41 Ag6 Ag3 103.55(10)
Ag41 Ag6 Ag4 72.89(9)
Ag41 Ag6 Ag5 115.04(11)
Ag41 Ag6 Ag29 125.62(10)
S2 Ag6 Ag2 114.15(19)
S2 Ag6 Ag3 113.76(16)
S2 Ag6 Ag4 53.47(15)
S2 Ag6 Ag5 54.37(18)
S2 Ag6 Ag29 126.42(18)
S2 Ag6 Ag41 62.18(19)
S2 Ag6 S3 164.4(2)
S3 Ag6 Ag2 53.40(17)
S3 Ag6 Ag3 53.25(16)
S3 Ag6 Ag4 113.47(17)
S3 Ag6 Ag5 113.26(18)
S3 Ag6 Ag29 62.37(17)
S3 Ag6 Ag41 125.8(2)
Ag1 Ag7 Ag2 55.29(7)
Ag1 Ag7 Ag15 79.80(12)
Ag15 Ag7 Ag2 126.65(13)
S1 Ag7 Ag1 51.57(14)
S1 Ag7 Ag2 46.41(15)
S1 Ag7 Ag15 84.5(2)
S5 Ag7 Ag1 75.0(2)
S5 Ag7 Ag2 116.3(2)
S5 Ag7 Ag15 70.5(3)
S5 Ag7 S1 124.3(3)
S5 Ag7 S7 125.9(4)
S5 Ag7 S8 109.7(3)
S7 Ag7 Ag1 118.34(19)
S7 Ag7 Ag2 64.62(16)
S7 Ag7 Ag15 156.8(2)
S7 Ag7 S1 95.7(2)
S7 Ag7 S8 104.0(2)
S8 Ag7 Ag1 123.12(17)
S8 Ag7 Ag2 129.31(15)
S8 Ag7 Ag15 52.80(13)
S8 Ag7 S1 90.3(2)
Ag3 Ag8 Ag12 76.77(10)
S4 Ag8 Ag3 51.14(16)
S4 Ag8 Ag12 87.45(19)
S5 Ag8 Ag3 114.8(2)
S5 Ag8 Ag12 168.3(3)
S5 Ag8 S4 98.8(3)
S5 Ag8 S6 120.4(3)
S5 Ag8 S10 115.6(4)
S6 Ag8 Ag3 71.30(18)
S6 Ag8 Ag12 63.2(2)
S6 Ag8 S4 120.4(2)
S6 Ag8 S10 107.1(4)
S10 Ag8 Ag3 120.1(3)
S10 Ag8 Ag12 54.1(3)
S10 Ag8 S4 91.1(3)
Ag2 Ag9 Ag3 55.65(7)
Ag18 Ag9 Ag2 78.22(10)
Ag18 Ag9 Ag3 124.44(10)
S3 Ag9 Ag2 51.27(17)
S3 Ag9 Ag3 46.61(15)
S3 Ag9 Ag18 81.59(16)
S6 Ag9 Ag2 119.6(2)
S6 Ag9 Ag3 65.29(19)
S6 Ag9 Ag18 155.3(3)
S6 Ag9 S3 96.3(2)
S6 Ag9 S9 101.4(3)
S7 Ag9 Ag2 73.24(19)
S7 Ag9 Ag3 117.9(2)
S7 Ag9 Ag18 67.4(2)
S7 Ag9 S3 120.9(3)
S7 Ag9 S6 131.6(3)
S7 Ag9 S9 109.2(3)
S9 Ag9 Ag2 122.2(2)
S9 Ag9 Ag3 126.2(2)
S9 Ag9 Ag18 54.0(2)
S9 Ag9 S3 87.8(2)
Ag19 Ag10 Ag11 127.00(19)
Ag20 Ag10 Ag11 100.89(18)
Ag20 Ag10 Ag19 60.13(14)
O1W Ag10 Ag11 146.2(13)
O1W Ag10 Ag19 83.8(13)
O1W Ag10 Ag20 81.7(14)
S9 Ag10 Ag11 96.1(3)
S9 Ag10 Ag19 51.6(2)
S9 Ag10 Ag20 104.4(2)
S9 Ag10 O1W 116.1(14)
S9 Ag10 S22 124.2(4)
S22 Ag10 Ag11 53.6(3)
S22 Ag10 Ag19 106.3(3)
S22 Ag10 Ag20 51.8(3)
S22 Ag10 O1W 109.3(15)
Ag10 Ag11 Ag12 169.11(18)
Ag10 Ag11 Ag42 94.81(14)
Ag12 Ag11 Ag42 84.64(15)
O6 Ag11 Ag10 119.7(15)
O6 Ag11 Ag12 68.8(15)
O6 Ag11 Ag42 123.8(15)
O6 Ag11 S6 108.6(15)
O6 Ag11 S22 112.3(15)
S6 Ag11 Ag10 106.5(3)
S6 Ag11 Ag12 63.1(2)
S6 Ag11 Ag42 100.9(2)
S6 Ag11 S22 139.2(4)
S22 Ag11 Ag10 52.5(3)
S22 Ag11 Ag12 132.9(4)
S22 Ag11 Ag42 54.6(3)
Ag8 Ag12 Ag11 97.76(17)
O5 Ag12 Ag8 138.7(15)
O5 Ag12 Ag11 91.5(8)
O5 Ag12 S6 114.7(13)
O5 Ag12 S10 97.6(10)
O5 Ag12 S21 114.2(15)
S6 Ag12 Ag8 51.4(2)
S6 Ag12 Ag11 49.0(2)
S10 Ag12 Ag8 54.9(3)
S10 Ag12 Ag11 145.8(3)
S10 Ag12 S6 97.8(4)
S21 Ag12 Ag8 107.2(2)
S21 Ag12 Ag11 77.9(3)
S21 Ag12 S6 105.6(3)
S21 Ag12 S10 126.4(4)
Ag14 Ag13 Ag39 147.94(17)
Ag35 Ag13 Ag14 106.93(17)
Ag35 Ag13 Ag39 61.12(14)
O6W Ag13 Ag14 83(3)
O6W Ag13 Ag35 140(3)
O6W Ag13 Ag39 126(3)
S10 Ag13 Ag14 115.5(4)
S10 Ag13 Ag35 110.0(3)
S10 Ag13 Ag39 53.0(3)
S10 Ag13 O6W 99(3)
S10 Ag13 S11 145.1(3)
S11 Ag13 Ag14 55.1(2)
S11 Ag13 Ag35 54.6(2)
S11 Ag13 Ag39 114.4(3)
S11 Ag13 O6W 112(3)
Ag13 Ag14 Ag15 162.21(19)
Ag33 Ag14 Ag13 91.67(12)
Ag33 Ag14 Ag15 90.67(16)
O7 Ag14 Ag13 111.9(7)
O7 Ag14 Ag15 80.1(6)
O7 Ag14 Ag33 127.9(11)
O7 Ag14 S11 102.7(8)
S5 Ag14 Ag13 94.9(3)
S5 Ag14 Ag15 67.7(3)
S5 Ag14 Ag33 109.4(2)
S5 Ag14 O7 113.6(10)
S5 Ag14 S11 138.4(4)
S11 Ag14 Ag13 51.4(3)
S11 Ag14 Ag15 141.2(3)
S11 Ag14 Ag33 56.7(2)
Ag7 Ag15 Ag14 89.97(17)
Ag7 Ag15 Ag31 96.33(15)
Ag14 Ag15 Ag31 163.6(2)
O8 Ag15 Ag7 138.7(14)
O8 Ag15 Ag14 83.7(7)
O8 Ag15 Ag31 101.0(9)
O8 Ag15 S8 105.6(9)
O8 Ag15 S12 108.1(12)
S8 Ag15 Ag7 58.94(14)
S8 Ag15 Ag14 142.7(2)
S8 Ag15 Ag31 51.35(15)
S12 Ag15 Ag7 106.7(2)
S12 Ag15 Ag14 67.0(3)
S12 Ag15 Ag31 96.7(3)
S12 Ag15 S8 137.4(3)
Ag17 Ag16 Ag27 107.65(13)
Ag17 Ag16 Ag31 140.61(17)
Ag27 Ag16 Ag31 60.91(14)
O9W Ag16 Ag17 140.5(14)
O9W Ag16 Ag27 77.2(14)
O9W Ag16 Ag31 76.9(14)
S8 Ag16 Ag17 110.57(17)
S8 Ag16 Ag27 112.57(19)
S8 Ag16 Ag31 54.08(15)
S8 Ag16 O9W 102.6(15)
S8 Ag16 S28 142.5(3)
S28 Ag16 Ag17 56.7(2)
S28 Ag16 Ag27 53.4(3)
S28 Ag16 Ag31 110.6(3)
S28 Ag16 O9W 106.3(15)
Ag16 Ag17 Ag18 157.78(14)
Ag28 Ag17 Ag16 92.73(13)
Ag28 Ag17 Ag18 90.01(11)
O10 Ag17 Ag16 119.5(8)
O10 Ag17 Ag18 73.0(9)
O10 Ag17 Ag28 132.6(10)
O10 Ag17 S7 104.6(11)
O10 Ag17 S28 115.9(10)
S7 Ag17 Ag16 96.0(2)
S7 Ag17 Ag18 62.1(2)
S7 Ag17 Ag28 105.42(19)
S7 Ag17 S28 136.9(3)
S28 Ag17 Ag16 51.8(2)
S28 Ag17 Ag18 142.8(2)
S28 Ag17 Ag28 56.6(2)
Ag9 Ag18 Ag17 93.79(13)
Ag9 Ag18 Ag19 98.19(15)
Ag19 Ag18 Ag17 162.46(14)
O9 Ag18 Ag9 137.0(11)
O9 Ag18 Ag17 82.9(7)
O9 Ag18 Ag19 96.8(9)
O9 Ag18 S9 103.2(8)
O9 Ag18 S27 107.0(10)
S9 Ag18 Ag9 58.6(2)
S9 Ag18 Ag17 145.7(3)
S9 Ag18 Ag19 51.5(2)
S27 Ag18 Ag9 110.1(2)
S27 Ag18 Ag17 64.7(2)
S27 Ag18 Ag19 99.0(2)
S27 Ag18 S9 140.1(3)
Ag18 Ag19 Ag10 104.94(16)
Ag18 Ag19 Ag20 129.1(2)
Ag20 Ag19 Ag10 59.68(14)
O3W Ag19 Ag10 132.7(17)
O3W Ag19 Ag18 88.1(19)
O3W Ag19 Ag20 139.8(19)
S9 Ag19 Ag10 53.3(3)
S9 Ag19 Ag18 54.6(3)
S9 Ag19 Ag20 105.5(3)
S9 Ag19 O3W 109.5(19)
S9 Ag19 S23 134.0(4)
S23 Ag19 Ag10 110.6(3)
S23 Ag19 Ag18 104.1(3)
S23 Ag19 Ag20 53.0(3)
S23 Ag19 O3W 109.8(18)
Ag10 Ag20 Ag19 60.19(14)
Ag10 Ag20 Ag21 140.32(18)
Ag19 Ag20 Ag21 102.79(17)
O2W Ag20 Ag10 140.6(15)
O2W Ag20 Ag19 129(2)
O2W Ag20 Ag21 78.7(14)
S22 Ag20 Ag10 53.5(3)
S22 Ag20 Ag19 107.9(3)
S22 Ag20 Ag21 109.8(4)
S22 Ag20 O2W 119(2)
S22 Ag20 S23 137.6(4)
S23 Ag20 Ag10 111.0(3)
S23 Ag20 Ag19 52.9(3)
S23 Ag20 Ag21 53.6(3)
S23 Ag20 O2W 97.1(18)
Ag20 Ag21 Ag22 160.51(18)
Ag29 Ag21 Ag20 94.98(14)
Ag29 Ag21 Ag22 88.06(14)
O4 Ag21 Ag20 117.5(9)
O4 Ag21 Ag22 74.7(8)
O4 Ag21 Ag29 126.5(12)
O4 Ag21 S20 112.9(11)
O4 Ag21 S23 109.0(10)
S20 Ag21 Ag20 96.2(3)
S20 Ag21 Ag22 64.4(3)
S20 Ag21 Ag29 103.5(2)
S20 Ag21 S23 136.3(3)
S23 Ag21 Ag20 52.3(3)
S23 Ag21 Ag22 141.3(3)
S23 Ag21 Ag29 58.0(2)
Ag23 Ag22 Ag21 162.98(16)
Ag41 Ag22 Ag21 90.27(13)
Ag41 Ag22 Ag23 95.90(14)
O3 Ag22 Ag21 81.2(8)
O3 Ag22 Ag23 105.5(8)
O3 Ag22 Ag41 133.4(10)
O3 Ag22 S19 105.3(8)
O3 Ag22 S24 111.9(9)
S19 Ag22 Ag21 143.5(3)
S19 Ag22 Ag23 50.7(2)
S19 Ag22 Ag41 58.8(2)
S24 Ag22 Ag21 67.7(2)
S24 Ag22 Ag23 95.3(3)
S24 Ag22 Ag41 106.6(2)
S24 Ag22 S19 135.5(3)
Ag24 Ag23 Ag22 140.29(17)
Ag38 Ag23 Ag22 101.82(18)
Ag38 Ag23 Ag24 59.94(17)
O12W Ag23 Ag22 86.8(13)
O12W Ag23 Ag24 131.7(13)
O12W Ag23 Ag38 135.5(12)
S19 Ag23 Ag22 54.6(3)
S19 Ag23 Ag24 108.9(3)
S19 Ag23 Ag38 50.8(3)
S19 Ag23 O12W 109.1(13)
S19 Ag23 S25 136.5(3)
S25 Ag23 Ag22 110.8(3)
S25 Ag23 Ag24 52.9(3)
S25 Ag23 Ag38 106.7(3)
S25 Ag23 O12W 110.6(13)
Ag38 Ag24 Ag23 59.83(17)
O10W Ag24 Ag23 146.9(15)
O10W Ag24 Ag38 153.2(15)
O10W Ag24 S16 104.2(16)
S16 Ag24 Ag23 103.8(3)
S16 Ag24 Ag38 52.1(3)
S25 Ag24 Ag23 51.7(3)
S25 Ag24 Ag38 105.5(4)
S25 Ag24 O10W 98.0(15)
S25 Ag24 S16 121.7(4)
Ag30 Ag25 Ag26 91.76(15)
O1 Ag25 Ag26 75.3(6)
O1 Ag25 Ag30 128.1(10)
O1 Ag25 S14 115.2(9)
O1 Ag25 S25 108.7(8)
S14 Ag25 Ag26 68.0(2)
S14 Ag25 Ag30 104.9(2)
S14 Ag25 S25 132.4(4)
S25 Ag25 Ag26 143.8(3)
S25 Ag25 Ag30 56.7(3)
Ag27 Ag26 Ag25 166.63(15)
Ag32 Ag26 Ag25 88.93(12)
Ag32 Ag26 Ag27 99.69(13)
O2 Ag26 Ag25 81.5(6)
O2 Ag26 Ag27 96.5(7)
O2 Ag26 Ag32 145.9(11)
O2 Ag26 S13 109.5(9)
O2 Ag26 S26 100.4(10)
S13 Ag26 Ag25 139.3(3)
S13 Ag26 Ag27 53.8(3)
S13 Ag26 Ag32 59.6(3)
S26 Ag26 Ag25 64.2(2)
S26 Ag26 Ag27 103.4(2)
S26 Ag26 Ag32 104.7(2)
S26 Ag26 S13 143.6(3)
Ag16 Ag27 Ag26 122.60(17)
Ag16 Ag27 Ag31 59.56(14)
Ag26 Ag27 Ag31 100.07(15)
O8W Ag27 Ag16 151.5(8)
O8W Ag27 Ag26 79.6(8)
O8W Ag27 Ag31 139.9(8)
O8W Ag27 S13 103.4(9)
O8W Ag27 S28 111.0(9)
S13 Ag27 Ag16 104.5(3)
S13 Ag27 Ag26 53.0(2)
S13 Ag27 Ag31 52.0(3)
S28 Ag27 Ag16 52.8(2)
S28 Ag27 Ag26 98.1(2)
S28 Ag27 Ag31 108.7(3)
S28 Ag27 S13 129.6(4)
Ag2 Ag28 Ag17 80.62(10)
S1 Ag28 Ag2 51.25(15)
S1 Ag28 Ag17 85.30(16)
S26 Ag28 Ag2 117.0(2)
S26 Ag28 Ag17 155.8(2)
S26 Ag28 S1 93.4(2)
S26 Ag28 S28 100.4(3)
S27 Ag28 Ag2 73.5(2)
S27 Ag28 Ag17 68.8(2)
S27 Ag28 S1 122.2(2)
S27 Ag28 S26 130.0(3)
S27 Ag28 S28 112.1(3)
S28 Ag28 Ag2 125.1(2)
S28 Ag28 Ag17 55.5(2)
S28 Ag28 S1 90.3(3)
Ag6 Ag29 Ag21 83.06(11)
S3 Ag29 Ag6 51.47(16)
S3 Ag29 Ag21 86.38(18)
S23 Ag29 Ag6 124.9(3)
S23 Ag29 Ag21 53.1(3)
S23 Ag29 S3 90.0(3)
S24 Ag29 Ag6 75.1(2)
S24 Ag29 Ag21 72.7(2)
S24 Ag29 S3 124.7(3)
S24 Ag29 S23 113.6(3)
S24 Ag29 S27 126.4(3)
S27 Ag29 Ag6 116.2(2)
S27 Ag29 Ag21 154.5(2)
S27 Ag29 S3 93.1(2)
S27 Ag29 S23 101.4(3)
Ag5 Ag30 Ag25 80.87(10)
S2 Ag30 Ag5 51.66(14)
S2 Ag30 Ag25 88.9(2)
S24 Ag30 Ag5 114.8(2)
S24 Ag30 Ag25 162.2(2)
S24 Ag30 S2 94.6(3)
S24 Ag30 S25 108.3(3)
S25 Ag30 Ag5 124.2(3)
S25 Ag30 Ag25 54.0(3)
S25 Ag30 S2 92.4(3)
S26 Ag30 Ag5 71.19(18)
S26 Ag30 Ag25 68.1(2)
S26 Ag30 S2 121.3(2)
S26 Ag30 S24 123.6(3)
S26 Ag30 S25 111.6(3)
Ag16 Ag31 Ag15 97.38(18)
Ag16 Ag31 Ag27 59.54(13)
Ag27 Ag31 Ag15 132.09(17)
O7W Ag31 Ag15 75.0(14)
O7W Ag31 Ag16 150.9(14)
O7W Ag31 Ag27 144.6(14)
O7W Ag31 S8 106.2(14)
S8 Ag31 Ag15 51.76(15)
S8 Ag31 Ag16 51.59(15)
S8 Ag31 Ag27 108.9(2)
S13 Ag31 Ag15 104.1(3)
S13 Ag31 Ag16 106.0(3)
S13 Ag31 Ag27 53.7(3)
S13 Ag31 O7W 103.1(15)
S13 Ag31 S8 133.2(3)
Ag5 Ag32 Ag26 81.88(10)
S1 Ag32 Ag5 52.24(14)
S1 Ag32 Ag26 84.12(17)
S12 Ag32 Ag5 117.5(3)
S12 Ag32 Ag26 153.6(2)
S12 Ag32 S1 94.0(3)
S12 Ag32 S13 101.4(3)
S13 Ag32 Ag5 126.4(2)
S13 Ag32 Ag26 52.6(2)
S13 Ag32 S1 92.0(3)
S14 Ag32 Ag5 73.79(19)
S14 Ag32 Ag26 72.7(2)
S14 Ag32 S1 123.7(2)
S14 Ag32 S12 127.8(3)
S14 Ag32 S13 110.7(3)
Ag1 Ag33 Ag14 78.17(11)
S4 Ag33 Ag1 52.35(17)
S4 Ag33 Ag14 82.61(17)
S11 Ag33 Ag1 121.6(3)
S11 Ag33 Ag14 53.6(2)
S11 Ag33 S4 87.3(3)
S12 Ag33 Ag1 74.2(2)
S12 Ag33 Ag14 69.5(3)
S12 Ag33 S4 123.8(3)
S12 Ag33 S11 110.3(3)
S12 Ag33 S15 130.0(4)
S15 Ag33 Ag1 119.8(2)
S15 Ag33 Ag14 154.7(2)
S15 Ag33 S4 94.6(2)
S15 Ag33 S11 101.2(3)
Ag4 Ag34 Ag37 79.06(12)
S2 Ag34 Ag4 50.91(15)
S2 Ag34 Ag37 81.6(2)
S14 Ag34 Ag4 115.9(2)
S14 Ag34 Ag37 156.8(2)
S14 Ag34 S2 94.1(2)
S14 Ag34 S16 103.2(3)
S15 Ag34 Ag4 73.9(2)
S15 Ag34 Ag37 72.8(2)
S15 Ag34 S2 122.6(3)
S15 Ag34 S14 126.9(3)
S15 Ag34 S16 113.3(3)
S16 Ag34 Ag4 123.5(3)
S16 Ag34 Ag37 54.1(3)
S16 Ag34 S2 88.9(3)
Ag13 Ag35 Ag36 125.23(18)
Ag13 Ag35 Ag39 61.49(14)
Ag36 Ag35 Ag39 104.58(15)
O5W Ag35 Ag13 146.3(12)
O5W Ag35 Ag36 80.7(12)
O5W Ag35 Ag39 139.0(11)
O5W Ag35 S11 105.3(12)
S11 Ag35 Ag13 52.7(3)
S11 Ag35 Ag36 102.2(3)
S11 Ag35 Ag39 112.8(3)
S17 Ag35 Ag13 104.9(3)
S17 Ag35 Ag36 54.8(3)
S17 Ag35 Ag39 52.7(3)
S17 Ag35 O5W 108.1(12)
S17 Ag35 S11 134.2(3)
Ag35 Ag36 Ag37 167.27(17)
Ag40 Ag36 Ag35 94.48(14)
Ag40 Ag36 Ag37 87.90(14)
O12 Ag36 Ag35 111.2(9)
O12 Ag36 Ag37 77.4(9)
O12 Ag36 Ag40 124.1(12)
O12 Ag36 S15 114.9(11)
O12 Ag36 S17 101.2(10)
S15 Ag36 Ag35 99.8(2)
S15 Ag36 Ag37 67.7(2)
S15 Ag36 Ag40 108.0(2)
S15 Ag36 S17 141.2(3)
S17 Ag36 Ag35 51.6(2)
S17 Ag36 Ag37 137.9(3)
S17 Ag36 Ag40 57.7(2)
Ag34 Ag37 Ag36 88.55(15)
Ag34 Ag37 Ag38 96.52(18)
Ag38 Ag37 Ag36 167.8(2)
O11 Ag37 Ag34 128.9(17)
O11 Ag37 Ag36 77.5(9)
O11 Ag37 Ag38 107.3(10)
O11 Ag37 S16 105.5(12)
O11 Ag37 S18 110.1(15)
S16 Ag37 Ag34 56.6(2)
S16 Ag37 Ag36 138.3(3)
S16 Ag37 Ag38 52.1(3)
S18 Ag37 Ag34 108.7(2)
S18 Ag37 Ag36 67.1(2)
S18 Ag37 Ag38 100.7(3)
S18 Ag37 S16 140.8(4)
Ag23 Ag38 Ag24 60.23(17)
Ag37 Ag38 Ag23 129.7(2)
Ag37 Ag38 Ag24 106.1(2)
O11W Ag38 Ag23 146.8(15)
O11W Ag38 Ag24 119.6(17)
O11W Ag38 Ag37 83.4(15)
S16 Ag38 Ag23 105.7(3)
S16 Ag38 Ag24 54.0(3)
S16 Ag38 Ag37 54.5(3)
S16 Ag38 O11W 96.2(18)
S19 Ag38 Ag23 52.1(3)
S19 Ag38 Ag24 110.4(3)
S19 Ag38 Ag37 104.3(3)
S19 Ag38 O11W 124.9(18)
S19 Ag38 S16 133.0(4)
Ag35 Ag39 Ag13 57.39(12)
O4W Ag39 Ag13 71.1(18)
O4W Ag39 Ag35 75(2)
O4W Ag39 S10 99.2(16)
O4W Ag39 S17 115.4(18)
S10 Ag39 Ag13 49.2(3)
S10 Ag39 Ag35 102.9(4)
S17 Ag39 Ag13 100.0(3)
S17 Ag39 Ag35 51.1(3)
S17 Ag39 S10 122.7(4)
Ag36 Ag40 Ag4 80.93(11)
S4 Ag40 Ag4 51.64(15)
S4 Ag40 Ag36 85.11(19)
S17 Ag40 Ag4 126.8(3)
S17 Ag40 Ag36 54.4(3)
S17 Ag40 S4 93.2(3)
S18 Ag40 Ag4 73.1(2)
S18 Ag40 Ag36 73.0(3)
S18 Ag40 S4 123.1(3)
S18 Ag40 S17 112.7(3)
S18 Ag40 S21 123.6(3)
S21 Ag40 Ag4 114.3(2)
S21 Ag40 Ag36 159.3(2)
S21 Ag40 S4 93.6(2)
S21 Ag40 S17 105.1(3)
Ag6 Ag41 Ag22 81.14(10)
S2 Ag41 Ag6 51.72(17)
S2 Ag41 Ag22 84.56(16)
S18 Ag41 Ag6 116.34(18)
S18 Ag41 Ag22 155.0(2)
S18 Ag41 S2 92.7(3)
S18 Ag41 S19 101.6(3)
S19 Ag41 Ag6 122.9(2)
S19 Ag41 Ag22 53.5(2)
S19 Ag41 S2 87.5(3)
S20 Ag41 Ag6 74.6(2)
S20 Ag41 Ag22 69.7(2)
S20 Ag41 S2 123.6(3)
S20 Ag41 S18 130.2(3)
S20 Ag41 S19 111.9(3)
Ag3 Ag42 Ag11 80.70(11)
S3 Ag42 Ag3 51.67(15)
S3 Ag42 Ag11 84.22(19)
S20 Ag42 Ag3 118.1(2)
S20 Ag42 Ag11 155.2(3)
S20 Ag42 S3 95.0(2)
S20 Ag42 S22 105.2(3)
S21 Ag42 Ag3 71.86(18)
S21 Ag42 Ag11 73.8(2)
S21 Ag42 S3 122.0(2)
S21 Ag42 S20 125.7(3)
S21 Ag42 S22 111.1(4)
S22 Ag42 Ag3 123.3(3)
S22 Ag42 Ag11 50.2(3)
S22 Ag42 S3 91.9(3)
C3 C2 C1 120.0
C4 C3 C2 120.0
C3 C4 C5 120.0
C3 C4 C8 121.4(18)
C5 C4 C8 118.6(18)
C6 C5 C4 120.0
C5 C6 C1 120.0
C2 C1 S13 122(2)
C6 C1 C2 120.0
C6 C1 S13 118(2)
C4 C8 C7 109.46(12)
C4 C8 C9 109.47(13)
C9 C8 C7 109.47(13)
C10 C8 C4 109.47(12)
C10 C8 C7 109.47(13)
C10 C8 C9 109.47(12)
C14 C13 C11 120.0
C13 C14 C15 120.0
C14 C15 C18 127.6(15)
C16 C15 C14 120.0
C16 C15 C18 111.8(15)
C15 C16 C12 120.0
C11 C12 C16 120.0
C13 C11 S12 119.0(18)
C12 C11 C13 120.0
C12 C11 S12 120.8(18)
C15 C18 C17 108.47(10)
C15 C18 C20 110.68(9)
C19 C18 C15 110.73(10)
C19 C18 C17 108.20(8)
C19 C18 C20 110.46(8)
C20 C18 C17 108.20(8)
C22 C26 C25 120.0
C21 C22 C26 120.0
C22 C21 S14 120.00(7)
C23 C21 C22 120.0
C23 C21 S14 120.00(7)
C21 C23 C24 120.0
C23 C24 C25 120.0
C26 C25 C27 119.6(6)
C24 C25 C26 120.0
C24 C25 C27 120.4(6)
C25 C27 C28 113.81(13)
C25 C27 C29 108.28(9)
C25 C27 C30 114.77(13)
C29 C27 C28 104.68(7)
C30 C27 C28 110.13(13)
C30 C27 C29 104.19(10)
C31 C33 C34 120.0
C33 C31 S16 114.4(11)
C32 C31 C33 120.0
C32 C31 S16 125.6(11)
C31 C32 C36 120.0
C32 C36 C35 120.0
C34 C35 C36 120.0
C37 C35 C36 120.00(8)
C37 C35 C34 120.00(8)
C35 C34 C33 120.0
C35 C37 C38 113.22(10)
C35 C37 C39 113.23(10)
C35 C37 C40 113.22(10)
C39 C37 C38 105.47(10)
C40 C37 C38 105.47(10)
C40 C37 C39 105.48(10)
C45 C44 C43 120.0
C44 C45 C46 120.0
C44 C45 C47 123.3(18)
C46 C45 C47 115.9(17)
C42 C46 C45 120.0
C41 C42 C46 120.0
C42 C41 C43 120.0
C42 C41 S15 121(2)
C43 C41 S15 118(2)
C41 C43 C44 120.0
C45 C47 C48 110.86(19)
C45 C47 C49 110.65(19)
C45 C47 C50 110.84(19)
C48 C47 C49 110.42(19)
C48 C47 C50 110.60(19)
C50 C47 C49 103.2(8)
C54 C53 C52 120.0
C53 C54 C57 122.2(13)
C55 C54 C53 120.0
C55 C54 C57 117.8(13)
C54 C55 C56 120.0
C51 C56 C55 120.0
C56 C51 S11 119.2(16)
C52 C51 C56 120.0
C52 C51 S11 120.8(16)
C51 C52 C53 120.0
C54 C57 C59 111.52(13)
C58 C57 C54 111.53(13)
C58 C57 C59 98.60(15)
C58 C57 C60 111.52(13)
C60 C57 C54 111.53(12)
C60 C57 C59 111.52(13)
C63 C62 C61 120.0
C63 C62 S28 122.9(17)
C61 C62 S28 116.9(17)
C64 C63 C62 120.0
C65 C64 C63 120.0
C64 C65 C67 117(2)
C66 C65 C64 120.0
C66 C65 C67 123(2)
C65 C66 C61 120.0
C66 C61 C62 120.0
C65 C67 C68 106(2)
C65 C67 C70 106(2)
C69 C67 C65 113(2)
C69 C67 C68 127(3)
C69 C67 C70 100(2)
C70 C67 C68 103(2)
C75 C76 C71 120.0
C74 C75 C76 120.0
C75 C74 C73 120.0
C75 C74 C78 124(2)
C73 C74 C78 116(2)
C74 C73 C72 120.0
C71 C72 C73 120.0
C76 C71 S27 117.5(16)
C72 C71 C76 120.0
C72 C71 S27 122.4(16)
C74 C78 C77 114(2)
C74 C78 C79 109.4(13)
C74 C78 C80 113(2)
C77 C78 C79 109.4(13)
C80 C78 C77 101(3)
C80 C78 C79 109.4(13)
C81 C83 C84 120.0
C83 C81 S26 116.5(11)
C82 C81 C83 120.0
C82 C81 S26 123.5(11)
C81 C82 C86 120.0
C85 C86 C82 120.0
C86 C85 C84 120.0
C86 C85 C87 122.3(11)
C84 C85 C87 117.6(11)
C85 C84 C83 120.0
C88 C87 C85 109.1(6)
C88 C87 C89 109.2(6)
C89 C87 C85 109.1(6)
C90 C87 C85 109.2(6)
C90 C87 C88 111(3)
C90 C87 C89 109.1(6)
C94 C95 C96 120.0
C97 C95 C94 124.3(13)
C97 C95 C96 115.6(13)
C93 C94 C95 120.0
C91 C93 C94 120.0
C93 C91 C92 120.0
C93 C91 S24 121.7(19)
C92 C91 S24 118.2(19)
C91 C92 C96 120.0
C92 C96 C95 120.0
C95 C97 C98 117.42(13)
C95 C97 C99 116.86(12)
C95 C97 C100 116.87(12)
C99 C97 C98 100.86(10)
C99 C97 C100 100.86(10)
C100 C97 C98 101.10(12)
C102 C103 C106 120.0
C103 C102 C101 120.0
C102 C101 S25 122.4(15)
C104 C101 C102 120.0
C104 C101 S25 117.5(15)
C101 C104 C105 120.0
C106 C105 C104 120.0
C103 C106 C107 115.2(13)
C105 C106 C103 120.0
C105 C106 C107 124.0(13)
C106 C107 C108 109.47(12)
C109 C107 C106 109.48(12)
C109 C107 C108 109.46(12)
C109 C107 C110 109.48(12)
C110 C107 C106 109.48(12)
C110 C107 C108 109.47(12)
C113 C114 C115 120.0
C117 C114 C113 115.5(16)
C117 C114 C115 124.5(16)
C114 C113 C112 120.0
C111 C112 C113 120.0
C112 C111 C116 120.0
C112 C111 S23 122(2)
C116 C111 S23 118(2)
C111 C116 C115 120.0
C116 C115 C114 120.0
C114 C117 C119 108.2(10)
C114 C117 C120 108.2(10)
C118 C117 C114 121.98(15)
C118 C117 C119 108.7(10)
C118 C117 C120 108.7(10)
C120 C117 C119 98.63(11)
C125 C124 C123 120.0
C125 C124 C127 120.9(16)
C123 C124 C127 119.0(16)
C126 C125 C124 120.0
C125 C126 C121 120.0
C126 C121 S9 118(2)
C122 C121 C126 120.0
C122 C121 S9 121(2)
C123 C122 C121 120.0
C122 C123 C124 120.0
C124 C127 C128 109.47(13)
C129 C127 C124 109.48(13)
C129 C127 C128 109.46(13)
C129 C127 C130 109.47(13)
C130 C127 C124 109.48(13)
C130 C127 C128 109.47(13)
C131 C132 C133 120.0
C132 C131 C136 120.0
C132 C131 S7 119.3(11)
C136 C131 S7 118.8(12)
C135 C136 C131 120.0
C134 C135 C136 120.0
C135 C134 C137 116.8(11)
C133 C134 C135 120.0
C133 C134 C137 123.2(11)
C134 C133 C132 120.0
C134 C137 C138 109.47(12)
C134 C137 C139 109.46(12)
C134 C137 C140 109.48(12)
C138 C137 C139 109.47(12)
C138 C137 C140 109.47(12)
C140 C137 C139 109.47(12)
C141 C143 C144 120.0
C143 C141 C142 120.0
C143 C141 S6 127.1(12)
C142 C141 S6 112.8(13)
C141 C142 C146 120.0
C145 C146 C142 120.0
C146 C145 C144 120.0
C147 C145 C146 120.00(8)
C147 C145 C144 120.00(8)
C145 C144 C143 120.0
C145 C147 C148 112.17(10)
C145 C147 C149 109.96(9)
C145 C147 C150 112.17(10)
C148 C147 C149 106.74(13)
C148 C147 C150 108.76(13)
C150 C147 C149 106.74(13)
C153 C152 C151 120.0
C154 C153 C152 120.0
C153 C154 C155 120.0
C153 C154 C157 116.4(12)
C155 C154 C157 123.5(12)
C156 C155 C154 120.0
C151 C156 C155 120.0
C152 C151 S10 119.3(15)
C156 C151 C152 120.0
C156 C151 S10 120.7(15)
C154 C157 C158 109.47(13)
C154 C157 C159 109.46(13)
C154 C157 C160 109.47(12)
C158 C157 C159 109.47(12)
C160 C157 C158 109.48(13)
C160 C157 C159 109.47(13)
C161 C162 C163 120.0
C162 C161 C166 120.0
C162 C161 S5 122(2)
C166 C161 S5 118(2)
C161 C166 C165 120.0
C164 C165 C166 120.0
C165 C164 C167 112.4(18)
C163 C164 C165 120.0
C163 C164 C167 127.4(18)
C164 C163 C162 120.0
C168 C167 C164 109.48(13)
C168 C167 C170 109.47(13)
C169 C167 C164 109.47(13)
C169 C167 C168 109.47(13)
C169 C167 C170 109.47(13)
C170 C167 C164 109.47(12)
C176 C174 C173 120.0
C174 C176 C175 120.0
C174 C176 C177 115.21(9)
C175 C176 C177 124.78(9)
C172 C175 C176 120.0
C171 C172 C175 120.0
C172 C171 C173 120.0
C172 C171 S8 120.00(7)
C173 C171 S8 120.00(7)
C171 C173 C174 120.0
C176 C177 C178 110.23(8)
C176 C177 C179 110.23(8)
C176 C177 C180 110.23(8)
C178 C177 C179 108.72(8)
C178 C177 C180 108.71(8)
C180 C177 C179 108.67(9)
C184 C183 C182 120.0
C185 C184 C183 120.0
C186 C185 C184 120.0
C187 C185 C184 120.00(8)
C187 C185 C186 120.00(8)
C181 C186 C185 120.0
C186 C181 C182 120.0
C183 C182 S17 123.7(18)
C181 C182 C183 120.0
C181 C182 S17 116.3(19)
C185 C187 C188 112.3(9)
C185 C187 C189 115.0(6)
C185 C187 C190 115.6(6)
C189 C187 C188 102.5(4)
C190 C187 C188 102.9(4)
C190 C187 C189 107.1(3)
C192 C191 C196 120.0
C192 C191 S18 121.1(12)
C196 C191 S18 118.9(12)
C191 C192 C193 120.0
C192 C193 C194 120.0
C193 C194 C195 120.0
C197 C194 C193 120.54(8)
C197 C194 C195 119.46(8)
C196 C195 C194 120.0
C195 C196 C191 120.0
C194 C197 C198 114.05(12)
C194 C197 C199 114.12(12)
C194 C197 C200 114.05(12)
C199 C197 C198 104.71(11)
C199 C197 C200 104.71(11)
C200 C197 C198 104.07(9)
C205 C202 C201 120.0
C202 C205 C206 120.0
C204 C206 C205 120.0
C207 C206 C205 120.00(8)
C207 C206 C204 120.00(8)
C206 C204 C203 120.0
C201 C203 C204 120.0
C202 C201 S19 113.5(12)
C203 C201 C202 120.0
C203 C201 S19 126.5(12)
C206 C207 C208 114.70(12)
C206 C207 C209 114.70(12)
C206 C207 C210 114.70(12)
C209 C207 C208 103.77(10)
C210 C207 C208 103.78(11)
C210 C207 C209 103.78(10)
C213 C214 C215 120.0
C217 C214 C213 120.01(8)
C217 C214 C215 119.99(8)
C212 C213 C214 120.0
C211 C212 C213 120.0
C212 C211 C216 120.0
C212 C211 S21 120.00(7)
C216 C211 S21 120.00(7)
C215 C216 C211 120.0
C216 C215 C214 120.0
C214 C217 C218 114.10(11)
C214 C217 C219 115.14(12)
C214 C217 C220 114.10(11)
C218 C217 C220 104.03(10)
C219 C217 C218 104.09(10)
C219 C217 C220 104.09(10)
C223 C224 C225 120.0
C223 C224 S22 130(2)
C225 C224 S22 110(2)
C222 C223 C224 120.0
C223 C222 C221 120.0
C222 C221 C226 120.0
C222 C221 C227 116(2)
C226 C221 C227 124(2)
C225 C226 C221 120.0
C226 C225 C224 120.0
C221 C227 C228 111.72(13)
C221 C227 C229 111.73(13)
C221 C227 C230 109.76(14)
C228 C227 C230 107.43(9)
C229 C227 C228 109.26(10)
C229 C227 C230 106.73(11)
C233 C234 C235 120.0
C233 C234 C239 120.1(12)
C235 C234 C239 119.9(12)
C232 C233 C234 120.0
C233 C232 C231 120.0
C232 C231 C236 120.0
C232 C231 S20 120.00(7)
C236 C231 S20 120.00(7)
C235 C236 C231 120.0
C236 C235 C234 120.0
C234 C239 C238 101.17(12)
C237 C239 C234 101.17(12)
C237 C239 C238 101.17(12)
C240 C239 C234 116.86(14)
C240 C239 C237 116.86(14)
C240 C239 C238 116.86(14)
O7 C241 C242 103.06(14)
O7 C241 O8 153.9(2)
O8 C241 C242 103.06(14)
F1 C242 C241 107(3)
F2 C242 C241 106(3)
F2 C242 F1 109.3(16)
F3 C242 C241 113(3)
F3 C242 F1 110.4(16)
F3 C242 F2 110.8(16)
O1 C243 C244 113.89(16)
O1 C243 O2 132.2(3)
O2 C243 C244 113.87(16)
F13 C244 C243 106.59(11)
F13 C244 F14 112.19(12)
F14 C244 C243 106.59(11)
F15 C244 C243 106.60(11)
F15 C244 F13 112.19(12)
F15 C244 F14 112.19(12)
O9 C245 C246 114(2)
O9 C245 O10 122(3)
O10 C245 C246 121(3)
F16 C246 C245 104.58(11)
F16 C246 F17 113.88(12)
F16 C246 F18 113.88(12)
F17 C246 C245 104.59(11)
F18 C246 C245 104.59(11)
F18 C246 F17 113.88(12)
O3 C247 C248 113.2(17)
O4 C247 C248 111.0(17)
O4 C247 O3 136(2)
F7 C248 C247 106.65(11)
F7 C248 F8 112.13(11)
F7 C248 F9 112.24(11)
F8 C248 C247 106.55(11)
F9 C248 C247 106.64(11)
F9 C248 F8 112.14(11)
O5 C249 C250 113(3)
O5 C249 O6 130(5)
O6 C249 C250 117(4)
F10 C250 C249 106.60(11)
F10 C250 F11 112.18(12)
F10 C250 F12 112.19(12)
F11 C250 C249 106.59(11)
F12 C250 C249 106.59(11)
F12 C250 F11 112.19(12)
O11 C251 C252 113.70(16)
O11 C251 O12 132.0(16)
O12 C251 C252 113.70(16)
F4 C252 C251 113(3)
F4 C252 F5 111.70(15)
F4 C252 F6 114(3)
F5 C252 C251 107(2)
F5 C252 F6 111.70(15)
F6 C252 C251 99(3)
C243 O1 Ag25 125.1(13)
C243 O2 Ag26 124.1(13)
C247 O3 Ag22 115(2)
C247 O4 Ag21 129(2)
C249 O5 Ag12 110(3)
C249 O6 Ag11 140(5)
C241 O7 Ag14 108.2(16)
C241 O8 Ag15 113.4(16)
C245 O9 Ag18 121(3)
C245 O10 Ag17 131(3)
C251 O11 Ag37 126(2)
C251 O12 Ag36 123(2)
Ag1 S1 Ag2 72.7(2)
Ag1 S1 Ag5 73.14(18)
Ag1 S1 Ag7 66.87(18)
Ag1 S1 Ag28 136.0(3)
Ag1 S1 Ag32 81.3(2)
Ag2 S1 Ag5 72.75(18)
Ag2 S1 Ag7 79.4(2)
Ag2 S1 Ag28 66.32(18)
Ag2 S1 Ag32 136.6(3)
Ag5 S1 Ag7 136.4(3)
Ag5 S1 Ag28 79.79(18)
Ag5 S1 Ag32 66.68(18)
Ag7 S1 Ag28 118.5(3)
Ag32 S1 Ag7 121.3(2)
Ag32 S1 Ag28 118.7(2)
Ag4 S2 Ag5 72.50(17)
Ag4 S2 Ag6 73.0(2)
Ag4 S2 Ag30 137.9(3)
Ag4 S2 Ag34 66.66(18)
Ag4 S2 Ag41 82.0(2)
Ag5 S2 Ag30 67.4(2)
Ag5 S2 Ag34 80.7(2)
Ag5 S2 Ag41 135.9(3)
Ag6 S2 Ag5 72.2(2)
Ag6 S2 Ag30 83.2(2)
Ag6 S2 Ag34 136.5(2)
Ag6 S2 Ag41 66.1(2)
Ag30 S2 Ag34 117.1(3)
Ag41 S2 Ag30 119.4(3)
Ag41 S2 Ag34 121.3(3)
Ag2 S3 Ag3 72.9(2)
Ag2 S3 Ag6 73.0(2)
Ag2 S3 Ag9 66.61(17)
Ag2 S3 Ag29 81.4(2)
Ag2 S3 Ag42 137.6(3)
Ag3 S3 Ag9 78.24(18)
Ag3 S3 Ag29 137.0(3)
Ag3 S3 Ag42 67.87(19)
Ag6 S3 Ag3 73.6(2)
Ag6 S3 Ag9 135.9(3)
Ag6 S3 Ag29 66.16(18)
Ag6 S3 Ag42 81.1(2)
Ag9 S3 Ag29 122.0(3)
Ag42 S3 Ag9 118.3(3)
Ag42 S3 Ag29 117.9(2)
Ag1 S4 Ag8 82.6(2)
Ag1 S4 Ag33 64.7(2)
Ag1 S4 Ag40 138.0(2)
Ag3 S4 Ag1 72.3(2)
Ag3 S4 Ag4 73.82(19)
Ag3 S4 Ag8 68.8(2)
Ag3 S4 Ag33 134.5(3)
Ag3 S4 Ag40 83.9(2)
Ag4 S4 Ag1 72.3(2)
Ag4 S4 Ag8 139.8(3)
Ag4 S4 Ag33 79.4(2)
Ag4 S4 Ag40 68.00(17)
Ag8 S4 Ag33 117.7(2)
Ag40 S4 Ag8 120.7(3)
Ag40 S4 Ag33 118.9(3)
Ag8 S5 Ag7 103.6(3)
Ag8 S5 Ag14 100.2(3)
Ag14 S5 Ag7 119.2(4)
C161 S5 Ag7 113.4(13)
C161 S5 Ag8 115.7(14)
C161 S5 Ag14 104.5(13)
Ag8 S6 Ag12 65.4(2)
Ag9 S6 Ag8 99.5(3)
Ag9 S6 Ag12 142.6(3)
Ag11 S6 Ag8 128.5(3)
Ag11 S6 Ag9 104.5(3)
Ag11 S6 Ag12 67.9(2)
C141 S6 Ag8 107.2(10)
C141 S6 Ag9 109.4(10)
C141 S6 Ag11 106.5(10)
C141 S6 Ag12 107.8(10)
Ag7 S7 Ag17 105.9(3)
Ag9 S7 Ag7 95.9(3)
Ag9 S7 Ag17 125.8(3)
C131 S7 Ag7 106.0(9)
C131 S7 Ag9 111.2(11)
C131 S7 Ag17 109.3(10)
Ag15 S8 Ag7 68.26(16)
Ag16 S8 Ag7 99.03(19)
Ag16 S8 Ag15 136.1(3)
Ag16 S8 Ag31 74.34(19)
Ag31 S8 Ag7 120.0(2)
Ag31 S8 Ag15 76.9(2)
C171 S8 Ag7 129.96(14)
C171 S8 Ag15 109.93(17)
C171 S8 Ag16 109.78(16)
C171 S8 Ag31 106.94(16)
Ag10 S9 Ag9 112.4(4)
Ag10 S9 Ag18 142.2(4)
Ag18 S9 Ag9 67.4(3)
Ag19 S9 Ag9 120.9(3)
Ag19 S9 Ag10 75.2(3)
Ag19 S9 Ag18 73.9(3)
C121 S9 Ag9 119.6(15)
C121 S9 Ag10 106.4(17)
C121 S9 Ag18 105.2(16)
C121 S9 Ag19 112.5(13)
Ag12 S10 Ag8 71.0(3)
Ag13 S10 Ag8 91.9(5)
Ag13 S10 Ag12 142.3(4)
Ag13 S10 Ag39 77.8(4)
Ag39 S10 Ag8 130.1(4)
Ag39 S10 Ag12 87.9(4)
C151 S10 Ag8 118.2(11)
C151 S10 Ag12 111.2(15)
C151 S10 Ag13 106.5(14)
C151 S10 Ag39 111.5(11)
Ag13 S11 Ag14 73.5(3)
Ag13 S11 Ag33 114.5(4)
Ag13 S11 Ag35 72.7(3)
Ag14 S11 Ag33 69.7(3)
Ag35 S11 Ag14 140.2(5)
Ag35 S11 Ag33 106.6(3)
C51 S11 Ag13 112.9(10)
C51 S11 Ag14 106.4(15)
C51 S11 Ag33 128.5(12)
C51 S11 Ag35 105.7(16)
Ag15 S12 Ag32 106.5(4)
Ag33 S12 Ag15 122.5(5)
Ag33 S12 Ag32 97.3(3)
C11 S12 Ag15 109.3(11)
C11 S12 Ag32 110.8(12)
C11 S12 Ag33 109.6(11)
Ag26 S13 Ag27 73.2(3)
Ag26 S13 Ag32 67.8(2)
Ag27 S13 Ag32 119.1(4)
Ag31 S13 Ag26 136.0(5)
Ag31 S13 Ag27 74.2(3)
Ag31 S13 Ag32 104.7(4)
C1 S13 Ag26 112.1(14)
C1 S13 Ag27 111.3(7)
C1 S13 Ag31 106.8(12)
C1 S13 Ag32 125.9(4)
Ag25 S14 Ag32 121.7(4)
Ag25 S14 Ag34 109.7(3)
Ag32 S14 Ag34 99.2(3)
C21 S14 Ag25 110.6(3)
C21 S14 Ag32 107.0(3)
C21 S14 Ag34 107.2(3)
Ag33 S15 Ag34 97.7(3)
Ag36 S15 Ag33 106.5(3)
Ag36 S15 Ag34 121.7(3)
C41 S15 Ag33 104.6(14)
C41 S15 Ag34 111.5(13)
C41 S15 Ag36 112.2(14)
Ag24 S16 Ag34 113.3(4)
Ag24 S16 Ag37 142.0(5)
Ag37 S16 Ag34 69.2(3)
Ag38 S16 Ag24 73.9(3)
Ag38 S16 Ag34 120.8(4)
Ag38 S16 Ag37 73.4(4)
C31 S16 Ag24 105.1(8)
C31 S16 Ag34 120.2(8)
C31 S16 Ag37 104.9(6)
C31 S16 Ag38 112.7(6)
Ag35 S17 Ag36 73.6(4)
Ag35 S17 Ag39 76.2(3)
Ag35 S17 Ag40 116.5(4)
Ag36 S17 Ag40 67.9(2)
Ag39 S17 Ag36 142.5(4)
Ag39 S17 Ag40 107.8(4)
C182 S17 Ag35 111.0(12)
C182 S17 Ag36 95.7(11)
C182 S17 Ag39 115.7(7)
C182 S17 Ag40 121.2(5)
Ag37 S18 Ag40 122.1(4)
Ag37 S18 Ag41 105.4(4)
Ag40 S18 Ag41 100.7(3)
C191 S18 Ag37 108.0(9)
C191 S18 Ag40 112.5(8)
C191 S18 Ag41 106.7(3)
Ag22 S19 Ag41 67.7(2)
Ag23 S19 Ag22 74.7(3)
Ag23 S19 Ag41 118.7(3)
Ag38 S19 Ag22 142.2(4)
Ag38 S19 Ag23 77.1(3)
Ag38 S19 Ag41 106.0(4)
C201 S19 Ag22 109.9(9)
C201 S19 Ag23 119.1(5)
C201 S19 Ag38 105.5(8)
C201 S19 Ag41 118.4(3)
Ag21 S20 Ag42 105.7(4)
Ag41 S20 Ag21 125.3(4)
Ag41 S20 Ag42 97.9(3)
C231 S20 Ag21 108.9(3)
C231 S20 Ag41 104.8(4)
C231 S20 Ag42 114.2(4)
Ag12 S21 Ag40 111.4(3)
Ag12 S21 Ag42 115.6(4)
Ag40 S21 Ag42 103.8(3)
C211 S21 Ag12 109.0(3)
C211 S21 Ag40 112.0(3)
C211 S21 Ag42 104.9(3)
Ag10 S22 Ag11 73.8(4)
Ag10 S22 Ag42 123.7(4)
Ag11 S22 Ag42 75.2(3)
Ag20 S22 Ag10 74.6(4)
Ag20 S22 Ag11 137.6(5)
Ag20 S22 Ag42 100.2(4)
C224 S22 Ag10 110.7(13)
C224 S22 Ag11 101.8(15)
C224 S22 Ag20 115.5(14)
C224 S22 Ag42 121.0(13)
Ag19 S23 Ag20 74.1(3)
Ag19 S23 Ag21 139.5(5)
Ag19 S23 Ag29 104.7(3)
Ag20 S23 Ag21 74.1(4)
Ag20 S23 Ag29 116.7(4)
Ag21 S23 Ag29 68.8(3)
C111 S23 Ag19 106.9(14)
C111 S23 Ag20 114.9(3)
C111 S23 Ag21 108.9(14)
C111 S23 Ag29 124.7(6)
Ag22 S24 Ag30 104.4(3)
Ag29 S24 Ag22 119.7(4)
Ag29 S24 Ag30 102.2(3)
C91 S24 Ag22 112.8(12)
C91 S24 Ag29 107.0(13)
C91 S24 Ag30 109.9(18)
Ag23 S25 Ag24 75.4(4)
Ag23 S25 Ag25 143.7(5)
Ag23 S25 Ag30 98.4(5)
Ag24 S25 Ag25 85.0(4)
Ag24 S25 Ag30 126.6(4)
Ag25 S25 Ag30 69.3(3)
C101 S25 Ag23 109.0(11)
C101 S25 Ag24 118.0(13)
C101 S25 Ag25 107.1(12)
C101 S25 Ag30 114.1(12)
Ag26 S26 Ag28 104.4(3)
Ag26 S26 Ag30 125.5(4)
Ag28 S26 Ag30 101.2(3)
C81 S26 Ag26 112.0(9)
C81 S26 Ag28 101.2(10)
C81 S26 Ag30 108.9(7)
Ag18 S27 Ag29 104.3(3)
Ag28 S27 Ag18 122.0(3)
Ag28 S27 Ag29 98.7(3)
C71 S27 Ag18 106.9(11)
C71 S27 Ag28 114.7(11)
C71 S27 Ag29 108.8(13)
Ag16 S28 Ag17 71.4(3)
Ag16 S28 Ag27 73.9(3)
Ag16 S28 Ag28 113.4(4)
Ag17 S28 Ag28 67.8(3)
Ag27 S28 Ag17 140.1(4)
Ag27 S28 Ag28 110.1(4)
C62 S28 Ag16 113.8(12)
C62 S28 Ag17 104.8(11)
C62 S28 Ag27 106.8(11)
C62 S28 Ag28 126.0(11)

loop_
_geom_bond_atom_site_label_1
_geom_bond_atom_site_label_2
_geom_bond_distance
Ag1 Ag2 2.928(3)
Ag1 Ag3 2.936(3)
Ag1 Ag4 2.938(3)
Ag1 Ag5 2.946(3)
Ag1 Ag7 2.895(3)
Ag1 Ag33 2.863(4)
Ag1 S1 2.466(7)
Ag1 S4 2.506(8)
Ag2 Ag3 2.936(3)
Ag2 Ag5 2.936(3)
Ag2 Ag6 2.939(3)
Ag2 Ag7 3.356(3)
Ag2 Ag9 2.902(3)
Ag2 Ag28 2.903(3)
Ag2 S1 2.472(7)
Ag2 S3 2.467(8)
Ag3 Ag4 2.968(3)
Ag3 Ag6 2.962(3)
Ag3 Ag8 2.955(3)
Ag3 Ag9 3.334(4)
Ag3 Ag42 2.922(3)
Ag3 S3 2.475(7)
Ag3 S4 2.468(8)
Ag4 Ag5 2.937(3)
Ag4 Ag6 2.935(3)
Ag4 Ag34 2.917(4)
Ag4 Ag40 2.925(3)
Ag4 S2 2.466(6)
Ag4 S4 2.474(6)
Ag5 Ag6 2.930(3)
Ag5 Ag30 2.942(3)
Ag5 Ag32 2.879(3)
Ag5 S1 2.478(6)
Ag5 S2 2.500(7)
Ag6 Ag29 2.891(3)
Ag6 Ag41 2.875(3)
Ag6 S2 2.469(9)
Ag6 S3 2.473(8)
Ag7 Ag15 2.955(6)
Ag7 S1 2.768(7)
Ag7 S5 2.490(9)
Ag7 S7 2.516(9)
Ag7 S8 2.725(5)
Ag8 Ag12 2.980(5)
Ag8 S4 2.748(7)
Ag8 S5 2.483(10)
Ag8 S6 2.560(10)
Ag8 S10 2.579(13)
Ag9 Ag18 2.898(4)
Ag9 S3 2.795(6)
Ag9 S6 2.517(9)
Ag9 S7 2.459(9)
Ag9 S9 2.679(10)
Ag10 Ag11 3.024(7)
Ag10 Ag19 3.013(7)
Ag10 Ag20 2.997(6)
Ag10 O1W 2.5000(14)
Ag10 S9 2.497(11)
Ag10 S22 2.499(15)
Ag11 Ag12 3.041(7)
Ag11 Ag42 3.191(6)
Ag11 O6 2.35(5)
Ag11 S6 2.475(10)
Ag11 S22 2.536(11)
Ag12 O5 2.34(6)
Ag12 S6 2.926(10)
Ag12 S10 2.552(12)
Ag12 S21 2.433(8)
Ag13 Ag14 3.005(7)
Ag13 Ag35 2.940(5)
Ag13 Ag39 3.067(6)
Ag13 O6W 2.5000(15)
Ag13 S10 2.374(14)
Ag13 S11 2.449(12)
Ag14 Ag15 3.114(7)
Ag14 Ag33 2.994(5)
Ag14 O7 2.54(3)
Ag14 S5 2.487(10)
Ag14 S11 2.569(10)
Ag15 Ag31 3.141(7)
Ag15 O8 2.34(3)
Ag15 S8 2.534(5)
Ag15 S12 2.497(11)
Ag16 Ag17 2.992(5)
Ag16 Ag27 2.995(6)
Ag16 Ag31 2.995(6)
Ag16 O9W 2.5001(14)
Ag16 S8 2.438(5)
Ag16 S28 2.482(10)
Ag17 Ag18 3.177(5)
Ag17 Ag28 2.965(4)
Ag17 O10 2.40(4)
Ag17 S7 2.529(9)
Ag17 S28 2.639(10)
Ag18 Ag19 2.996(6)
Ag18 O9 2.32(4)
Ag18 S9 2.540(11)
Ag18 S27 2.508(8)
Ag19 Ag20 3.011(6)
Ag19 O3W 2.5000(14)
Ag19 S9 2.441(10)
Ag19 S23 2.498(11)
Ag20 Ag21 3.038(6)
Ag20 O2W 2.5000(14)
Ag20 S22 2.443(13)
Ag20 S23 2.499(12)
Ag21 Ag22 3.239(6)
Ag21 Ag29 2.963(5)
Ag21 O4 2.30(3)
Ag21 S20 2.504(10)
Ag21 S23 2.541(12)
Ag22 Ag23 3.046(6)
Ag22 Ag41 2.964(4)
Ag22 O3 2.37(4)
Ag22 S19 2.573(11)
Ag22 S24 2.499(9)
Ag23 Ag24 3.033(7)
Ag23 Ag38 3.021(7)
Ag23 O12W 2.4999(14)
Ag23 S19 2.446(11)
Ag23 S25 2.458(13)
Ag24 Ag38 3.024(8)
Ag24 O10W 2.5000(14)
Ag24 S16 2.546(11)
Ag24 S25 2.499(14)
Ag25 Ag26 3.220(6)
Ag25 Ag30 2.966(5)
Ag25 O1 2.39(2)
Ag25 S14 2.450(9)
Ag25 S25 2.565(11)
Ag26 Ag27 3.018(5)
Ag26 Ag32 2.933(5)
Ag26 O2 2.245(19)
Ag26 S13 2.516(10)
Ag26 S26 2.477(8)
Ag27 Ag31 3.036(6)
Ag27 O8W 2.4999(14)
Ag27 S13 2.544(11)
Ag27 S28 2.502(11)
Ag28 S1 2.810(7)
Ag28 S26 2.516(8)
Ag28 S27 2.462(9)
Ag28 S28 2.675(10)
Ag29 S3 2.801(7)
Ag29 S23 2.696(10)
Ag29 S24 2.490(8)
Ag29 S27 2.537(9)
Ag30 S2 2.787(7)
Ag30 S24 2.534(10)
Ag30 S25 2.651(12)
Ag30 S26 2.523(9)
Ag31 O7W 2.5001(14)
Ag31 S8 2.519(6)
Ag31 S13 2.487(11)
Ag32 S1 2.744(8)
Ag32 S12 2.546(9)
Ag32 S13 2.732(11)
Ag32 S14 2.491(8)
Ag33 S4 2.818(8)
Ag33 S11 2.667(10)
Ag33 S12 2.460(10)
Ag33 S15 2.501(8)
Ag34 Ag37 2.954(6)
Ag34 S2 2.817(9)
Ag34 S14 2.544(10)
Ag34 S15 2.524(8)
Ag34 S16 2.639(10)
Ag35 Ag36 2.999(5)
Ag35 Ag39 3.056(6)
Ag35 O5W 2.5000(14)
Ag35 S11 2.511(10)
Ag35 S17 2.448(11)
Ag36 Ag37 3.280(6)
Ag36 Ag40 2.911(5)
Ag36 O12 2.46(3)
Ag36 S15 2.467(9)
Ag36 S17 2.555(12)
Ag37 Ag38 3.016(7)
Ag37 O11 2.41(3)
Ag37 S16 2.560(12)
Ag37 S18 2.425(11)
Ag38 O11W 2.5000(14)
Ag38 S16 2.484(12)
Ag38 S19 2.403(12)
Ag39 O4W 2.5000(14)
Ag39 S10 2.507(14)
Ag39 S17 2.503(10)
Ag40 S4 2.743(7)
Ag40 S17 2.654(9)
Ag40 S18 2.496(8)
Ag40 S21 2.499(9)
Ag41 S2 2.782(9)
Ag41 S18 2.556(9)
Ag41 S19 2.740(8)
Ag41 S20 2.450(10)
Ag42 S3 2.744(8)
Ag42 S20 2.555(9)
Ag42 S21 2.527(9)
Ag42 S22 2.691(13)
C2 C3 1.3900
C2 C1 1.3900
C3 C4 1.3900
C4 C5 1.3900
C4 C8 1.5500(19)
C5 C6 1.3900
C6 C1 1.3900
C1 S13 1.79(2)
C7 C8 1.5500(19)
C8 C9 1.5500(19)
C8 C10 1.5500(14)
C13 C14 1.3900
C13 C11 1.3900
C14 C15 1.3900
C15 C16 1.3900
C15 C18 1.4331
C16 C12 1.3900
C12 C11 1.3900
C11 S12 1.837(18)
C17 C18 1.4724(8)
C18 C19 1.4331(9)
C18 C20 1.4331(9)
C26 C22 1.3900
C26 C25 1.3900
C22 C21 1.3900
C21 C23 1.3900
C21 S14 1.8330(11)
C23 C24 1.3900
C24 C25 1.3900
C25 C27 1.4582(11)
C27 C28 1.5057(7)
C27 C29 1.4937(9)
C27 C30 1.4908(9)
C33 C31 1.3900
C33 C34 1.3900
C31 C32 1.3900
C31 S16 1.900(18)
C32 C36 1.3900
C36 C35 1.3900
C35 C34 1.3900
C35 C37 1.3399
C37 C38 1.4903(12)
C37 C39 1.4902(12)
C37 C40 1.4902(12)
C44 C45 1.3900
C44 C43 1.3900
C45 C46 1.3900
C45 C47 1.5394(19)
C46 C42 1.3900
C42 C41 1.3900
C41 C43 1.3900
C41 S15 1.79(2)
C47 C48 1.5394(19)
C47 C49 1.5430(13)
C47 C50 1.5395(19)
C53 C54 1.3900
C53 C52 1.3900
C54 C55 1.3900
C54 C57 1.5499(19)
C55 C56 1.3900
C56 C51 1.3900
C51 C52 1.3900
C51 S11 1.747(16)
C57 C58 1.550(2)
C57 C59 1.5499(14)
C57 C60 1.5499(19)
C62 C63 1.3900
C62 C61 1.3900
C62 S28 1.795(18)
C63 C64 1.3900
C64 C65 1.3900
C65 C66 1.3900
C65 C67 1.5500(19)
C66 C61 1.3900
C67 C68 1.5500(14)
C67 C69 1.5500(19)
C67 C70 1.550(2)
C76 C75 1.3900
C76 C71 1.3900
C75 C74 1.3900
C74 C73 1.3900
C74 C78 1.5497(19)
C73 C72 1.3900
C72 C71 1.3900
C71 S27 1.774(17)
C77 C78 1.5497(19)
C78 C79 1.5498(14)
C78 C80 1.550(2)
C83 C81 1.3900
C83 C84 1.3900
C81 C82 1.3900
C81 S26 1.781(13)
C82 C86 1.3900
C86 C85 1.3900
C85 C84 1.3900
C85 C87 1.5502(19)
C87 C88 1.5502(19)
C87 C89 1.5502(14)
C87 C90 1.5503(19)
C95 C94 1.3900
C95 C96 1.3900
C95 C97 1.2330(18)
C94 C93 1.3900
C93 C91 1.3900
C91 C92 1.3900
C91 S24 1.836(15)
C92 C96 1.3900
C97 C98 1.5266(13)
C97 C99 1.5268(13)
C97 C100 1.5267(14)
C103 C102 1.3900
C103 C106 1.3900
C102 C101 1.3900
C101 C104 1.3900
C101 S25 1.786(17)
C104 C105 1.3900
C105 C106 1.3900
C106 C107 1.5495(19)
C107 C108 1.5497(14)
C107 C109 1.550(2)
C107 C110 1.5495(19)
C114 C113 1.3900
C114 C115 1.3901
C114 C117 1.348(18)
C113 C112 1.3900
C112 C111 1.3900
C111 C116 1.3900
C111 S23 1.90(2)
C116 C115 1.3900
C117 C118 1.340(18)
C117 C119 1.5496(14)
C117 C120 1.5496(14)
C124 C125 1.3900
C124 C123 1.3900
C124 C127 1.5498(19)
C125 C126 1.3900
C126 C121 1.3900
C121 C122 1.3900
C121 S9 1.822(17)
C122 C123 1.3900
C127 C128 1.5499(14)
C127 C129 1.550(2)
C127 C130 1.550(2)
C132 C131 1.3900
C132 C133 1.3900
C131 C136 1.3900
C131 S7 1.802(14)
C136 C135 1.3900
C135 C134 1.3900
C134 C133 1.3900
C134 C137 1.5500
C137 C138 1.5500(10)
C137 C139 1.5500(10)
C137 C140 1.5499(10)
C143 C141 1.3900
C143 C144 1.3900
C141 C142 1.3900
C141 S6 1.828(16)
C142 C146 1.3900
C146 C145 1.3900
C145 C144 1.3900
C145 C147 1.3887
C147 C148 1.4373(11)
C147 C149 1.4747(9)
C147 C150 1.4373(11)
C152 C153 1.3900
C152 C151 1.3900
C153 C154 1.3900
C154 C155 1.3900
C154 C157 1.5498(19)
C155 C156 1.3900
C156 C151 1.3900
C151 S10 1.785(15)
C157 C158 1.550(2)
C157 C159 1.5498(14)
C157 C160 1.5497(19)
C162 C161 1.3900
C162 C163 1.3900
C161 C166 1.3900
C161 S5 1.829(18)
C166 C165 1.3900
C165 C164 1.3900
C164 C163 1.3900
C164 C167 1.5502(19)
C167 C168 1.5501(14)
C167 C169 1.5502(19)
C167 C170 1.5502(19)
C174 C176 1.3900
C174 C173 1.3901
C176 C175 1.3900
C176 C177 1.4532
C175 C172 1.3900
C172 C171 1.3900
C171 C173 1.3900
C171 S8 1.8883(11)
C177 C178 1.4784(7)
C177 C179 1.4784(7)
C177 C180 1.4784(7)
C183 C184 1.3900
C183 C182 1.3900
C184 C185 1.3900
C185 C186 1.3900
C185 C187 1.3241(11)
C186 C181 1.3900
C181 C182 1.3900
C182 S17 1.87(2)
C187 C188 1.5492(14)
C187 C189 1.465(9)
C187 C190 1.456(9)
C191 C192 1.3900
C191 C196 1.3900
C191 S18 1.8200(14)
C192 C193 1.3900
C193 C194 1.3900
C194 C195 1.3900
C194 C197 1.3344
C195 C196 1.3900
C197 C198 1.4965(12)
C197 C199 1.4959(12)
C197 C200 1.4965(12)
C202 C205 1.3900
C202 C201 1.3900
C205 C206 1.3900
C206 C204 1.3900
C206 C207 1.3126
C204 C203 1.3900
C203 C201 1.3900
C201 S19 1.8199(14)
C207 C208 1.5038(12)
C207 C209 1.5038(12)
C207 C210 1.5038(12)
C214 C213 1.3900
C214 C215 1.3900
C214 C217 1.3106
C213 C212 1.3900
C212 C211 1.3900
C211 C216 1.3900
C211 S21 1.7938
C216 C215 1.3900
C217 C218 1.5017(12)
C217 C219 1.5008(12)
C217 C220 1.5017(12)
C224 C223 1.3900
C224 C225 1.3900
C224 S22 1.85(2)
C223 C222 1.3900
C222 C221 1.3900
C221 C226 1.3900
C221 C227 1.4510(11)
C226 C225 1.3900
C227 C228 1.4515(11)
C227 C229 1.4515(11)
C227 C230 1.4846(9)
C234 C233 1.3900
C234 C235 1.3900
C234 C239 1.5261(13)
C233 C232 1.3900
C232 C231 1.3900
C231 C236 1.3900
C231 S20 1.7518
C236 C235 1.3900
C237 C239 1.5260(13)
C238 C239 1.5260(13)
C239 C240 1.2422(19)
C241 C242 1.5499(14)
C241 O7 1.2499(14)
C241 O8 1.2499(14)
C242 F1 1.47(2)
C242 F2 1.47(2)
C242 F3 1.45(2)
C243 C244 1.5472(13)
C243 O1 1.2500(14)
C243 O2 1.2500(14)
C244 F13 1.4467(12)
C244 F14 1.4467(12)
C244 F15 1.4467(12)
C245 C246 1.5392(13)
C245 O9 1.2500(14)
C245 O10 1.2501(14)
C246 F16 1.4357(12)
C246 F17 1.4356(12)
C246 F18 1.4356(12)
C247 C248 1.5468(13)
C247 O3 1.2498(14)
C247 O4 1.2499(14)
C248 F7 1.4463(12)
C248 F8 1.4482(9)
C248 F9 1.4464(12)
C249 C250 1.5472(13)
C249 O5 1.2500(14)
C249 O6 1.2500(14)
C250 F10 1.4467(12)
C250 F11 1.4467(12)
C250 F12 1.4467(12)
C251 C252 1.5500(14)
C251 O11 1.2500(14)
C251 O12 1.2500(14)
C252 F4 1.4500(15)
C252 F5 1.4500(14)
C252 F6 1.4500(14)
